data_7119017
loop_
_publ_author_name
'Xin He'
'Hai-Xia Liu'
'Liang Zhao'

_publ_section_title
;
 Integration of acetylenic carbon clusters and silver clusters: template
 synthesis and stability enhancement
;
_journal_name_full Chem.Commun.
_journal_page_first 5682
_journal_volume 52
_journal_year 2016
_chemical_formula_moiety 'C128 H150 Ag34 F72 O74 S24'
_chemical_formula_sum 'C128 H150 Ag34 F72 O74 S24'
_chemical_formula_weight 8677.50
_chemical_name_systematic
; 
 ? 
;
_chemical_properties_physical 'Light-sensitive, Photo-sensitive'
_space_group_IT_number 14
_symmetry_cell_setting monoclinic
_symmetry_space_group_name_Hall '-P 2ybc'
_symmetry_space_group_name_H-M 'P 1 21/c 1'
_atom_sites_solution_hydrogens geom
_atom_sites_solution_primary direct
_atom_sites_solution_secondary difmap
_audit_creation_method SHELXL-97
_audit_update_record
;
2015-07-24 deposited with the CCDC.
2016-03-23 downloaded from the CCDC.
;
_cell_angle_alpha 90.00
_cell_angle_beta 105.85(3)
_cell_angle_gamma 90.00
_cell_formula_units_Z 2
_cell_length_a 26.341(5)
_cell_length_b 13.125(3)
_cell_length_c 36.552(7)
_cell_measurement_reflns_used 37091
_cell_measurement_temperature 173.15
_cell_measurement_theta_max 31.1995
_cell_measurement_theta_min 0.8036
_cell_volume 12157(5)
_computing_structure_refinement 'SHELXL-97 (Sheldrick, 1997)'
_computing_structure_solution 'SHELXS-97 (Sheldrick, 1990)'
_diffrn_ambient_temperature 173.15
_diffrn_measured_fraction_theta_full 0.996
_diffrn_measured_fraction_theta_max 0.996
_diffrn_measurement_device_type Saturn724+
_diffrn_radiation_monochromator Confocal
_diffrn_radiation_source 'Rotating Anode'
_diffrn_radiation_type MoK\a
_diffrn_radiation_wavelength 0.71073
_diffrn_reflns_av_R_equivalents 0.0635
_diffrn_reflns_av_sigmaI/netI 0.0614
_diffrn_reflns_limit_h_max 31
_diffrn_reflns_limit_h_min -31
_diffrn_reflns_limit_k_max 15
_diffrn_reflns_limit_k_min -15
_diffrn_reflns_limit_l_max 43
_diffrn_reflns_limit_l_min -43
_diffrn_reflns_number 67874
_diffrn_reflns_theta_full 25.01
_diffrn_reflns_theta_max 25.01
_diffrn_reflns_theta_min 1.75
_exptl_absorpt_coefficient_mu 2.999
_exptl_absorpt_correction_T_max 1.0000
_exptl_absorpt_correction_T_min 0.4576
_exptl_absorpt_correction_type multi-scan
_exptl_crystal_colour yellow
_exptl_crystal_density_diffrn 2.371
_exptl_crystal_density_method 'not measured'
_exptl_crystal_description Block
_exptl_crystal_F_000 8280
_exptl_crystal_preparation Luminescent
_exptl_crystal_recrystallization_method 'Re-crystallisation from solvent: DMSO'
_exptl_crystal_size_max 0.28
_exptl_crystal_size_mid 0.22
_exptl_crystal_size_min 0.19
_refine_diff_density_max 2.159
_refine_diff_density_min -1.817
_refine_diff_density_rms 0.177
_refine_ls_extinction_method none
_refine_ls_goodness_of_fit_ref 1.198
_refine_ls_hydrogen_treatment constr
_refine_ls_matrix_type full
_refine_ls_number_parameters 1651
_refine_ls_number_reflns 21364
_refine_ls_number_restraints 397
_refine_ls_restrained_S_all 1.195
_refine_ls_R_factor_all 0.1165
_refine_ls_R_factor_gt 0.1011
_refine_ls_shift/su_max 0.001
_refine_ls_shift/su_mean 0.000
_refine_ls_structure_factor_coef Fsqd
_refine_ls_weighting_details 'calc w=1/[\s^2^(Fo^2^)+(0.0714P)^2^+166.3889P] where P=(Fo^2^+2Fc^2^)/3'
_refine_ls_weighting_scheme calc
_refine_ls_wR_factor_gt 0.2218
_refine_ls_wR_factor_ref 0.2327
_reflns_number_gt 18238
_reflns_number_total 21364
_reflns_threshold_expression >2sigma(I)
_cod_data_source_file c6cc01454b2.cif
_cod_data_source_block y2
_cod_original_cell_volume 12157(4)
_cod_original_sg_symbol_H-M P2(1)/c
_cod_database_code 7119017

loop_
_symmetry_equiv_pos_as_xyz
'x, y, z'
'-x, y+1/2, -z+1/2'
'-x, -y, -z'
'x, -y-1/2, z-1/2'

loop_
_atom_site_label
_atom_site_type_symbol
_atom_site_fract_x
_atom_site_fract_y
_atom_site_fract_z
_atom_site_U_iso_or_equiv
_atom_site_adp_type
_atom_site_occupancy
_atom_site_symmetry_multiplicity
_atom_site_calc_flag
_atom_site_refinement_flags
_atom_site_disorder_assembly
_atom_site_disorder_group
Ag1 Ag 0.88413(5) 0.39020(12) 0.16981(3) 0.0668(4) Uani 1 1 d . A .
Ag2 Ag 0.82265(6) 0.59675(11) 0.13448(5) 0.0785(4) Uani 1 1 d . . .
Ag3 Ag 0.85856(5) 0.27468(10) 0.10294(4) 0.0699(4) Uani 1 1 d . . .
Ag4 Ag 0.89595(4) 0.48364(9) 0.10358(3) 0.0543(3) Uani 1 1 d . A .
Ag5 Ag 0.82281(7) 0.68671(13) 0.03367(4) 0.0846(5) Uani 1 1 d . A .
Ag6 Ag 0.81963(6) 0.37385(12) 0.01196(4) 0.0686(4) Uani 0.87 1 d P A 1
Ag6' Ag 0.7762(13) 0.363(2) -0.0168(9) 0.206(11) Uiso 0.13 1 d P A 2
Ag7 Ag 0.84077(5) 0.55486(11) -0.02166(4) 0.0675(4) Uani 1 1 d . . .
Ag8 Ag 0.71809(4) 0.58018(11) -0.04309(3) 0.0644(4) Uani 1 1 d . A .
Ag9 Ag 0.60834(5) 0.69058(10) -0.08652(4) 0.0654(3) Uani 1 1 d . . .
Ag10 Ag 0.61338(5) 0.48362(11) -0.10377(3) 0.0637(3) Uani 1 1 d . A .
Ag11 Ag 0.53225(4) 0.55591(10) -0.06614(3) 0.0562(3) Uani 1 1 d . . .
Ag12 Ag 0.48655(5) 0.72153(11) -0.11873(4) 0.0677(4) Uani 1 1 d . . .
Ag13 Ag 0.49557(5) 0.52361(12) -0.14730(4) 0.0698(4) Uani 1 1 d . . .
Ag14 Ag 0.37892(4) 0.62382(11) -0.16439(3) 0.0642(3) Uani 1 1 d . . .
Ag15 Ag 0.28390(5) 0.69248(9) -0.22559(3) 0.0551(3) Uani 1 1 d . . .
Ag16 Ag 0.22920(6) 0.76799(11) -0.17472(4) 0.0727(4) Uani 1 1 d . . .
Ag17 Ag 0.22112(7) 0.54049(16) -0.20613(5) 0.1027(6) Uani 1 1 d . . .
C1 C 0.6556(5) 0.5088(10) 0.0242(3) 0.038(3) Uani 1 1 d . A .
C2 C 0.7086(5) 0.4920(10) 0.0432(4) 0.043(3) Uani 1 1 d . A .
C3 C 0.7216(5) 0.4575(10) 0.0819(3) 0.038(3) Uani 1 1 d . . .
C4 C 0.6819(5) 0.4393(10) 0.0997(4) 0.042(3) Uani 1 1 d . . .
C5 C 0.6294(5) 0.4585(11) 0.0797(4) 0.045(3) Uani 1 1 d . . .
C6 C 0.6157(5) 0.4925(11) 0.0422(4) 0.050(3) Uani 1 1 d . . .
H6 H 0.5805 0.5041 0.0292 0.060 Uiso 1 1 calc R . .
C7 C 0.6413(5) 0.5394(12) -0.0157(4) 0.053(4) Uani 1 1 d . . .
C8 C 0.6239(5) 0.5650(12) -0.0488(4) 0.052(4) Uani 1 1 d . A .
C9 C 0.7496(4) 0.5103(10) 0.0255(4) 0.041(3) Uani 1 1 d . . .
C10 C 0.7865(6) 0.5350(15) 0.0127(4) 0.067(5) Uani 1 1 d . A .
C11 C 0.7759(4) 0.4385(10) 0.1014(4) 0.040(3) Uani 1 1 d . . .
C12 C 0.8211(5) 0.4157(11) 0.1162(4) 0.045(3) Uani 1 1 d . . .
C13 C 0.6966(5) 0.4008(11) 0.1374(4) 0.045(3) Uani 1 1 d . . .
C14 C 0.7159(6) 0.3650(12) 0.1689(5) 0.055(4) Uani 1 1 d . . .
C15 C 0.5880(5) 0.4405(11) 0.0971(3) 0.046(3) Uani 1 1 d . . .
C16 C 0.5484(5) 0.4234(13) 0.1088(4) 0.057(4) Uani 1 1 d . . .
C23 C 0.9858(8) 0.5446(19) 0.0479(7) 0.108(8) Uani 1 1 d . . .
H23A H 0.9631 0.5901 0.0302 0.162 Uiso 1 1 calc R . .
H23B H 1.0211 0.5500 0.0455 0.162 Uiso 1 1 calc R . .
H23C H 0.9854 0.5622 0.0733 0.162 Uiso 1 1 calc R . .
C24 C 1.0119(7) 0.361(2) 0.0748(6) 0.110(8) Uani 1 1 d . . .
H24A H 1.0051 0.2885 0.0734 0.166 Uiso 1 1 calc R . .
H24B H 1.0103 0.3859 0.0991 0.166 Uiso 1 1 calc R . .
H24C H 1.0463 0.3732 0.0716 0.166 Uiso 1 1 calc R . .
C25 C 0.9107(8) 0.1406(19) 0.0237(6) 0.107(8) Uani 1 1 d . . .
H25A H 0.9186 0.1981 0.0100 0.161 Uiso 1 1 calc R . .
H25B H 0.9242 0.0797 0.0152 0.161 Uiso 1 1 calc R . .
H25C H 0.9269 0.1498 0.0504 0.161 Uiso 1 1 calc R . .
C26 C 0.8389(10) 0.0214(15) 0.0434(5) 0.104(8) Uani 1 1 d . . .
H26A H 0.8030 0.0043 0.0421 0.156 Uiso 1 1 calc R . .
H26B H 0.8579 0.0354 0.0693 0.156 Uiso 1 1 calc R . .
H26C H 0.8552 -0.0346 0.0341 0.156 Uiso 1 1 calc R . .
C37 C 0.7159(16) 0.360(3) -0.1463(10) 0.206(17) Uani 1 1 d U . .
H37A H 0.7283 0.4219 -0.1550 0.309 Uiso 1 1 calc R . .
H37B H 0.6781 0.3590 -0.1541 0.309 Uiso 1 1 calc R . .
H37C H 0.7293 0.3026 -0.1570 0.309 Uiso 1 1 calc R . .
C38 C 0.7134(16) 0.236(3) -0.1001(11) 0.227(18) Uani 1 1 d U . .
H38A H 0.7179 0.2095 -0.0749 0.341 Uiso 1 1 calc R . .
H38B H 0.7317 0.1935 -0.1136 0.341 Uiso 1 1 calc R . .
H38C H 0.6765 0.2374 -0.1133 0.341 Uiso 1 1 calc R . .
C39 C 0.7313(14) 0.917(2) -0.0669(9) 0.188(14) Uani 1 1 d U A .
H39A H 0.7657 0.8894 -0.0650 0.282 Uiso 1 1 calc R . .
H39B H 0.7338 0.9888 -0.0626 0.282 Uiso 1 1 calc R . .
H39C H 0.7085 0.9034 -0.0919 0.282 Uiso 1 1 calc R . .
C40 C 0.6472(14) 0.944(3) -0.0516(13) 0.223(18) Uani 1 1 d U A .
H40A H 0.6236 0.9267 -0.0366 0.334 Uiso 1 1 calc R . .
H40B H 0.6301 0.9308 -0.0779 0.334 Uiso 1 1 calc R . .
H40C H 0.6565 1.0144 -0.0482 0.334 Uiso 1 1 calc R . .
C49 C 0.4270(9) 0.9790(18) -0.0977(6) 0.107(7) Uani 1 1 d . . .
H49A H 0.4257 0.9654 -0.0721 0.161 Uiso 1 1 calc R . .
H49B H 0.4199 1.0498 -0.1033 0.161 Uiso 1 1 calc R . .
H49C H 0.4615 0.9624 -0.1001 0.161 Uiso 1 1 calc R . .
C50 C 0.3908(9) 0.9455(17) -0.1719(5) 0.095(6) Uani 1 1 d . . .
H50A H 0.3671 0.9110 -0.1929 0.142 Uiso 1 1 calc R . .
H50B H 0.4265 0.9306 -0.1716 0.142 Uiso 1 1 calc R . .
H50C H 0.3849 1.0177 -0.1745 0.142 Uiso 1 1 calc R . .
C53 C 0.6337(18) 0.675(3) 0.1648(10) 0.26(2) Uani 1 1 d DU . .
H53A H 0.6061 0.6813 0.1415 0.389 Uiso 1 1 calc R . .
H53B H 0.6589 0.6255 0.1618 0.389 Uiso 1 1 calc R . .
H53C H 0.6509 0.7401 0.1710 0.389 Uiso 1 1 calc R . .
C54 C 0.6680(8) 0.6346(19) 0.2366(7) 0.124(9) Uani 1 1 d D . .
H54A H 0.6637 0.6139 0.2607 0.186 Uiso 1 1 calc R . .
H54B H 0.6833 0.7015 0.2388 0.186 Uiso 1 1 calc R . .
H54C H 0.6908 0.5874 0.2287 0.186 Uiso 1 1 calc R . .
C59 C 0.1246(8) 0.9720(17) -0.1881(5) 0.090(6) Uani 1 1 d . . .
H59A H 0.0949 0.9265 -0.1937 0.135 Uiso 1 1 calc R . .
H59B H 0.1465 0.9573 -0.2046 0.135 Uiso 1 1 calc R . .
H59C H 0.1123 1.0411 -0.1920 0.135 Uiso 1 1 calc R . .
C60 C 0.2087(11) 1.0470(16) -0.1406(6) 0.110(8) Uani 1 1 d . . .
H60A H 0.2332 1.0492 -0.1158 0.165 Uiso 1 1 calc R . .
H60B H 0.1924 1.1125 -0.1467 0.165 Uiso 1 1 calc R . .
H60C H 0.2272 1.0296 -0.1591 0.165 Uiso 1 1 calc R . .
C61 C 0.1595(9) 0.2814(16) -0.2470(9) 0.142(12) Uani 1 1 d . . .
H61A H 0.1915 0.3022 -0.2526 0.213 Uiso 1 1 calc R . .
H61B H 0.1394 0.2388 -0.2671 0.213 Uiso 1 1 calc R . .
H61C H 0.1679 0.2442 -0.2235 0.213 Uiso 1 1 calc R . .
C62 C 0.0684(8) 0.3293(16) -0.2333(6) 0.087(6) Uani 1 1 d . . .
H62A H 0.0438 0.3805 -0.2303 0.130 Uiso 1 1 calc R . .
H62B H 0.0798 0.2902 -0.2104 0.130 Uiso 1 1 calc R . .
H62C H 0.0516 0.2851 -0.2540 0.130 Uiso 1 1 calc R . .
O1 O 0.8574(4) 0.3148(10) 0.2202(3) 0.072(3) Uani 1 1 d . . .
O16 O 0.7662(6) 0.6070(16) -0.0861(4) 0.121(6) Uani 1 1 d . . .
O17 O 0.6983(7) 0.4023(17) -0.0803(5) 0.152(8) Uani 1 1 d . . .
O18 O 0.6948(6) 0.7693(12) -0.0576(5) 0.111(5) Uani 1 1 d . A .
O27 O 0.4002(5) 0.7992(10) -0.1225(4) 0.085(4) Uani 1 1 d . . .
O28 O 0.3811(5) 0.7160(12) -0.2182(3) 0.093(4) Uani 1 1 d . A .
O29 O 0.5910(6) 0.5291(10) 0.1943(4) 0.097(4) Uani 1 1 d D . .
O34 O 0.1862(5) 0.8514(8) -0.1375(3) 0.074(3) Uani 1 1 d . . .
O35 O 0.1540(5) 0.4347(10) -0.2051(3) 0.084(4) Uani 1 1 d . . .
O4 O 0.9334(5) 0.1827(10) 0.1154(4) 0.081(4) Uani 1 1 d . . .
O5 O 0.9558(6) 0.2317(12) 0.1757(4) 0.097(4) Uani 1 1 d . . .
C21 C 0.9622(7) 0.1885(13) 0.1474(5) 0.066(4) Uani 1 1 d . . .
C22 C 1.0132(8) 0.1295(13) 0.1548(4) 0.086(6) Uani 1 1 d D . .
F11 F 1.0187(5) 0.0821(11) 0.1241(4) 0.133(5) Uani 1 1 d D . .
F12 F 1.0180(5) 0.0590(10) 0.1812(4) 0.128(5) Uani 1 1 d D . .
F13 F 1.0546(5) 0.1900(10) 0.1668(4) 0.126(5) Uani 1 1 d D . .
O2 O 0.9665(4) 0.4566(9) 0.1988(3) 0.065(3) Uani 1 1 d . . .
O3 O 0.9816(4) 0.4891(9) 0.1425(3) 0.067(3) Uani 1 1 d . . .
C19 C 0.9943(6) 0.4726(11) 0.1767(5) 0.053(4) Uani 1 1 d . B .
C20 C 1.0529(7) 0.4704(10) 0.1956(4) 0.080(6) Uani 1 1 d D . .
F21 F 1.0709(16) 0.457(5) 0.2316(8) 0.132(16) Uani 0.45(6) 1 d PDU B 1
F22 F 1.0744(12) 0.555(3) 0.1894(14) 0.099(13) Uani 0.45(6) 1 d PDU B 1
F23 F 1.0766(12) 0.403(3) 0.1807(15) 0.087(13) Uani 0.45(6) 1 d PDU B 1
F21' F 1.0649(11) 0.402(2) 0.2250(9) 0.091(10) Uani 0.55(6) 1 d PDU B 2
F22' F 1.0846(13) 0.443(4) 0.1733(9) 0.113(13) Uani 0.55(6) 1 d PDU B 2
F23' F 1.0716(14) 0.561(2) 0.2114(14) 0.138(15) Uani 0.55(6) 1 d PDU B 2
O6 O 0.9133(4) 0.4202(10) 0.0494(3) 0.077(4) Uani 1 1 d . . .
O7 O 0.8258(4) 0.2164(8) 0.0389(3) 0.063(3) Uani 1 1 d . . .
O8 O 0.9004(5) 0.6641(9) 0.0897(3) 0.069(3) Uani 1 1 d . . .
O9 O 0.8859(5) 0.7256(10) 0.1425(3) 0.084(4) Uani 1 1 d . . .
C27 C 0.9069(6) 0.7252(12) 0.1162(4) 0.052(3) Uani 1 1 d . A .
C28 C 0.9457(7) 0.8105(13) 0.1174(4) 0.078(5) Uani 1 1 d D . .
F31 F 0.9948(17) 0.788(6) 0.1410(12) 0.11(2) Uani 0.41(8) 1 d PD A 1
F32 F 0.935(3) 0.906(3) 0.129(2) 0.12(2) Uani 0.41(8) 1 d PD A 1
F33 F 0.955(2) 0.828(5) 0.0828(12) 0.13(2) Uani 0.41(8) 1 d PD A 1
F31' F 0.9907(15) 0.776(3) 0.1248(17) 0.110(15) Uani 0.59(8) 1 d PD A 2
F32' F 0.945(2) 0.874(5) 0.1424(14) 0.138(17) Uani 0.59(8) 1 d PD A 2
F33' F 0.938(2) 0.857(4) 0.0872(14) 0.25(4) Uani 0.59(8) 1 d PD A 2
O12 O 0.8584(6) 0.8029(10) 0.0008(4) 0.099(5) Uani 1 1 d . . .
O13 O 0.8923(5) 0.6863(9) -0.0314(4) 0.079(3) Uani 1 1 d . A .
C31 C 0.8853(9) 0.7738(17) -0.0214(6) 0.091(6) Uani 1 1 d . A .
C32 C 0.9084(8) 0.8614(17) -0.0407(5) 0.120(10) Uani 1 1 d D . .
F41 F 0.9563(7) 0.8671(16) -0.0224(6) 0.235(13) Uani 1 1 d D A .
F42 F 0.9050(8) 0.8414(11) -0.0753(5) 0.169(8) Uani 1 1 d D A .
F43 F 0.8871(9) 0.9478(12) -0.0400(5) 0.190(10) Uani 1 1 d D A .
O21 O 0.6170(5) 0.5240(13) -0.1644(3) 0.094(4) Uani 1 1 d . . .
O22 O 0.5333(5) 0.5481(13) -0.1930(3) 0.097(5) Uani 1 1 d . A .
C43 C 0.5803(6) 0.5465(13) -0.1911(5) 0.062(4) Uani 1 1 d . A .
C44 C 0.5956(5) 0.5685(13) -0.2268(5) 0.087(6) Uani 1 1 d D . .
F51 F 0.6294(7) 0.6452(17) -0.2227(7) 0.105(7) Uani 0.70 1 d PDU A 1
F52 F 0.6190(10) 0.4910(17) -0.2387(8) 0.136(10) Uani 0.70 1 d PDU A 1
F53 F 0.5566(7) 0.5944(19) -0.2569(4) 0.119(8) Uani 0.70 1 d PDU A 1
F51' F 0.6384(14) 0.525(4) -0.2275(15) 0.114(17) Uani 0.30 1 d PDU A 2
F52' F 0.599(2) 0.664(3) -0.2285(16) 0.14(2) Uani 0.30 1 d PDU A 2
F53' F 0.5572(18) 0.534(3) -0.2530(14) 0.104(16) Uiso 0.30 1 d PDU A 2
O25 O 0.5211(5) 0.6690(9) -0.0176(3) 0.073(3) Uani 1 1 d . . .
O26 O 0.5391(5) 0.7955(10) -0.0556(4) 0.085(4) Uani 1 1 d . . .
C47 C 0.5303(7) 0.7540(16) -0.0257(5) 0.072(5) Uani 1 1 d . A .
C48 C 0.5274(8) 0.838(2) 0.0040(7) 0.158(4) Uani 1 1 d D . .
F61 F 0.4776(7) 0.8756(12) -0.0022(5) 0.158(4) Uani 1 1 d D A .
F62 F 0.5587(7) 0.9184(12) 0.0041(4) 0.158(4) Uani 1 1 d D A .
F63 F 0.5391(7) 0.8022(12) 0.0396(5) 0.158(4) Uani 1 1 d D A .
O14 O 0.8779(5) 0.4540(10) -0.0578(4) 0.078(4) Uani 1 1 d . A .
O15 O 0.8504(7) 0.3105(11) -0.0384(4) 0.107(5) Uani 1 1 d . . .
C33 C 0.8690(7) 0.3632(16) -0.0599(5) 0.070(5) Uani 1 1 d . A .
C34 C 0.8864(7) 0.3057(14) -0.0899(6) 0.103(7) Uani 1 1 d D . .
F71 F 0.9033(10) 0.3622(16) -0.1149(5) 0.134(8) Uani 0.80(3) 1 d PDU A 1
F72 F 0.8488(8) 0.2442(19) -0.1103(6) 0.133(8) Uani 0.80(3) 1 d PDU A 1
F73 F 0.9278(9) 0.2446(18) -0.0734(6) 0.151(9) Uani 0.80(3) 1 d PDU A 1
F71' F 0.881(4) 0.203(5) -0.087(3) 0.14(2) Uani 0.20(3) 1 d PDU A 2
F72' F 0.854(3) 0.331(6) -0.1248(16) 0.13(2) Uani 0.20(3) 1 d PDU A 2
F73' F 0.936(3) 0.320(7) -0.093(3) 0.15(2) Uani 0.20(3) 1 d PDU A 2
O19 O 0.6003(6) 0.7960(11) -0.1340(4) 0.100(5) Uani 1 1 d . A .
O20 O 0.5170(5) 0.8361(11) -0.1512(4) 0.089(4) Uani 1 1 d . . .
C41 C 0.5619(7) 0.8434(15) -0.1534(6) 0.075(5) Uani 1 1 d . A .
C42 C 0.5737(6) 0.9112(15) -0.1825(6) 0.117(9) Uani 1 1 d D . .
F81 F 0.6225(13) 0.941(4) -0.1790(11) 0.109(13) Uani 0.44(6) 1 d PDU A 1
F82 F 0.562(2) 0.863(3) -0.2163(12) 0.156(16) Uani 0.44(6) 1 d PDU A 1
F83 F 0.5458(16) 0.996(3) -0.1916(15) 0.111(14) Uani 0.44(6) 1 d PDU A 1
F81' F 0.5310(12) 0.961(3) -0.2021(9) 0.087(9) Uani 0.56(6) 1 d PDU A 2
F82' F 0.6090(13) 0.980(3) -0.1628(13) 0.131(14) Uani 0.56(6) 1 d PDU A 2
F83' F 0.596(2) 0.863(3) -0.2063(10) 0.161(14) Uani 0.56(6) 1 d PDU A 2
O30 O 0.2672(5) 0.8476(9) -0.2556(3) 0.074(3) Uani 1 1 d . A .
O31 O 0.2336(7) 0.9139(10) -0.2114(4) 0.103(5) Uani 1 1 d . . .
C55 C 0.2479(6) 0.9160(12) -0.2404(4) 0.055(4) Uani 1 1 d . A .
C56 C 0.2405(5) 1.0188(14) -0.2600(4) 0.082(6) Uani 1 1 d D . .
F91 F 0.2693(5) 1.0905(9) -0.2390(4) 0.122(5) Uani 1 1 d D A .
F92 F 0.1921(4) 1.0513(10) -0.2668(4) 0.118(5) Uani 1 1 d D A .
F93 F 0.2530(6) 1.0206(9) -0.2920(3) 0.128(5) Uani 1 1 d D A .
O32 O 0.2630(5) 0.6112(10) -0.2843(3) 0.077(3) Uani 1 1 d . A .
O33 O 0.2141(6) 0.4902(11) -0.2684(4) 0.092(4) Uani 1 1 d . . .
C57 C 0.2343(7) 0.5353(15) -0.2895(4) 0.063(4) Uani 1 1 d . A .
C58 C 0.2224(7) 0.4965(12) -0.3303(6) 0.089(6) Uani 1 1 d D . .
F101 F 0.1960(15) 0.560(3) -0.3571(10) 0.20(2) Uani 0.70 1 d PD A 1
F102 F 0.2670(11) 0.475(2) -0.3392(8) 0.137(12) Uani 0.70 1 d PD A 1
F103 F 0.1950(11) 0.4093(18) -0.3363(7) 0.119(9) Uani 0.70 1 d PD A 1
F10A F 0.223(3) 0.402(4) -0.331(2) 0.14(3) Uiso 0.30 1 d PD A 2
F10B F 0.250(3) 0.524(7) -0.351(2) 0.20(5) Uani 0.30 1 d PD A 2
F10C F 0.177(2) 0.522(7) -0.346(2) 0.20(5) Uani 0.30 1 d PD A 2
O23 O 0.5846(9) 0.3179(17) -0.1248(7) 0.105(6) Uani 0.70 1 d PDU A 1
O24 O 0.5024(10) 0.3469(18) -0.1235(8) 0.114(7) Uani 0.70 1 d PDU A 1
O23' O 0.5129(19) 0.337(3) -0.1519(11) 0.083(13) Uani 0.30 1 d PD A 2
O24' O 0.5656(17) 0.329(4) -0.0944(10) 0.088(14) Uani 0.30 1 d PD A 2
C45 C 0.5401(8) 0.2953(19) -0.1241(7) 0.092(6) Uani 1 1 d DU . .
C46 C 0.5340(10) 0.186(4) -0.1251(7) 0.264(9) Uani 1 1 d D A .
F111 F 0.5287(10) 0.1437(16) -0.0935(7) 0.264(9) Uani 1 1 d D . .
F112 F 0.5720(10) 0.1262(16) -0.1303(8) 0.264(9) Uani 1 1 d D . .
F113 F 0.4931(10) 0.1498(16) -0.1506(8) 0.264(9) Uani 1 1 d D . .
O10 O 0.7726(9) 0.7823(17) 0.0639(5) 0.167(9) Uani 1 1 d . . .
O11 O 0.7457(7) 0.6903(10) 0.1167(5) 0.115(5) Uani 1 1 d U . .
C29 C 0.7369(11) 0.740(2) 0.0855(9) 0.119(8) Uani 1 1 d U A .
C30 C 0.681(2) 0.803(3) 0.0755(8) 0.288(8) Uani 1 1 d DU . .
F121 F 0.6498(11) 0.747(2) 0.0476(8) 0.288(8) Uani 1 1 d D A .
F122 F 0.6865(11) 0.897(2) 0.0626(8) 0.288(8) Uani 1 1 d D A .
F123 F 0.6655(12) 0.804(2) 0.1070(8) 0.288(8) Uani 1 1 d D A .
S1 S 0.8921(3) 0.2577(5) 0.25310(15) 0.079(2) Uani 0.819(14) 1 d P C 1
C17 C 0.8678(8) 0.2790(19) 0.2923(5) 0.097(7) Uani 1 1 d . C 1
H17A H 0.8339 0.2469 0.2882 0.145 Uiso 1 1 calc R C 1
H17B H 0.8642 0.3510 0.2957 0.145 Uiso 1 1 calc R C 1
H17C H 0.8918 0.2510 0.3147 0.145 Uiso 1 1 calc R C 1
C18 C 0.9507(8) 0.319(2) 0.2679(6) 0.115(9) Uani 1 1 d . C 1
H18A H 0.9695 0.3125 0.2489 0.173 Uiso 1 1 calc R C 1
H18B H 0.9712 0.2888 0.2913 0.173 Uiso 1 1 calc R C 1
H18C H 0.9447 0.3894 0.2720 0.173 Uiso 1 1 calc R C 1
S13 S 0.8887(14) 0.353(2) 0.2611(7) 0.092(13) Uani 0.181(14) 1 d P C 2
S2 S 0.96393(17) 0.4230(5) 0.03834(12) 0.0840(16) Uani 1 1 d . A .
S3 S 0.8400(2) 0.1296(4) 0.01537(13) 0.0746(12) Uani 1 1 d . A .
S4 S 0.7773(2) 0.6908(5) -0.10584(17) 0.065(2) Uani 0.748(15) 1 d P A 1
C35 C 0.8268(7) 0.6545(15) -0.1286(5) 0.078(5) Uani 1 1 d . A 1
H35A H 0.8598 0.6449 -0.1097 0.117 Uiso 1 1 calc R A 1
H35B H 0.8305 0.7071 -0.1459 0.117 Uiso 1 1 calc R A 1
H35C H 0.8166 0.5921 -0.1423 0.117 Uiso 1 1 calc R A 1
C36 C 0.7229(7) 0.7012(15) -0.1472(5) 0.074(5) Uani 1 1 d . A 1
H36A H 0.6919 0.7211 -0.1400 0.111 Uiso 1 1 calc R A 1
H36B H 0.7169 0.6366 -0.1600 0.111 Uiso 1 1 calc R A 1
H36C H 0.7306 0.7515 -0.1640 0.111 Uiso 1 1 calc R A 1
S14 S 0.7690(7) 0.6119(15) -0.1209(5) 0.060(7) Uani 0.252(15) 1 d P A 2
S5 S 0.7378(3) 0.3544(7) -0.0973(3) 0.143(3) Uani 1 1 d U A .
S6 S 0.7078(3) 0.8645(6) -0.0362(2) 0.122(2) Uani 1 1 d . . .
S7 S 0.3794(2) 0.9044(4) -0.12958(15) 0.0819(14) Uani 1 1 d . A .
S8 S 0.4054(4) 0.6627(8) -0.2512(3) 0.130(4) Uani 0.799(15) 1 d P A 1
C51 C 0.4532(14) 0.741(3) -0.2393(9) 0.215(18) Uani 1 1 d U A 1
H51A H 0.4791 0.7159 -0.2173 0.323 Uiso 1 1 calc R A 1
H51B H 0.4403 0.8060 -0.2333 0.323 Uiso 1 1 calc R A 1
H51C H 0.4688 0.7494 -0.2599 0.323 Uiso 1 1 calc R A 1
C52 C 0.3705(14) 0.717(3) -0.2926(10) 0.191(15) Uani 1 1 d U A 1
H52A H 0.3374 0.6822 -0.3019 0.287 Uiso 1 1 calc R A 1
H52B H 0.3902 0.7121 -0.3111 0.287 Uiso 1 1 calc R A 1
H52C H 0.3641 0.7874 -0.2883 0.287 Uiso 1 1 calc R A 1
S15 S 0.3949(8) 0.7598(15) -0.2549(6) 0.057(8) Uani 0.201(15) 1 d P A 2
S9 S 0.6059(3) 0.6366(5) 0.2026(3) 0.133(3) Uani 1 1 d D . .
S10 S 0.1607(3) 0.9563(4) -0.14135(14) 0.0868(16) Uani 1 1 d . A .
S11 S 0.12278(19) 0.3878(4) -0.24297(13) 0.0718(12) Uani 1 1 d . A .
C63 C 0.6883(15) 0.168(3) 0.0536(10) 0.22(2) Uani 1 1 d . . .
H63A H 0.7214 0.1502 0.0711 0.328 Uiso 1 1 calc R . .
H63B H 0.6666 0.1089 0.0470 0.328 Uiso 1 1 calc R . .
H63C H 0.6707 0.2178 0.0652 0.328 Uiso 1 1 calc R . .
C64 C 0.6289(12) 0.237(3) -0.0097(15) 0.27(3) Uani 1 1 d . . .
H64A H 0.6224 0.2659 -0.0347 0.404 Uiso 1 1 calc R . .
H64B H 0.6148 0.2808 0.0060 0.404 Uiso 1 1 calc R . .
H64C H 0.6123 0.1712 -0.0115 0.404 Uiso 1 1 calc R . .
O36 O 0.7150(6) 0.1287(12) -0.0058(5) 0.120(6) Uani 1 1 d . . .
S12 S 0.7001(2) 0.2225(5) 0.0111(2) 0.1073(19) Uani 1 1 d . . .
O37 O 0.5209(6) 0.3969(11) -0.0380(4) 0.106(5) Uani 1 1 d . . .
H37D H 0.5188 0.3418 -0.0544 0.159 Uiso 1 1 d R A .
H37E H 0.4902 0.3936 -0.0301 0.159 Uiso 1 1 d R . .

loop_
_atom_site_aniso_label
_atom_site_aniso_U_11
_atom_site_aniso_U_22
_atom_site_aniso_U_33
_atom_site_aniso_U_23
_atom_site_aniso_U_13
_atom_site_aniso_U_12
Ag1 0.0439(6) 0.1109(11) 0.0441(6) 0.0086(6) 0.0092(5) -0.0041(7)
Ag2 0.0812(9) 0.0662(8) 0.1087(11) -0.0185(8) 0.0608(9) -0.0097(7)
Ag3 0.0725(8) 0.0619(8) 0.0845(9) -0.0054(7) 0.0367(7) 0.0085(7)
Ag4 0.0408(6) 0.0679(7) 0.0609(7) 0.0007(6) 0.0251(5) 0.0004(5)
Ag5 0.0990(11) 0.0901(11) 0.0682(8) -0.0247(8) 0.0290(8) 0.0077(9)
Ag6 0.0728(10) 0.0720(10) 0.0645(9) 0.0012(7) 0.0245(8) -0.0009(8)
Ag7 0.0453(6) 0.0896(10) 0.0783(8) -0.0156(7) 0.0350(6) -0.0029(6)
Ag8 0.0381(6) 0.0996(10) 0.0580(7) 0.0071(7) 0.0175(5) -0.0014(6)
Ag9 0.0496(7) 0.0713(8) 0.0785(8) 0.0166(7) 0.0233(6) 0.0001(6)
Ag10 0.0469(6) 0.0865(9) 0.0586(7) -0.0093(6) 0.0159(5) 0.0029(6)
Ag11 0.0321(5) 0.0792(8) 0.0578(6) 0.0047(6) 0.0130(5) -0.0002(5)
Ag12 0.0465(7) 0.0856(9) 0.0712(8) 0.0118(7) 0.0165(6) -0.0017(6)
Ag13 0.0432(6) 0.1059(11) 0.0656(7) -0.0110(7) 0.0235(6) -0.0022(7)
Ag14 0.0397(6) 0.0970(10) 0.0567(7) 0.0073(7) 0.0145(5) 0.0053(6)
Ag15 0.0558(7) 0.0643(7) 0.0481(6) 0.0018(5) 0.0193(5) 0.0054(6)
Ag16 0.0892(10) 0.0724(9) 0.0698(8) 0.0091(7) 0.0443(7) 0.0235(7)
Ag17 0.0897(11) 0.1398(15) 0.0948(11) -0.0511(11) 0.0523(9) -0.0632(11)
C1 0.032(6) 0.040(7) 0.042(7) -0.001(6) 0.009(5) -0.001(5)
C2 0.033(7) 0.044(8) 0.056(8) -0.014(6) 0.019(6) -0.002(6)
C3 0.032(6) 0.042(7) 0.038(6) 0.002(6) 0.004(5) -0.002(5)
C4 0.024(6) 0.052(8) 0.054(7) 0.007(6) 0.016(6) 0.011(6)
C5 0.035(7) 0.050(8) 0.053(8) -0.010(6) 0.016(6) -0.011(6)
C6 0.030(7) 0.066(10) 0.049(8) 0.002(7) 0.001(6) 0.002(6)
C7 0.031(7) 0.075(11) 0.056(9) -0.002(8) 0.015(6) 0.005(7)
C8 0.029(7) 0.071(10) 0.058(9) 0.017(8) 0.014(6) 0.010(7)
C9 0.021(6) 0.055(8) 0.047(7) -0.003(6) 0.008(5) 0.009(6)
C10 0.034(8) 0.119(15) 0.045(8) -0.001(9) 0.008(6) 0.011(9)
C11 0.020(6) 0.054(8) 0.049(7) -0.010(6) 0.012(5) -0.002(5)
C12 0.029(7) 0.064(9) 0.044(7) -0.001(6) 0.014(6) -0.003(6)
C13 0.033(7) 0.051(8) 0.058(8) 0.004(7) 0.025(6) -0.008(6)
C14 0.041(8) 0.053(9) 0.075(10) 0.017(8) 0.021(7) 0.000(7)
C15 0.033(7) 0.064(9) 0.035(6) -0.003(6) 0.000(5) 0.000(6)
C16 0.028(7) 0.077(11) 0.062(9) 0.014(8) 0.006(6) 0.005(7)
C23 0.063(12) 0.16(2) 0.125(18) 0.023(16) 0.062(13) 0.012(13)
C24 0.056(11) 0.16(2) 0.118(17) -0.050(16) 0.026(11) 0.024(13)
C25 0.087(15) 0.14(2) 0.096(15) -0.036(15) 0.030(12) 0.021(14)
C26 0.16(2) 0.089(15) 0.075(12) -0.026(11) 0.047(14) 0.040(15)
C37 0.30(5) 0.19(3) 0.197(13) 0.09(3) 0.19(3) 0.10(3)
C38 0.25(3) 0.26(3) 0.23(3) -0.07(3) 0.17(3) -0.11(3)
C39 0.26(3) 0.18(2) 0.20(2) 0.12(2) 0.17(2) 0.13(2)
C40 0.15(3) 0.21(3) 0.30(4) -0.08(3) 0.04(3) -0.01(2)
C49 0.109(18) 0.115(19) 0.081(14) -0.005(13) -0.001(13) -0.006(15)
C50 0.108(17) 0.093(15) 0.084(13) 0.026(12) 0.027(12) 0.005(13)
C53 0.30(4) 0.24(3) 0.24(3) 0.09(3) 0.08(3) -0.08(3)
C54 0.091(17) 0.12(2) 0.15(2) -0.043(18) 0.009(16) -0.012(15)
C59 0.094(15) 0.100(16) 0.086(13) 0.006(12) 0.040(12) 0.006(12)
C60 0.17(2) 0.072(14) 0.095(15) 0.007(12) 0.041(16) 0.007(15)
C61 0.076(15) 0.055(13) 0.27(4) -0.021(17) 0.007(19) 0.003(11)
C62 0.076(13) 0.086(14) 0.099(14) -0.006(11) 0.026(11) -0.011(11)
O1 0.062(7) 0.106(9) 0.048(6) 0.013(6) 0.013(5) -0.012(6)
O16 0.084(10) 0.203(19) 0.084(10) 0.035(11) 0.038(8) 0.021(11)
O17 0.095(12) 0.21(2) 0.142(15) -0.033(14) 0.025(11) 0.075(13)
O18 0.090(10) 0.095(11) 0.139(13) -0.013(10) 0.018(9) -0.038(9)
O27 0.063(7) 0.096(10) 0.097(9) -0.005(8) 0.024(7) 0.013(7)
O28 0.068(8) 0.149(13) 0.073(8) 0.023(8) 0.037(6) -0.001(8)
O29 0.111(11) 0.070(9) 0.115(11) -0.023(8) 0.039(9) -0.008(8)
O34 0.107(9) 0.057(7) 0.076(7) 0.002(6) 0.058(7) 0.015(6)
O35 0.091(9) 0.093(9) 0.077(8) -0.024(7) 0.040(7) -0.042(7)
O4 0.059(7) 0.105(10) 0.075(8) -0.009(7) 0.011(6) 0.026(7)
O5 0.109(11) 0.112(11) 0.065(8) 0.004(8) 0.014(7) 0.021(9)
C21 0.067(11) 0.058(10) 0.069(11) -0.004(9) 0.013(9) 0.005(8)
C22 0.074(13) 0.088(15) 0.087(14) -0.005(12) 0.004(11) -0.004(12)
F11 0.090(9) 0.162(14) 0.133(11) -0.016(10) 0.007(8) 0.056(9)
F12 0.117(11) 0.112(10) 0.126(11) 0.035(9) -0.015(9) 0.009(8)
F13 0.067(8) 0.113(10) 0.178(13) 0.005(9) 0.000(8) -0.008(7)
O2 0.053(6) 0.086(8) 0.054(6) -0.004(6) 0.013(5) -0.006(6)
O3 0.043(6) 0.093(9) 0.063(7) 0.005(6) 0.014(5) -0.004(6)
C19 0.042(8) 0.051(9) 0.068(10) 0.001(7) 0.016(7) -0.006(7)
C20 0.056(11) 0.110(17) 0.077(12) -0.031(12) 0.024(10) -0.027(11)
F21 0.080(19) 0.21(4) 0.09(2) 0.02(2) -0.020(15) -0.06(3)
F22 0.040(13) 0.11(2) 0.12(3) -0.02(2) -0.023(17) -0.025(15)
F23 0.024(13) 0.09(2) 0.14(3) -0.03(2) 0.019(14) 0.003(14)
F21' 0.057(14) 0.078(19) 0.12(2) 0.015(15) -0.010(13) -0.022(12)
F22' 0.047(13) 0.22(4) 0.078(14) 0.00(2) 0.019(10) -0.04(2)
F23' 0.11(2) 0.068(16) 0.18(3) -0.07(2) -0.05(2) -0.017(14)
O6 0.044(6) 0.126(11) 0.068(7) -0.036(7) 0.026(5) -0.004(6)
O7 0.065(7) 0.069(7) 0.060(6) -0.019(5) 0.025(5) -0.003(6)
O8 0.089(9) 0.065(7) 0.053(6) 0.000(6) 0.018(6) -0.004(6)
O9 0.091(9) 0.092(9) 0.079(8) -0.018(7) 0.042(7) -0.029(7)
C27 0.044(8) 0.061(10) 0.050(8) -0.002(7) 0.010(7) -0.011(7)
C28 0.076(13) 0.072(13) 0.097(15) -0.017(12) 0.041(12) -0.009(11)
F31 0.06(2) 0.18(5) 0.06(2) -0.03(2) -0.026(19) -0.04(2)
F32 0.10(3) 0.04(2) 0.25(7) 0.00(3) 0.08(4) -0.012(19)
F33 0.18(5) 0.16(4) 0.08(3) -0.02(3) 0.09(3) -0.10(3)
F31' 0.09(3) 0.11(2) 0.14(4) -0.05(3) 0.06(2) -0.016(19)
F32' 0.15(3) 0.08(3) 0.22(4) -0.05(3) 0.10(3) -0.03(2)
F33' 0.25(5) 0.23(5) 0.18(5) 0.13(4) -0.09(4) -0.19(4)
O12 0.155(14) 0.076(9) 0.087(9) 0.003(7) 0.072(9) 0.039(9)
O13 0.072(8) 0.067(8) 0.112(10) -0.018(7) 0.050(7) 0.001(6)
C31 0.113(17) 0.076(14) 0.100(15) 0.005(12) 0.054(13) 0.009(12)
C32 0.17(3) 0.080(17) 0.14(2) -0.040(16) 0.09(2) -0.017(17)
F41 0.107(13) 0.22(2) 0.34(3) 0.08(2) 0.000(17) -0.081(15)
F42 0.27(2) 0.099(11) 0.196(17) -0.022(11) 0.168(18) -0.026(12)
F43 0.34(3) 0.087(11) 0.205(18) -0.006(11) 0.18(2) 0.011(14)
O21 0.065(8) 0.166(14) 0.058(7) 0.010(8) 0.027(6) -0.009(9)
O22 0.061(8) 0.167(14) 0.070(8) -0.007(8) 0.032(6) 0.015(8)
C43 0.050(9) 0.080(12) 0.062(10) -0.029(9) 0.026(8) -0.016(8)
C44 0.072(13) 0.13(2) 0.067(12) -0.029(13) 0.034(10) -0.010(13)
F51 0.078(12) 0.160(19) 0.084(12) 0.004(12) 0.032(12) -0.041(13)
F52 0.19(3) 0.144(19) 0.101(19) -0.037(14) 0.082(18) 0.002(18)
F53 0.088(12) 0.22(2) 0.051(9) 0.039(12) 0.016(8) -0.016(14)
F51' 0.05(2) 0.23(5) 0.08(3) -0.06(3) 0.05(2) -0.01(3)
F52' 0.15(4) 0.19(4) 0.09(3) 0.06(3) 0.05(4) -0.02(4)
O25 0.072(8) 0.059(8) 0.082(8) -0.005(6) 0.013(6) -0.006(6)
O26 0.092(10) 0.080(9) 0.081(8) -0.005(7) 0.021(7) -0.001(7)
C47 0.065(11) 0.071(13) 0.080(12) -0.012(10) 0.020(9) 0.009(9)
C48 0.203(10) 0.134(8) 0.147(7) -0.033(6) 0.064(8) -0.006(7)
F61 0.203(10) 0.134(8) 0.147(7) -0.033(6) 0.064(8) -0.006(7)
F62 0.203(10) 0.134(8) 0.147(7) -0.033(6) 0.064(8) -0.006(7)
F63 0.203(10) 0.134(8) 0.147(7) -0.033(6) 0.064(8) -0.006(7)
O14 0.070(8) 0.082(9) 0.102(9) -0.025(7) 0.060(7) -0.003(7)
O15 0.136(13) 0.092(11) 0.110(11) -0.023(9) 0.063(10) -0.019(10)
C33 0.061(10) 0.079(13) 0.078(11) -0.023(10) 0.033(9) -0.002(9)
C34 0.098(17) 0.107(18) 0.112(18) -0.032(16) 0.043(15) 0.006(15)
F71 0.167(19) 0.154(16) 0.116(13) -0.040(12) 0.100(14) -0.015(14)
F72 0.121(14) 0.155(18) 0.137(15) -0.079(14) 0.060(12) -0.028(13)
F73 0.143(17) 0.168(19) 0.168(17) 0.007(14) 0.089(14) 0.059(14)
F71' 0.15(4) 0.14(4) 0.15(3) -0.02(3) 0.06(3) 0.00(3)
F72' 0.13(3) 0.16(4) 0.12(3) -0.05(3) 0.08(3) 0.02(3)
F73' 0.14(3) 0.17(4) 0.15(4) -0.03(3) 0.08(3) 0.03(3)
O19 0.086(10) 0.100(11) 0.133(12) 0.056(9) 0.063(9) 0.014(8)
O20 0.077(9) 0.109(11) 0.084(8) 0.034(8) 0.028(7) -0.001(8)
C41 0.054(10) 0.091(14) 0.094(13) 0.035(11) 0.042(10) 0.014(10)
C42 0.14(3) 0.087(17) 0.14(2) 0.036(17) 0.07(2) 0.039(18)
F81 0.095(18) 0.14(2) 0.101(19) 0.069(16) 0.045(14) -0.036(15)
F82 0.14(3) 0.20(3) 0.16(2) 0.02(2) 0.10(2) -0.01(2)
F83 0.11(2) 0.10(2) 0.13(3) 0.012(19) 0.029(19) -0.042(19)
F81' 0.075(15) 0.090(17) 0.092(17) 0.042(14) 0.018(12) 0.011(14)
F82' 0.093(18) 0.12(2) 0.17(3) 0.072(19) 0.027(18) -0.027(16)
F83' 0.19(3) 0.19(2) 0.17(2) 0.052(19) 0.15(2) 0.05(2)
O30 0.078(8) 0.080(8) 0.072(7) 0.021(6) 0.036(6) 0.010(7)
O31 0.154(14) 0.087(10) 0.099(10) 0.023(8) 0.086(10) 0.033(9)
C55 0.053(9) 0.057(9) 0.064(9) 0.008(8) 0.032(8) 0.007(7)
C56 0.094(15) 0.064(12) 0.108(15) 0.005(11) 0.060(13) 0.010(11)
F91 0.145(12) 0.060(7) 0.168(13) 0.011(8) 0.057(10) -0.016(8)
F92 0.084(8) 0.102(9) 0.174(13) 0.041(9) 0.043(9) 0.028(7)
F93 0.192(14) 0.112(10) 0.116(9) 0.064(8) 0.102(10) 0.044(9)
O32 0.096(9) 0.076(9) 0.065(7) -0.007(6) 0.030(7) -0.003(7)
O33 0.111(11) 0.099(10) 0.080(8) -0.018(8) 0.049(8) -0.023(8)
C57 0.063(10) 0.073(12) 0.047(8) -0.012(8) 0.006(8) 0.013(9)
C58 0.13(2) 0.068(13) 0.080(14) -0.027(11) 0.043(14) 0.007(14)
F101 0.36(6) 0.12(2) 0.056(18) 0.026(14) -0.03(2) 0.07(3)
F102 0.16(2) 0.17(3) 0.11(3) -0.047(19) 0.09(2) 0.02(2)
F103 0.12(2) 0.13(2) 0.112(16) -0.069(14) 0.037(15) -0.020(15)
F10B 0.30(13) 0.25(13) 0.04(3) 0.00(5) 0.04(5) -0.04(9)
F10C 0.26(9) 0.21(10) 0.07(5) 0.01(5) -0.06(5) 0.14(8)
O23 0.098(11) 0.099(12) 0.125(13) -0.023(11) 0.042(11) -0.018(10)
O24 0.113(14) 0.092(13) 0.140(16) 0.003(12) 0.038(13) -0.014(12)
O23' 0.11(4) 0.07(3) 0.07(3) -0.03(2) 0.05(3) -0.02(3)
O24' 0.09(3) 0.11(4) 0.05(2) -0.03(2) 0.00(2) -0.03(3)
C45 0.096(11) 0.095(13) 0.102(13) 0.006(11) 0.055(11) -0.003(11)
C46 0.265(19) 0.106(9) 0.37(2) -0.013(12) -0.002(14) -0.023(10)
F111 0.265(19) 0.106(9) 0.37(2) -0.013(12) -0.002(14) -0.023(10)
F112 0.265(19) 0.106(9) 0.37(2) -0.013(12) -0.002(14) -0.023(10)
F113 0.265(19) 0.106(9) 0.37(2) -0.013(12) -0.002(14) -0.023(10)
O10 0.22(2) 0.183(19) 0.127(14) 0.004(13) 0.103(15) 0.112(18)
O11 0.122(12) 0.053(8) 0.160(15) 0.024(8) 0.025(11) 0.014(8)
C29 0.108(17) 0.104(18) 0.142(19) 0.004(13) 0.028(17) 0.024(15)
C30 0.220(13) 0.236(13) 0.377(17) -0.013(12) 0.032(12) 0.084(11)
F121 0.220(13) 0.236(13) 0.377(17) -0.013(12) 0.032(12) 0.084(11)
F122 0.220(13) 0.236(13) 0.377(17) -0.013(12) 0.032(12) 0.084(11)
F123 0.220(13) 0.236(13) 0.377(17) -0.013(12) 0.032(12) 0.084(11)
S1 0.109(5) 0.078(5) 0.051(3) 0.011(3) 0.022(3) 0.038(4)
C17 0.087(14) 0.15(2) 0.064(11) 0.030(12) 0.033(10) 0.016(14)
C18 0.079(14) 0.18(3) 0.088(14) 0.064(16) 0.028(12) 0.026(16)
S13 0.15(3) 0.059(18) 0.049(13) -0.009(11) 0.005(15) 0.046(17)
S2 0.049(2) 0.151(5) 0.059(2) -0.026(3) 0.027(2) -0.004(3)
S3 0.082(3) 0.079(3) 0.068(3) -0.018(2) 0.029(2) -0.001(3)
S4 0.061(3) 0.072(5) 0.064(4) -0.021(3) 0.023(3) -0.015(3)
C35 0.086(13) 0.097(14) 0.059(10) -0.018(10) 0.032(9) 0.001(11)
C36 0.064(11) 0.089(13) 0.071(11) 0.007(10) 0.021(9) -0.009(10)
S14 0.064(10) 0.072(15) 0.052(10) 0.011(9) 0.026(8) 0.002(9)
S5 0.086(4) 0.125(6) 0.217(9) -0.015(6) 0.043(5) 0.016(4)
S6 0.147(6) 0.106(5) 0.127(5) -0.009(4) 0.062(5) -0.031(5)
S7 0.069(3) 0.088(4) 0.092(3) 0.010(3) 0.028(3) 0.000(3)
S8 0.141(8) 0.141(9) 0.138(8) 0.057(6) 0.090(7) 0.042(6)
C51 0.17(3) 0.22(3) 0.17(2) -0.09(2) -0.08(2) 0.01(2)
C52 0.17(3) 0.26(3) 0.17(3) 0.02(3) 0.07(2) -0.01(2)
S15 0.072(14) 0.043(13) 0.059(12) -0.023(9) 0.022(10) 0.013(9)
S9 0.085(4) 0.089(4) 0.200(8) -0.022(5) -0.005(5) 0.004(3)
S10 0.144(5) 0.065(3) 0.070(3) 0.006(2) 0.061(3) 0.027(3)
S11 0.071(3) 0.070(3) 0.077(3) -0.008(2) 0.023(2) -0.009(2)
C63 0.28(4) 0.20(3) 0.27(4) 0.16(3) 0.24(4) 0.15(3)
C64 0.09(2) 0.20(4) 0.49(8) -0.14(5) 0.02(3) 0.03(2)
O36 0.109(12) 0.096(11) 0.148(14) -0.055(10) 0.025(10) 0.007(9)
S12 0.086(4) 0.094(4) 0.144(5) -0.027(4) 0.036(4) -0.007(3)
O37 0.120(13) 0.089(10) 0.116(12) 0.007(9) 0.043(10) -0.014(9)

loop_
_atom_type_symbol
_atom_type_description
_atom_type_scat_dispersion_real
_atom_type_scat_dispersion_imag
_atom_type_scat_source
C C 0.0033 0.0016 'International Tables Vol C Tables 4.2.6.8 and 6.1.1.4'
O O 0.0106 0.0060 'International Tables Vol C Tables 4.2.6.8 and 6.1.1.4'
F F 0.0171 0.0103 'International Tables Vol C Tables 4.2.6.8 and 6.1.1.4'
S S 0.1246 0.1234 'International Tables Vol C Tables 4.2.6.8 and 6.1.1.4'
Ag Ag -0.8971 1.1015 'International Tables Vol C Tables 4.2.6.8 and 6.1.1.4'
H H 0.0000 0.0000 'International Tables Vol C Tables 4.2.6.8 and 6.1.1.4'

loop_
_geom_angle_atom_site_label_1
_geom_angle_atom_site_label_2
_geom_angle_atom_site_label_3
_geom_angle
_geom_angle_site_symmetry_1
_geom_angle_site_symmetry_3
C12 Ag1 O2 136.9(4) . .
C12 Ag1 O1 116.1(4) . .
O2 Ag1 O1 104.1(4) . .
C12 Ag1 Ag3 50.8(4) . .
O2 Ag1 Ag3 125.3(3) . .
O1 Ag1 Ag3 113.7(3) . .
C12 Ag1 Ag4 53.5(3) . .
O2 Ag1 Ag4 85.4(3) . .
O1 Ag1 Ag4 169.4(3) . .
Ag3 Ag1 Ag4 62.62(5) . .
C12 Ag1 Ag2 49.5(4) . .
O2 Ag1 Ag2 99.9(3) . .
O1 Ag1 Ag2 116.0(3) . .
Ag3 Ag1 Ag2 97.49(5) . .
Ag4 Ag1 Ag2 56.74(4) . .
O11 Ag2 O9 101.0(5) . .
O11 Ag2 C12 119.2(5) . .
O9 Ag2 C12 133.7(4) . .
O11 Ag2 O35 109.0(6) . 3_665
O9 Ag2 O35 91.4(4) . 3_665
C12 Ag2 O35 95.8(4) . 3_665
O11 Ag2 C11 91.5(5) . .
O9 Ag2 C11 152.4(4) . .
C12 Ag2 C11 27.7(4) . .
O35 Ag2 C11 107.7(4) 3_665 .
O11 Ag2 Ag4 142.3(5) . .
O9 Ag2 Ag4 83.8(3) . .
C12 Ag2 Ag4 50.6(3) . .
O35 Ag2 Ag4 108.3(3) 3_665 .
C11 Ag2 Ag4 71.6(3) . .
O11 Ag2 Ag1 149.7(4) . .
O9 Ag2 Ag1 107.1(4) . .
C12 Ag2 Ag1 43.2(3) . .
O35 Ag2 Ag1 59.9(3) 3_665 .
C11 Ag2 Ag1 68.4(3) . .
Ag4 Ag2 Ag1 54.06(4) . .
C12 Ag3 O4 145.4(5) . .
C12 Ag3 O7 114.8(4) . .
O4 Ag3 O7 95.1(4) . .
C12 Ag3 O34 98.0(4) . 3_665
O4 Ag3 O34 92.9(4) . 3_665
O7 Ag3 O34 100.6(4) . 3_665
C12 Ag3 Ag1 51.0(3) . .
O4 Ag3 Ag1 97.2(3) . .
O7 Ag3 Ag1 165.0(3) . .
O34 Ag3 Ag1 87.3(3) 3_665 .
C12 Ag3 Ag4 51.7(3) . .
O4 Ag3 Ag4 103.2(4) . .
O7 Ag3 Ag4 109.9(3) . .
O34 Ag3 Ag4 143.7(2) 3_665 .
Ag1 Ag3 Ag4 58.83(5) . .
O6 Ag4 O3 98.7(4) . .
O6 Ag4 C12 114.2(4) . .
O3 Ag4 C12 128.8(4) . .
O6 Ag4 O8 98.1(4) . .
O3 Ag4 O8 90.2(4) . .
C12 Ag4 O8 120.5(5) . .
O6 Ag4 Ag1 132.6(4) . .
O3 Ag4 Ag1 78.6(3) . .
C12 Ag4 Ag1 50.2(3) . .
O8 Ag4 Ag1 128.9(3) . .
O6 Ag4 Ag2 146.0(3) . .
O3 Ag4 Ag2 112.7(3) . .
C12 Ag4 Ag2 55.0(4) . .
O8 Ag4 Ag2 70.0(3) . .
Ag1 Ag4 Ag2 69.20(5) . .
O6 Ag4 Ag3 78.4(3) . .
O3 Ag4 Ag3 107.7(3) . .
C12 Ag4 Ag3 48.4(4) . .
O8 Ag4 Ag3 162.1(3) . .
Ag1 Ag4 Ag3 58.55(5) . .
Ag2 Ag4 Ag3 103.04(5) . .
C10 Ag5 O12 127.3(5) . .
C10 Ag5 O10 113.4(8) . .
O12 Ag5 O10 105.0(7) . .
C10 Ag5 O8 110.6(5) . .
O12 Ag5 O8 98.6(5) . .
O10 Ag5 O8 96.9(6) . .
C10 Ag5 Ag7 49.2(4) . .
O12 Ag5 Ag7 81.9(3) . .
O10 Ag5 Ag7 155.9(6) . .
O8 Ag5 Ag7 105.0(3) . .
O7 Ag6 C10 144.7(5) . .
O7 Ag6 O15 91.0(5) . .
C10 Ag6 O15 123.3(5) . .
O7 Ag6 O6 92.3(4) . .
C10 Ag6 O6 95.1(5) . .
O15 Ag6 O6 90.9(5) . .
O7 Ag6 Ag7 164.0(3) . .
C10 Ag6 Ag7 49.0(4) . .
O15 Ag6 Ag7 78.7(4) . .
O6 Ag6 Ag7 75.8(3) . .
O15 Ag6' C10 113.5(13) . .
O15 Ag6' C9 139.3(14) . .
C10 Ag6' C9 27.2(5) . .
O15 Ag6' S5 75.0(9) . .
C10 Ag6' S5 116.7(12) . .
C9 Ag6' S5 123.2(12) . .
O15 Ag6' Ag7 72.6(9) . .
C10 Ag6' Ag7 44.1(6) . .
C9 Ag6' Ag7 71.1(8) . .
S5 Ag6' Ag7 91.0(9) . .
O15 Ag6' Ag8 120.8(12) . .
C10 Ag6' Ag8 47.0(6) . .
C9 Ag6' Ag8 50.4(6) . .
S5 Ag6' Ag8 73.8(7) . .
Ag7 Ag6' Ag8 59.1(5) . .
C10 Ag7 O14 136.5(6) . .
C10 Ag7 O13 134.3(6) . .
O14 Ag7 O13 88.9(4) . .
C10 Ag7 Ag5 52.1(5) . .
O14 Ag7 Ag5 164.9(3) . .
O13 Ag7 Ag5 82.6(3) . .
C10 Ag7 Ag6 53.1(5) . .
O14 Ag7 Ag6 86.0(3) . .
O13 Ag7 Ag6 155.2(3) . .
Ag5 Ag7 Ag6 96.57(6) . .
C10 Ag7 Ag6' 53.4(8) . .
O14 Ag7 Ag6' 83.5(7) . .
O13 Ag7 Ag6' 172.3(6) . .
Ag5 Ag7 Ag6' 105.1(6) . .
Ag6 Ag7 Ag6' 25.7(6) . .
C10 Ag7 Ag8 50.0(4) . .
O14 Ag7 Ag8 119.7(3) . .
O13 Ag7 Ag8 119.9(3) . .
Ag5 Ag7 Ag8 75.43(5) . .
Ag6 Ag7 Ag8 83.36(5) . .
Ag6' Ag7 Ag8 63.4(6) . .
O16 Ag8 C10 101.1(5) . .
O16 Ag8 C8 133.7(5) . .
C10 Ag8 C8 124.2(5) . .
O16 Ag8 C7 161.0(5) . .
C10 Ag8 C7 96.2(5) . .
C8 Ag8 C7 28.1(4) . .
O16 Ag8 O18 81.8(6) . .
C10 Ag8 O18 119.6(6) . .
C8 Ag8 O18 83.2(5) . .
C7 Ag8 O18 96.5(5) . .
O16 Ag8 C9 128.8(4) . .
C10 Ag8 C9 28.3(4) . .
C8 Ag8 C9 95.9(4) . .
C7 Ag8 C9 67.9(4) . .
O18 Ag8 C9 122.4(5) . .
O16 Ag8 Ag7 57.6(4) . .
C10 Ag8 Ag7 43.6(4) . .
C8 Ag8 Ag7 165.7(3) . .
C7 Ag8 Ag7 139.2(3) . .
O18 Ag8 Ag7 109.0(3) . .
C9 Ag8 Ag7 71.5(3) . .
O16 Ag8 Ag9 100.4(4) . .
C10 Ag8 Ag9 153.0(4) . .
C8 Ag8 Ag9 40.9(3) . .
C7 Ag8 Ag9 65.6(3) . .
O18 Ag8 Ag9 48.5(3) . .
C9 Ag8 Ag9 129.9(3) . .
Ag7 Ag8 Ag9 153.37(6) . .
O16 Ag8 Ag6' 91.9(7) . .
C10 Ag8 Ag6' 49.4(7) . .
C8 Ag8 Ag6' 109.8(7) . .
C7 Ag8 Ag6' 93.4(7) . .
O18 Ag8 Ag6' 166.2(6) . .
C9 Ag8 Ag6' 53.3(6) . .
Ag7 Ag8 Ag6' 57.5(6) . .
Ag9 Ag8 Ag6' 145.3(6) . .
O16 Ag8 Ag10 96.6(4) . .
C10 Ag8 Ag10 140.9(5) . .
C8 Ag8 Ag10 42.7(4) . .
C7 Ag8 Ag10 64.7(3) . .
O18 Ag8 Ag10 97.1(3) . .
C9 Ag8 Ag10 120.4(3) . .
Ag7 Ag8 Ag10 138.38(6) . .
Ag9 Ag8 Ag10 50.85(4) . .
Ag6' Ag8 Ag10 95.8(6) . .
C8 Ag9 O19 166.1(6) . .
C8 Ag9 O18 93.1(5) . .
O19 Ag9 O18 87.3(6) . .
C8 Ag9 Ag10 51.6(4) . .
O19 Ag9 Ag10 115.9(4) . .
O18 Ag9 Ag10 114.1(4) . .
C8 Ag9 Ag11 52.1(4) . .
O19 Ag9 Ag11 131.5(4) . .
O18 Ag9 Ag11 139.8(4) . .
Ag10 Ag9 Ag11 63.12(5) . .
C8 Ag9 Ag12 110.1(4) . .
O19 Ag9 Ag12 75.6(4) . .
O18 Ag9 Ag12 147.3(4) . .
Ag10 Ag9 Ag12 98.52(5) . .
Ag11 Ag9 Ag12 57.94(4) . .
C8 Ag9 Ag8 48.9(3) . .
O19 Ag9 Ag8 123.6(4) . .
O18 Ag9 Ag8 51.6(4) . .
Ag10 Ag9 Ag8 65.48(5) . .
Ag11 Ag9 Ag8 100.80(5) . .
Ag12 Ag9 Ag8 158.44(6) . .
C8 Ag10 O21 136.9(6) . .
C8 Ag10 O23 133.3(7) . .
O21 Ag10 O23 89.6(7) . .
C8 Ag10 O17 90.9(5) . .
O21 Ag10 O17 99.6(6) . .
O23 Ag10 O17 83.8(8) . .
C8 Ag10 O24' 102.3(10) . .
O21 Ag10 O24' 118.7(9) . .
O23 Ag10 O24' 32.3(10) . .
O17 Ag10 O24' 92.6(13) . .
C8 Ag10 Ag9 48.2(4) . .
O21 Ag10 Ag9 90.6(4) . .
O23 Ag10 Ag9 159.4(5) . .
O17 Ag10 Ag9 116.4(5) . .
O24' Ag10 Ag9 135.3(11) . .
C8 Ag10 Ag11 50.3(3) . .
O21 Ag10 Ag11 126.2(4) . .
O23 Ag10 Ag11 103.7(5) . .
O17 Ag10 Ag11 133.2(4) . .
O24' Ag10 Ag11 75.0(11) . .
Ag9 Ag10 Ag11 60.36(4) . .
C8 Ag10 Ag13 104.0(3) . .
O21 Ag10 Ag13 76.6(3) . .
O23 Ag10 Ag13 78.6(6) . .
O17 Ag10 Ag13 162.0(5) . .
O24' Ag10 Ag13 74.6(11) . .
Ag9 Ag10 Ag13 81.37(5) . .
Ag11 Ag10 Ag13 56.34(4) . .
C8 Ag10 Ag8 48.0(3) . .
O21 Ag10 Ag8 108.2(3) . .
O23 Ag10 Ag8 135.3(6) . .
O17 Ag10 Ag8 53.5(5) . .
O24' Ag10 Ag8 126.3(9) . .
Ag9 Ag10 Ag8 63.67(5) . .
Ag11 Ag10 Ag8 98.08(5) . .
Ag13 Ag10 Ag8 144.48(6) . .
C16 Ag11 C8 152.1(5) 3_665 .
C16 Ag11 O37 101.3(5) 3_665 .
C8 Ag11 O37 99.8(5) . .
C16 Ag11 O25 98.8(5) 3_665 .
C8 Ag11 O25 95.4(5) . .
O37 Ag11 O25 99.6(5) . .
C16 Ag11 Ag13 47.8(4) 3_665 .
C8 Ag11 Ag13 108.6(4) . .
O37 Ag11 Ag13 105.6(4) . .
O25 Ag11 Ag13 141.1(3) . .
C16 Ag11 Ag9 109.3(4) 3_665 .
C8 Ag11 Ag9 45.9(4) . .
O37 Ag11 Ag9 144.8(4) . .
O25 Ag11 Ag9 92.6(3) . .
Ag13 Ag11 Ag9 83.52(5) . .
C16 Ag11 Ag12 47.6(4) 3_665 .
C8 Ag11 Ag12 110.5(4) . .
O37 Ag11 Ag12 148.7(4) . .
O25 Ag11 Ag12 85.1(3) . .
Ag13 Ag11 Ag12 58.24(5) . .
Ag9 Ag11 Ag12 64.62(5) . .
C16 Ag11 Ag10 111.9(4) 3_665 .
C8 Ag11 Ag10 47.4(4) . .
O37 Ag11 Ag10 96.4(4) . .
O25 Ag11 Ag10 141.7(3) . .
Ag13 Ag11 Ag10 64.05(5) . .
Ag9 Ag11 Ag10 56.52(4) . .
Ag12 Ag11 Ag10 98.66(5) . .
C16 Ag12 O20 156.5(6) 3_665 .
C16 Ag12 O27 86.8(5) 3_665 .
O20 Ag12 O27 98.9(5) . .
C16 Ag12 O26 109.3(5) 3_665 .
O20 Ag12 O26 92.3(5) . .
O27 Ag12 O26 99.1(4) . .
C16 Ag12 Ag13 49.1(4) 3_665 .
O20 Ag12 Ag13 110.4(4) . .
O27 Ag12 Ag13 121.9(3) . .
O26 Ag12 Ag13 127.3(3) . .
C16 Ag12 Ag11 50.4(4) 3_665 .
O20 Ag12 Ag11 135.7(4) . .
O27 Ag12 Ag11 123.4(3) . .
O26 Ag12 Ag11 70.3(3) . .
Ag13 Ag12 Ag11 60.10(5) . .
C16 Ag12 Ag9 105.0(4) 3_665 .
O20 Ag12 Ag9 78.7(3) . .
O27 Ag12 Ag9 155.8(3) . .
O26 Ag12 Ag9 57.2(3) . .
Ag13 Ag12 Ag9 80.74(5) . .
Ag11 Ag12 Ag9 57.45(4) . .
C16 Ag12 Ag14 51.2(4) 3_665 .
O20 Ag12 Ag14 113.7(4) . .
O27 Ag12 Ag14 56.9(3) . .
O26 Ag12 Ag14 145.9(3) . .
Ag13 Ag12 Ag14 65.46(5) . .
Ag11 Ag12 Ag14 101.24(6) . .
Ag9 Ag12 Ag14 146.15(6) . .
C16 Ag13 O22 152.1(6) 3_665 .
C16 Ag13 O24 94.2(7) 3_665 .
O22 Ag13 O24 113.7(7) . .
C16 Ag13 O23' 119.8(10) 3_665 .
O22 Ag13 O23' 87.9(10) . .
O24 Ag13 O23' 26.8(10) . .
C16 Ag13 O29 89.2(5) 3_665 3_665
O22 Ag13 O29 92.0(5) . 3_665
O24 Ag13 O29 87.0(7) . 3_665
O23' Ag13 O29 80.5(11) . 3_665
C16 Ag13 Ag12 49.7(4) 3_665 .
O22 Ag13 Ag12 104.3(4) . .
O24 Ag13 Ag12 137.6(6) . .
O23' Ag13 Ag12 163.0(9) . .
O29 Ag13 Ag12 110.3(3) 3_665 .
C16 Ag13 Ag11 51.3(4) 3_665 .
O22 Ag13 Ag11 131.9(4) . .
O24 Ag13 Ag11 78.7(6) . .
O23' Ag13 Ag11 101.3(9) . .
O29 Ag13 Ag11 136.0(3) 3_665 .
Ag12 Ag13 Ag11 61.66(5) . .
C16 Ag13 Ag10 110.9(4) 3_665 .
O22 Ag13 Ag10 79.5(3) . .
O24 Ag13 Ag10 72.3(6) . .
O23' Ag13 Ag10 72.3(10) . .
O29 Ag13 Ag10 151.7(3) 3_665 .
Ag12 Ag13 Ag10 97.94(5) . .
Ag11 Ag13 Ag10 59.61(5) . .
C16 Ag13 Ag14 49.4(4) 3_665 .
O22 Ag13 Ag14 113.4(4) . .
O24 Ag13 Ag14 115.1(6) . .
O23' Ag13 Ag14 124.4(11) . .
O29 Ag13 Ag14 49.7(3) 3_665 .
Ag12 Ag13 Ag14 61.89(5) . .
Ag11 Ag13 Ag14 99.90(5) . .
Ag10 Ag13 Ag14 157.59(6) . .
O28 Ag14 C16 129.6(5) . 3_665
O28 Ag14 C14 99.8(5) . 3_665
C16 Ag14 C14 128.0(5) 3_665 3_665
O28 Ag14 C13 127.9(5) . 3_665
C16 Ag14 C13 99.6(5) 3_665 3_665
C14 Ag14 C13 28.6(4) 3_665 3_665
O28 Ag14 O29 88.0(5) . 3_665
C16 Ag14 O29 83.8(5) 3_665 3_665
C14 Ag14 O29 116.9(5) 3_665 3_665
C13 Ag14 O29 116.9(5) 3_665 3_665
O28 Ag14 C15 156.7(5) . 3_665
C16 Ag14 C15 29.0(4) 3_665 3_665
C14 Ag14 C15 99.2(5) 3_665 3_665
C13 Ag14 C15 70.6(4) 3_665 3_665
O29 Ag14 C15 95.2(5) 3_665 3_665
O28 Ag14 Ag15 54.6(3) . .
C16 Ag14 Ag15 173.1(4) 3_665 .
C14 Ag14 Ag15 46.2(4) 3_665 .
C13 Ag14 Ag15 74.8(3) 3_665 .
O29 Ag14 Ag15 102.3(3) 3_665 .
C15 Ag14 Ag15 145.4(3) 3_665 .
O28 Ag14 Ag12 90.6(3) . .
C16 Ag14 Ag12 43.9(4) 3_665 .
C14 Ag14 Ag12 139.7(4) 3_665 .
C13 Ag14 Ag12 123.3(3) 3_665 .
O29 Ag14 Ag12 102.1(3) 3_665 .
C15 Ag14 Ag12 66.2(3) 3_665 .
Ag15 Ag14 Ag12 136.07(6) . .
O28 Ag14 Ag13 97.7(3) . .
C16 Ag14 Ag13 41.9(4) 3_665 .
C14 Ag14 Ag13 158.1(3) 3_665 .
C13 Ag14 Ag13 133.9(3) 3_665 .
O29 Ag14 Ag13 50.6(3) 3_665 .
C15 Ag14 Ag13 67.6(3) 3_665 .
Ag15 Ag14 Ag13 144.92(5) . .
Ag12 Ag14 Ag13 52.66(4) . .
C14 Ag15 O30 134.7(5) 3_665 .
C14 Ag15 O32 130.6(5) 3_665 .
O30 Ag15 O32 90.0(4) . .
C14 Ag15 O28 101.5(5) 3_665 .
O30 Ag15 O28 89.9(4) . .
O32 Ag15 O28 97.7(5) . .
C14 Ag15 Ag17 50.8(4) 3_665 .
O30 Ag15 Ag17 134.6(3) . .
O32 Ag15 Ag17 84.3(3) . .
O28 Ag15 Ag17 135.4(3) . .
C14 Ag15 Ag16 51.1(4) 3_665 .
O30 Ag15 Ag16 86.4(3) . .
O32 Ag15 Ag16 137.2(3) . .
O28 Ag15 Ag16 124.9(3) . .
Ag17 Ag15 Ag16 68.92(5) . .
C14 Ag15 Ag14 53.8(4) 3_665 .
O30 Ag15 Ag14 129.3(3) . .
O32 Ag15 Ag14 119.3(3) . .
O28 Ag15 Ag14 48.8(3) . .
Ag17 Ag15 Ag14 91.54(6) . .
Ag16 Ag15 Ag14 94.94(5) . .
C14 Ag16 O34 137.1(5) 3_665 .
C14 Ag16 O31 123.8(5) 3_665 .
O34 Ag16 O31 93.4(4) . .
C14 Ag16 Ag15 50.0(4) 3_665 .
O34 Ag16 Ag15 171.7(3) . .
O31 Ag16 Ag15 78.3(3) . .
C14 Ag16 Ag17 44.1(4) 3_665 .
O34 Ag16 Ag17 132.2(3) . .
O31 Ag16 Ag17 124.4(3) . .
Ag15 Ag16 Ag17 55.23(4) . .
C14 Ag17 O35 142.5(5) 3_665 .
C14 Ag17 O33 127.3(5) 3_665 .
O35 Ag17 O33 89.3(4) . .
C14 Ag17 Ag15 50.4(4) 3_665 .
O35 Ag17 Ag15 163.9(4) . .
O33 Ag17 Ag15 81.3(3) . .
C14 Ag17 Ag16 44.7(4) 3_665 .
O35 Ag17 Ag16 123.2(3) . .
O33 Ag17 Ag16 126.7(4) . .
Ag15 Ag17 Ag16 55.84(5) . .
C2 C1 C6 121.5(12) . .
C2 C1 C7 119.2(11) . .
C6 C1 C7 119.3(11) . .
C1 C2 C9 122.0(12) . .
C1 C2 C3 118.4(11) . .
C9 C2 C3 119.6(11) . .
C4 C3 C11 120.9(11) . .
C4 C3 C2 120.4(11) . .
C11 C3 C2 118.7(11) . .
C3 C4 C5 119.1(12) . .
C3 C4 C13 118.2(11) . .
C5 C4 C13 122.7(11) . .
C6 C5 C4 121.6(12) . .
C6 C5 C15 117.9(12) . .
C4 C5 C15 120.4(12) . .
C5 C6 C1 119.0(12) . .
C5 C6 H6 120.5 . .
C1 C6 H6 120.5 . .
C8 C7 C1 173.2(13) . .
C8 C7 Ag8 71.0(9) . .
C1 C7 Ag8 115.7(8) . .
C7 C8 Ag9 144.7(14) . .
C7 C8 Ag10 133.2(13) . .
Ag9 C8 Ag10 80.2(5) . .
C7 C8 Ag11 109.7(10) . .
Ag9 C8 Ag11 81.9(5) . .
Ag10 C8 Ag11 82.2(5) . .
C7 C8 Ag8 80.9(9) . .
Ag9 C8 Ag8 90.2(5) . .
Ag10 C8 Ag8 89.4(5) . .
Ag11 C8 Ag8 169.3(7) . .
C10 C9 C2 173.2(15) . .
C10 C9 Ag8 67.5(9) . .
C2 C9 Ag8 114.7(9) . .
C10 C9 Ag6' 67.3(12) . .
C2 C9 Ag6' 119.3(11) . .
Ag8 C9 Ag6' 76.3(7) . .
C9 C10 Ag7 165.6(14) . .
C9 C10 Ag5 114.1(12) . .
Ag7 C10 Ag5 78.7(6) . .
C9 C10 Ag6 96.0(13) . .
Ag7 C10 Ag6 77.9(5) . .
Ag5 C10 Ag6 133.9(7) . .
C9 C10 Ag8 84.2(9) . .
Ag7 C10 Ag8 86.5(5) . .
Ag5 C10 Ag8 102.8(7) . .
Ag6 C10 Ag8 114.7(7) . .
C9 C10 Ag6' 85.5(14) . .
Ag7 C10 Ag6' 82.5(9) . .
Ag5 C10 Ag6' 159.6(10) . .
Ag6 C10 Ag6' 32.0(8) . .
Ag8 C10 Ag6' 83.6(9) . .
C12 C11 C3 175.1(14) . .
C12 C11 Ag2 72.4(9) . .
C3 C11 Ag2 112.4(9) . .
C11 C12 Ag3 123.7(11) . .
C11 C12 Ag1 147.7(10) . .
Ag3 C12 Ag1 78.3(4) . .
C11 C12 Ag4 127.1(11) . .
Ag3 C12 Ag4 79.8(4) . .
Ag1 C12 Ag4 76.2(4) . .
C11 C12 Ag2 79.8(10) . .
Ag3 C12 Ag2 152.9(6) . .
Ag1 C12 Ag2 87.3(5) . .
Ag4 C12 Ag2 74.4(4) . .
C14 C13 C4 171.1(13) . .
C14 C13 Ag14 75.3(8) . 3_665
C4 C13 Ag14 113.5(8) . 3_665
C13 C14 Ag15 156.0(11) . 3_665
C13 C14 Ag17 114.4(11) . 3_665
Ag15 C14 Ag17 78.8(5) 3_665 3_665
C13 C14 Ag16 118.8(12) . 3_665
Ag15 C14 Ag16 79.0(5) 3_665 3_665
Ag17 C14 Ag16 91.3(5) 3_665 3_665
C13 C14 Ag14 76.1(9) . 3_665
Ag15 C14 Ag14 79.9(4) 3_665 3_665
Ag17 C14 Ag14 125.7(7) 3_665 3_665
Ag16 C14 Ag14 132.0(6) 3_665 3_665
C16 C15 C5 173.8(14) . .
C16 C15 Ag14 72.8(9) . 3_665
C5 C15 Ag14 112.8(9) . 3_665
C15 C16 Ag13 143.9(13) . 3_665
C15 C16 Ag12 129.9(13) . 3_665
Ag13 C16 Ag12 81.2(5) 3_665 3_665
C15 C16 Ag11 117.0(11) . 3_665
Ag13 C16 Ag11 80.9(5) 3_665 3_665
Ag12 C16 Ag11 82.0(5) 3_665 3_665
C15 C16 Ag14 78.1(9) . 3_665
Ag13 C16 Ag14 88.7(5) 3_665 3_665
Ag12 C16 Ag14 84.9(5) 3_665 3_665
Ag11 C16 Ag14 164.4(7) 3_665 3_665
S2 C23 H23A 109.5 . .
S2 C23 H23B 109.5 . .
H23A C23 H23B 109.5 . .
S2 C23 H23C 109.5 . .
H23A C23 H23C 109.5 . .
H23B C23 H23C 109.5 . .
S2 C24 H24A 109.5 . .
S2 C24 H24B 109.5 . .
H24A C24 H24B 109.5 . .
S2 C24 H24C 109.5 . .
H24A C24 H24C 109.5 . .
H24B C24 H24C 109.5 . .
S3 C25 H25A 109.5 . .
S3 C25 H25B 109.5 . .
H25A C25 H25B 109.5 . .
S3 C25 H25C 109.5 . .
H25A C25 H25C 109.5 . .
H25B C25 H25C 109.5 . .
S3 C26 H26A 109.5 . .
S3 C26 H26B 109.5 . .
H26A C26 H26B 109.5 . .
S3 C26 H26C 109.5 . .
H26A C26 H26C 109.5 . .
H26B C26 H26C 109.5 . .
S5 C37 H37A 109.5 . .
S5 C37 H37B 109.5 . .
H37A C37 H37B 109.5 . .
S5 C37 H37C 109.5 . .
H37A C37 H37C 109.5 . .
H37B C37 H37C 109.5 . .
S5 C38 H38A 109.5 . .
S5 C38 H38B 109.5 . .
H38A C38 H38B 109.5 . .
S5 C38 H38C 109.5 . .
H38A C38 H38C 109.5 . .
H38B C38 H38C 109.5 . .
S6 C39 H39A 109.5 . .
S6 C39 H39B 109.5 . .
H39A C39 H39B 109.5 . .
S6 C39 H39C 109.5 . .
H39A C39 H39C 109.5 . .
H39B C39 H39C 109.5 . .
S6 C40 H40A 109.5 . .
S6 C40 H40B 109.5 . .
H40A C40 H40B 109.5 . .
S6 C40 H40C 109.5 . .
H40A C40 H40C 109.5 . .
H40B C40 H40C 109.5 . .
S7 C49 H49A 109.5 . .
S7 C49 H49B 109.5 . .
H49A C49 H49B 109.5 . .
S7 C49 H49C 109.5 . .
H49A C49 H49C 109.5 . .
H49B C49 H49C 109.5 . .
S7 C50 H50A 109.5 . .
S7 C50 H50B 109.5 . .
H50A C50 H50B 109.5 . .
S7 C50 H50C 109.5 . .
H50A C50 H50C 109.5 . .
H50B C50 H50C 109.5 . .
S9 C53 H53A 109.5 . .
S9 C53 H53B 109.5 . .
H53A C53 H53B 109.5 . .
S9 C53 H53C 109.5 . .
H53A C53 H53C 109.5 . .
H53B C53 H53C 109.5 . .
S9 C54 H54A 109.5 . .
S9 C54 H54B 109.5 . .
H54A C54 H54B 109.5 . .
S9 C54 H54C 109.5 . .
H54A C54 H54C 109.5 . .
H54B C54 H54C 109.5 . .
S10 C59 H59A 109.5 . .
S10 C59 H59B 109.5 . .
H59A C59 H59B 109.5 . .
S10 C59 H59C 109.5 . .
H59A C59 H59C 109.5 . .
H59B C59 H59C 109.5 . .
S10 C60 H60A 109.5 . .
S10 C60 H60B 109.5 . .
H60A C60 H60B 109.5 . .
S10 C60 H60C 109.5 . .
H60A C60 H60C 109.5 . .
H60B C60 H60C 109.5 . .
S11 C61 H61A 109.5 . .
S11 C61 H61B 109.5 . .
H61A C61 H61B 109.5 . .
S11 C61 H61C 109.5 . .
H61A C61 H61C 109.5 . .
H61B C61 H61C 109.5 . .
S11 C62 H62A 109.5 . .
S11 C62 H62B 109.5 . .
H62A C62 H62B 109.5 . .
S11 C62 H62C 109.5 . .
H62A C62 H62C 109.5 . .
H62B C62 H62C 109.5 . .
S1 O1 S13 49.4(10) . .
S1 O1 Ag1 126.0(7) . .
S13 O1 Ag1 114.7(15) . .
S14 O16 S4 51.3(10) . .
S14 O16 Ag8 150.3(13) . .
S4 O16 Ag8 135.1(11) . .
S5 O17 Ag10 136.3(12) . .
S6 O18 Ag9 129.9(10) . .
S6 O18 Ag8 134.8(10) . .
Ag9 O18 Ag8 79.9(4) . .
S7 O27 Ag12 133.4(8) . .
S15 O28 S8 47.1(7) . .
S15 O28 Ag14 165.1(11) . .
S8 O28 Ag14 119.8(8) . .
S15 O28 Ag15 114.4(10) . .
S8 O28 Ag15 116.8(8) . .
Ag14 O28 Ag15 76.6(3) . .
S9 O29 Ag14 139.0(9) . 3_665
S9 O29 Ag13 122.5(8) . 3_665
Ag14 O29 Ag13 79.7(4) 3_665 3_665
S10 O34 Ag16 131.2(6) . .
S10 O34 Ag3 112.4(6) . 3_665
Ag16 O34 Ag3 110.9(4) . 3_665
S11 O35 Ag17 117.6(6) . .
S11 O35 Ag2 141.3(7) . 3_665
Ag17 O35 Ag2 98.3(4) . 3_665
C21 O4 Ag3 116.3(11) . .
O4 C21 O5 130.5(17) . .
O4 C21 C22 115.5(15) . .
O5 C21 C22 114.0(16) . .
F12 C22 F13 105.8(13) . .
F12 C22 F11 106.2(14) . .
F13 C22 F11 107.0(14) . .
F12 C22 C21 113.1(16) . .
F13 C22 C21 111.4(15) . .
F11 C22 C21 112.8(14) . .
C19 O2 Ag1 114.2(9) . .
C19 O3 Ag4 124.9(9) . .
O3 C19 O2 130.3(14) . .
O3 C19 C20 115.7(13) . .
O2 C19 C20 114.0(13) . .
F21 C20 F23 104.4(19) . .
F21 C20 F22 104.1(17) . .
F23 C20 F22 103.4(17) . .
F21 C20 F23' 72.3(18) . .
F23 C20 F23' 129(2) . .
F22 C20 F23' 36.6(16) . .
F21 C20 F22' 117(3) . .
F23 C20 F22' 28.5(18) . .
F22 C20 F22' 75.6(19) . .
F23' C20 F22' 105.9(16) . .
F21 C20 F21' 33.3(19) . .
F23 C20 F21' 81(2) . .
F22 C20 F21' 133(2) . .
F23' C20 F21' 105.3(15) . .
F22' C20 F21' 104.3(16) . .
F21 C20 C19 121(2) . .
F23 C20 C19 112(2) . .
F22 C20 C19 110.2(19) . .
F23' C20 C19 113(2) . .
F22' C20 C19 117(2) . .
F21' C20 C19 111.1(16) . .
S2 O6 Ag4 128.6(6) . .
S2 O6 Ag6 131.6(6) . .
Ag4 O6 Ag6 99.1(4) . .
S3 O7 Ag6 115.6(6) . .
S3 O7 Ag3 135.1(7) . .
Ag6 O7 Ag3 95.6(4) . .
C27 O8 Ag4 118.4(10) . .
C27 O8 Ag5 118.4(10) . .
Ag4 O8 Ag5 102.2(4) . .
C27 O9 Ag2 110.8(10) . .
O8 C27 O9 128.3(15) . .
O8 C27 C28 117.0(13) . .
O9 C27 C28 114.7(14) . .
F31' C28 F33' 108(2) . .
F31' C28 F32' 107(2) . .
F33' C28 F32' 107(2) . .
F31' C28 F31 26(2) . .
F33' C28 F31 125(4) . .
F32' C28 F31 83(3) . .
F31' C28 F32 123(4) . .
F33' C28 F32 80(3) . .
F32' C28 F32 28(3) . .
F31 C28 F32 104(3) . .
F31' C28 F33 82(3) . .
F33' C28 F33 29(4) . .
F32' C28 F33 127(4) . .
F31 C28 F33 104(2) . .
F32 C28 F33 104(3) . .
F31' C28 C27 110(2) . .
F33' C28 C27 113(2) . .
F32' C28 C27 112(3) . .
F31 C28 C27 112(3) . .
F32 C28 C27 119(3) . .
F33 C28 C27 113(3) . .
C31 O12 Ag5 120.8(13) . .
C31 O13 Ag7 120.9(12) . .
O13 C31 O12 129(2) . .
O13 C31 C32 116.3(17) . .
O12 C31 C32 115.0(18) . .
F41 C32 F43 108.7(17) . .
F41 C32 F42 109.1(18) . .
F43 C32 F42 107.1(16) . .
F41 C32 C31 105.1(19) . .
F43 C32 C31 114.9(19) . .
F42 C32 C31 111.8(18) . .
C43 O21 Ag10 126.8(10) . .
C43 O22 Ag13 128.3(12) . .
O21 C43 O22 128.6(16) . .
O21 C43 C44 114.0(13) . .
O22 C43 C44 117.3(16) . .
F52' C44 F51' 112(2) . .
F52' C44 F53' 112(2) . .
F51' C44 F53' 111(2) . .
F52' C44 F52 135(3) . .
F51' C44 F52 32.1(19) . .
F53' C44 F52 80(2) . .
F52' C44 F51 36(2) . .
F51' C44 F51 77(2) . .
F53' C44 F51 137(3) . .
F52 C44 F51 105.2(15) . .
F52' C44 F53 76(2) . .
F51' C44 F53 126(3) . .
F53' C44 F53 36.1(19) . .
F52 C44 F53 104.4(14) . .
F51 C44 F53 104.0(15) . .
F52' C44 C43 106(3) . .
F51' C44 C43 112(3) . .
F53' C44 C43 104(3) . .
F52 C44 C43 114(2) . .
F51 C44 C43 112.3(16) . .
F53 C44 C43 116.2(14) . .
C47 O25 Ag11 108.7(12) . .
C47 O26 Ag12 115.3(12) . .
O25 C47 O26 134.0(18) . .
O25 C47 C48 115.8(17) . .
O26 C47 C48 109.9(17) . .
F62 C48 F63 107.3(19) . .
F62 C48 F61 106.3(19) . .
F63 C48 F61 104.0(18) . .
F62 C48 C47 114(2) . .
F63 C48 C47 113(2) . .
F61 C48 C47 111.6(19) . .
C33 O14 Ag7 120.3(10) . .
C33 O15 Ag6 125.3(13) . .
C33 O15 Ag6' 123.2(15) . .
Ag6 O15 Ag6' 32.6(8) . .
O14 C33 O15 127.4(16) . .
O14 C33 C34 116.7(16) . .
O15 C33 C34 115.7(18) . .
F72 C34 F71 106.7(15) . .
F72 C34 F73 105.9(15) . .
F71 C34 F73 104.8(15) . .
F72 C34 F73' 129(4) . .
F71 C34 F73' 50(3) . .
F73 C34 F73' 56(3) . .
F72 C34 F71' 50(3) . .
F71 C34 F71' 131(4) . .
F73 C34 F71' 58(3) . .
F73' C34 F71' 106(3) . .
F72 C34 F72' 57(3) . .
F71 C34 F72' 58(3) . .
F73 C34 F72' 142(3) . .
F73' C34 F72' 105(3) . .
F71' C34 F72' 105(3) . .
F72 C34 C33 112.5(16) . .
F71 C34 C33 116.3(17) . .
F73 C34 C33 109.8(17) . .
F73' C34 C33 119(4) . .
F71' C34 C33 113(4) . .
F72' C34 C33 109(3) . .
C41 O19 Ag9 131.6(11) . .
C41 O20 Ag12 126.7(12) . .
O20 C41 O19 125.6(16) . .
O20 C41 C42 119.8(17) . .
O19 C41 C42 114.5(14) . .
F81 C42 F83 104(2) . .
F81 C42 F81' 125(3) . .
F83 C42 F81' 28.6(17) . .
F81 C42 F83' 67.6(17) . .
F83 C42 F83' 123(4) . .
F81' C42 F83' 110.0(18) . .
F81 C42 F82 102(2) . .
F83 C42 F82 101(2) . .
F81' C42 F82 78(2) . .
F83' C42 F82 37.5(17) . .
F81 C42 F82' 40.3(16) . .
F83 C42 F82' 80(2) . .
F81' C42 F82' 108.6(17) . .
F83' C42 F82' 107.8(17) . .
F82 C42 F82' 139(3) . .
F81 C42 C41 120(2) . .
F83 C42 C41 118(3) . .
F81' C42 C41 112(2) . .
F83' C42 C41 113(2) . .
F82 C42 C41 110(3) . .
F82' C42 C41 105(2) . .
C55 O30 Ag15 118.5(9) . .
C55 O31 Ag16 126.0(11) . .
O31 C55 O30 129.7(15) . .
O31 C55 C56 113.6(14) . .
O30 C55 C56 116.7(12) . .
F93 C56 F92 107.2(14) . .
F93 C56 F91 105.2(13) . .
F92 C56 F91 104.9(13) . .
F93 C56 C55 114.3(13) . .
F92 C56 C55 112.0(13) . .
F91 C56 C55 112.6(14) . .
C57 O32 Ag15 119.5(11) . .
C57 O33 Ag17 123.7(12) . .
O33 C57 O32 131.1(16) . .
O33 C57 C58 117.0(17) . .
O32 C57 C58 111.9(16) . .
F10C C58 F10B 107(3) . .
F10C C58 F10A 106(4) . .
F10B C58 F10A 106(3) . .
F10C C58 F101 40(3) . .
F10B C58 F101 69(3) . .
F10A C58 F101 128(4) . .
F10C C58 F102 139(4) . .
F10B C58 F102 38(3) . .
F10A C58 F102 77(3) . .
F101 C58 F102 105.8(18) . .
F10C C58 F103 75(4) . .
F10B C58 F103 122(5) . .
F10A C58 F103 32(3) . .
F101 C58 F103 105.2(18) . .
F102 C58 F103 104.5(16) . .
F10C C58 C57 107(5) . .
F10B C58 C57 120(5) . .
F10A C58 C57 110(4) . .
F101 C58 C57 116(3) . .
F102 C58 C57 110.4(19) . .
F103 C58 C57 113.7(17) . .
C45 O23 Ag10 116.3(18) . .
C45 O24 Ag13 120.2(19) . .
C45 O23' Ag13 118(3) . .
C45 O24' Ag10 111(3) . .
O24' C45 O23' 131(4) . .
O24' C45 O24 92(3) . .
O23' C45 O24 57(2) . .
O24' C45 O23 68(3) . .
O23' C45 O23 103(3) . .
O24 C45 O23 132(3) . .
O24' C45 C46 115(3) . .
O23' C45 C46 113(3) . .
O24 C45 C46 118(2) . .
O23 C45 C46 110(2) . .
F113 C46 F111 102(3) . .
F113 C46 F112 101(3) . .
F111 C46 F112 98(3) . .
F113 C46 C45 116(3) . .
F111 C46 C45 115(3) . .
F112 C46 C45 120(3) . .
C29 O10 Ag5 125.3(17) . .
C29 O11 Ag2 117.1(17) . .
O11 C29 O10 132(2) . .
O11 C29 C30 113(2) . .
O10 C29 C30 111(2) . .
F123 C30 F121 113(3) . .
F123 C30 F122 113(3) . .
F121 C30 F122 110(3) . .
F123 C30 C29 106(4) . .
F121 C30 C29 103(3) . .
F122 C30 C29 111(4) . .
O1 S1 C18 108.9(9) . .
O1 S1 C17 107.3(9) . .
C18 S1 C17 99.7(11) . .
S1 C17 H17A 109.5 . .
S1 C17 H17B 109.5 . .
H17A C17 H17B 109.5 . .
S1 C17 H17C 109.5 . .
H17A C17 H17C 109.5 . .
H17B C17 H17C 109.5 . .
S1 C18 H18A 109.5 . .
S1 C18 H18B 109.5 . .
H18A C18 H18B 109.5 . .
S1 C18 H18C 109.5 . .
H18A C18 H18C 109.5 . .
H18B C18 H18C 109.5 . .
O6 S2 C23 104.1(8) . .
O6 S2 C24 106.9(9) . .
C23 S2 C24 98.6(11) . .
O7 S3 C26 103.3(7) . .
O7 S3 C25 104.1(8) . .
C26 S3 C25 98.4(12) . .
O16 S4 C36 105.4(9) . .
O16 S4 C35 108.2(10) . .
C36 S4 C35 98.3(9) . .
S4 C35 H35A 109.5 . .
S4 C35 H35B 109.5 . .
H35A C35 H35B 109.5 . .
S4 C35 H35C 109.5 . .
H35A C35 H35C 109.5 . .
H35B C35 H35C 109.5 . .
S4 C36 H36A 109.5 . .
S4 C36 H36B 109.5 . .
H36A C36 H36B 109.5 . .
S4 C36 H36C 109.5 . .
H36A C36 H36C 109.5 . .
H36B C36 H36C 109.5 . .
O17 S5 C38 96.7(16) . .
O17 S5 C37 110.0(14) . .
C38 S5 C37 87.8(19) . .
O17 S5 Ag6' 69.1(10) . .
C38 S5 Ag6' 96.9(16) . .
C37 S5 Ag6' 175.2(15) . .
O18 S6 C39 94.0(16) . .
O18 S6 C40 105.0(14) . .
C39 S6 C40 90.7(17) . .
O27 S7 C50 107.5(9) . .
O27 S7 C49 103.9(10) . .
C50 S7 C49 98.8(11) . .
C51 S8 O28 87.7(16) . .
C51 S8 C52 100(2) . .
O28 S8 C52 104.3(15) . .
S8 C51 H51A 109.5 . .
S8 C51 H51B 109.5 . .
H51A C51 H51B 109.5 . .
S8 C51 H51C 109.5 . .
H51A C51 H51C 109.5 . .
H51B C51 H51C 109.5 . .
S8 C52 H52A 109.5 . .
S8 C52 H52B 109.5 . .
H52A C52 H52B 109.5 . .
S8 C52 H52C 109.5 . .
H52A C52 H52C 109.5 . .
H52B C52 H52C 109.5 . .
O29 S9 C54 105.9(10) . .
O29 S9 C53 104.8(13) . .
C54 S9 C53 92.9(18) . .
O34 S10 C59 108.1(9) . .
O34 S10 C60 108.6(10) . .
C59 S10 C60 97.8(11) . .
O35 S11 C61 103.1(11) . .
O35 S11 C62 105.2(8) . .
C61 S11 C62 99.8(11) . .
S12 C63 H63A 109.5 . .
S12 C63 H63B 109.5 . .
H63A C63 H63B 109.5 . .
S12 C63 H63C 109.5 . .
H63A C63 H63C 109.5 . .
H63B C63 H63C 109.5 . .
S12 C64 H64A 109.5 . .
S12 C64 H64B 109.5 . .
H64A C64 H64B 109.5 . .
S12 C64 H64C 109.5 . .
H64A C64 H64C 109.5 . .
H64B C64 H64C 109.5 . .
O36 S12 C63 99.1(13) . .
O36 S12 C64 105.7(13) . .
C63 S12 C64 90(2) . .
Ag11 O37 H37D 113.1 . .
Ag11 O37 H37E 113.5 . .
H37D O37 H37E 105.1 . .

loop_
_geom_bond_atom_site_label_1
_geom_bond_atom_site_label_2
_geom_bond_distance
_geom_bond_site_symmetry_2
Ag1 C12 2.220(13) .
Ag1 O2 2.310(11) .
Ag1 O1 2.361(10) .
Ag1 Ag3 2.7976(19) .
Ag1 Ag4 2.8059(17) .
Ag1 Ag2 3.240(2) .
Ag2 O11 2.306(16) .
Ag2 O9 2.335(12) .
Ag2 C12 2.466(15) .
Ag2 O35 2.520(12) 3_665
Ag2 C11 2.546(13) .
Ag2 Ag4 2.8979(17) .
Ag3 C12 2.213(14) .
Ag3 O4 2.250(11) .
Ag3 O7 2.391(10) .
Ag3 O34 2.555(11) 3_665
Ag3 Ag4 2.9121(19) .
Ag4 O6 2.305(10) .
Ag4 O3 2.316(10) .
Ag4 C12 2.323(12) .
Ag4 O8 2.432(11) .
Ag5 C10 2.251(19) .
Ag5 O12 2.294(14) .
Ag5 O10 2.310(14) .
Ag5 O8 2.486(11) .
Ag5 Ag7 2.7984(18) .
Ag6 O7 2.275(11) .
Ag6 C10 2.290(19) .
Ag6 O15 2.355(14) .
Ag6 O6 2.546(11) .
Ag6 Ag7 2.800(2) .
Ag6' O15 2.40(3) .
Ag6' C10 2.49(4) .
Ag6' C9 2.69(3) .
Ag6' S5 2.84(3) .
Ag6' Ag7 3.08(3) .
Ag6' Ag8 3.26(3) .
Ag7 C10 2.161(15) .
Ag7 O14 2.271(10) .
Ag7 O13 2.283(12) .
Ag7 Ag8 3.1281(18) .
Ag8 O16 2.301(14) .
Ag8 C10 2.399(14) .
Ag8 C8 2.440(13) .
Ag8 C7 2.547(13) .
Ag8 O18 2.577(16) .
Ag8 C9 2.585(13) .
Ag8 Ag9 3.2359(19) .
Ag8 Ag10 3.285(2) .
Ag9 C8 2.117(14) .
Ag9 O19 2.184(13) .
Ag9 O18 2.462(14) .
Ag9 Ag10 2.800(2) .
Ag9 Ag11 2.9175(17) .
Ag9 Ag12 3.1272(19) .
Ag10 C8 2.226(16) .
Ag10 O21 2.306(11) .
Ag10 O23 2.36(2) .
Ag10 O17 2.414(15) .
Ag10 O24' 2.46(5) .
Ag10 Ag11 2.9941(17) .
Ag10 Ag13 3.121(2) .
Ag11 C16 2.282(13) 3_665
Ag11 C8 2.327(13) .
Ag11 O37 2.382(14) .
Ag11 O25 2.393(12) .
Ag11 Ag13 2.8891(19) .
Ag11 Ag12 2.9334(19) .
Ag12 C16 2.187(16) 3_665
Ag12 O20 2.198(12) .
Ag12 O27 2.463(12) .
Ag12 O26 2.538(13) .
Ag12 Ag13 2.834(2) .
Ag12 Ag14 3.144(2) .
Ag13 C16 2.168(15) 3_665
Ag13 O22 2.187(12) .
Ag13 O24 2.47(2) .
Ag13 O23' 2.50(4) .
Ag13 O29 2.547(14) 3_665
Ag13 Ag14 3.2425(18) .
Ag14 O28 2.323(12) .
Ag14 C16 2.461(14) 3_665
Ag14 C14 2.463(14) 3_665
Ag14 C13 2.472(11) 3_665
Ag14 O29 2.515(13) 3_665
Ag14 C15 2.521(13) 3_665
Ag14 Ag15 3.0037(19) .
Ag15 C14 2.204(15) 3_665
Ag15 O30 2.298(11) .
Ag15 O32 2.324(12) .
Ag15 O28 2.519(12) .
Ag15 Ag17 2.804(2) .
Ag15 Ag16 2.8247(17) .
Ag16 C14 2.239(15) 3_665
Ag16 O34 2.276(10) .
Ag16 O31 2.359(13) .
Ag16 Ag17 3.185(2) .
Ag17 C14 2.215(16) 3_665
Ag17 O35 2.256(11) .
Ag17 O33 2.328(12) .
C1 C2 1.397(17) .
C1 C6 1.398(18) .
C1 C7 1.462(19) .
C2 C9 1.421(17) .
C2 C3 1.437(18) .
C3 C4 1.395(17) .
C3 C11 1.433(16) .
C4 C5 1.399(17) .
C4 C13 1.419(19) .
C5 C6 1.394(19) .
C5 C15 1.423(18) .
C6 H6 0.9300 .
C7 C8 1.215(19) .
C9 C10 1.232(19) .
C11 C12 1.203(17) .
C13 C14 1.219(19) .
C13 Ag14 2.472(11) 3_665
C14 Ag15 2.204(15) 3_665
C14 Ag17 2.215(16) 3_665
C14 Ag16 2.239(15) 3_665
C14 Ag14 2.463(14) 3_665
C15 C16 1.250(19) .
C15 Ag14 2.521(13) 3_665
C16 Ag13 2.168(15) 3_665
C16 Ag12 2.187(16) 3_665
C16 Ag11 2.282(13) 3_665
C16 Ag14 2.461(14) 3_665
C23 S2 1.70(3) .
C23 H23A 0.9600 .
C23 H23B 0.9600 .
C23 H23C 0.9600 .
C24 S2 1.77(2) .
C24 H24A 0.9600 .
C24 H24B 0.9600 .
C24 H24C 0.9600 .
C25 S3 1.81(2) .
C25 H25A 0.9600 .
C25 H25B 0.9600 .
C25 H25C 0.9600 .
C26 S3 1.76(2) .
C26 H26A 0.9600 .
C26 H26B 0.9600 .
C26 H26C 0.9600 .
C37 S5 1.73(3) .
C37 H37A 0.9600 .
C37 H37B 0.9600 .
C37 H37C 0.9600 .
C38 S5 1.67(4) .
C38 H38A 0.9600 .
C38 H38B 0.9600 .
C38 H38C 0.9600 .
C39 S6 1.58(2) .
C39 H39A 0.9600 .
C39 H39B 0.9600 .
C39 H39C 0.9600 .
C40 S6 1.86(4) .
C40 H40A 0.9600 .
C40 H40B 0.9600 .
C40 H40C 0.9600 .
C49 S7 1.76(2) .
C49 H49A 0.9600 .
C49 H49B 0.9600 .
C49 H49C 0.9600 .
C50 S7 1.738(19) .
C50 H50A 0.9600 .
C50 H50B 0.9600 .
C50 H50C 0.9600 .
C53 S9 1.80(2) .
C53 H53A 0.9600 .
C53 H53B 0.9600 .
C53 H53C 0.9600 .
C54 S9 1.76(2) .
C54 H54A 0.9600 .
C54 H54B 0.9600 .
C54 H54C 0.9600 .
C59 S10 1.73(2) .
C59 H59A 0.9600 .
C59 H59B 0.9600 .
C59 H59C 0.9600 .
C60 S10 1.73(2) .
C60 H60A 0.9600 .
C60 H60B 0.9600 .
C60 H60C 0.9600 .
C61 S11 1.73(2) .
C61 H61A 0.9600 .
C61 H61B 0.9600 .
C61 H61C 0.9600 .
C62 S11 1.744(19) .
C62 H62A 0.9600 .
C62 H62B 0.9600 .
C62 H62C 0.9600 .
O1 S1 1.499(12) .
O1 S13 1.58(3) .
O16 S14 1.29(2) .
O16 S4 1.389(18) .
O17 S5 1.490(16) .
O18 S6 1.464(16) .
O27 S7 1.481(14) .
O28 S15 1.59(2) .
O28 S8 1.667(15) .
O29 S9 1.474(14) .
O29 Ag14 2.515(13) 3_665
O29 Ag13 2.547(14) 3_665
O34 S10 1.522(12) .
O34 Ag3 2.555(11) 3_665
O35 S11 1.532(12) .
O35 Ag2 2.520(12) 3_665
O4 C21 1.21(2) .
O5 C21 1.23(2) .
C21 C22 1.51(3) .
C22 F12 1.317(15) .
C22 F13 1.323(14) .
C22 F11 1.326(15) .
O2 C19 1.249(17) .
O3 C19 1.222(17) .
C19 C20 1.51(2) .
C20 F21 1.28(3) .
C20 F23 1.29(3) .
C20 F22 1.29(3) .
C20 F23' 1.35(2) .
C20 F22' 1.36(2) .
C20 F21' 1.37(2) .
O6 S2 1.498(10) .
O7 S3 1.533(11) .
O8 C27 1.231(17) .
O9 C27 1.233(17) .
C27 C28 1.51(2) .
C28 F31' 1.23(3) .
C28 F33' 1.23(3) .
C28 F32' 1.24(3) .
C28 F31 1.38(3) .
C28 F32 1.38(3) .
C28 F33 1.38(3) .
O12 C31 1.27(2) .
O13 C31 1.23(2) .
C31 C32 1.56(3) .
C32 F41 1.259(16) .
C32 F43 1.269(16) .
C32 F42 1.270(16) .
O21 C43 1.21(2) .
O22 C43 1.223(18) .
C43 C44 1.49(2) .
C44 F52' 1.26(4) .
C44 F51' 1.27(4) .
C44 F53' 1.27(4) .
C44 F52 1.323(18) .
C44 F51 1.325(19) .
C44 F53 1.329(18) .
O25 C47 1.20(2) .
O26 C47 1.30(2) .
C47 C48 1.56(4) .
C48 F62 1.336(18) .
C48 F63 1.340(18) .
C48 F61 1.362(18) .
O14 C33 1.21(2) .
O15 C33 1.25(2) .
C33 C34 1.50(3) .
C34 F72 1.336(18) .
C34 F71 1.343(18) .
C34 F73 1.355(18) .
C34 F73' 1.36(6) .
C34 F71' 1.36(6) .
C34 F72' 1.37(6) .
O19 C41 1.23(2) .
O20 C41 1.211(19) .
C41 C42 1.48(3) .
C42 F81 1.32(3) .
C42 F83 1.32(3) .
C42 F81' 1.33(3) .
C42 F83' 1.33(2) .
C42 F82 1.35(3) .
C42 F82' 1.35(3) .
O30 C55 1.235(18) .
O31 C55 1.217(17) .
C55 C56 1.51(2) .
C56 F93 1.300(14) .
C56 F92 1.302(14) .
C56 F91 1.316(14) .
O32 C57 1.23(2) .
O33 C57 1.21(2) .
C57 C58 1.53(2) .
C58 F10C 1.23(5) .
C58 F10B 1.24(5) .
C58 F10A 1.24(5) .
C58 F101 1.32(2) .
C58 F102 1.33(2) .
C58 F103 1.34(2) .
O23 C45 1.22(2) .
O24 C45 1.21(2) .
O23' C45 1.20(3) .
O24' C45 1.19(3) .
C45 C46 1.45(5) .
C46 F113 1.30(2) .
C46 F111 1.32(2) .
C46 F112 1.32(2) .
O10 C29 1.49(3) .
O11 C29 1.28(3) .
C29 C30 1.64(6) .
C30 F123 1.32(2) .
C30 F121 1.34(2) .
C30 F122 1.35(2) .
S1 C18 1.69(2) .
S1 C17 1.747(18) .
C17 H17A 0.9600 .
C17 H17B 0.9600 .
C17 H17C 0.9600 .
C18 H18A 0.9600 .
C18 H18B 0.9600 .
C18 H18C 0.9600 .
S4 C36 1.782(18) .
S4 C35 1.792(17) .
C35 H35A 0.9600 .
C35 H35B 0.9600 .
C35 H35C 0.9600 .
C36 H36A 0.9600 .
C36 H36B 0.9600 .
C36 H36C 0.9600 .
S8 C51 1.59(4) .
S8 C52 1.70(3) .
C51 H51A 0.9600 .
C51 H51B 0.9600 .
C51 H51C 0.9600 .
C52 H52A 0.9600 .
C52 H52B 0.9600 .
C52 H52C 0.9600 .
C63 S12 1.81(2) .
C63 H63A 0.9600 .
C63 H63B 0.9600 .
C63 H63C 0.9600 .
C64 S12 1.83(3) .
C64 H64A 0.9600 .
C64 H64B 0.9600 .
C64 H64C 0.9600 .
O36 S12 1.477(15) .
O37 H37D 0.9322 .
O37 H37E 0.9301 .

loop_
_geom_torsion_atom_site_label_1
_geom_torsion_atom_site_label_2
_geom_torsion_atom_site_label_3
_geom_torsion_atom_site_label_4
_geom_torsion
_geom_torsion_site_symmetry_1
_geom_torsion_site_symmetry_2
_geom_torsion_site_symmetry_3
_geom_torsion_site_symmetry_4
C12 Ag1 Ag2 O11 66.0(10) . . . .
O2 Ag1 Ag2 O11 -148.2(10) . . . .
O1 Ag1 Ag2 O11 -37.2(10) . . . .
Ag3 Ag1 Ag2 O11 83.9(9) . . . .
Ag4 Ag1 Ag2 O11 134.0(9) . . . .
C12 Ag1 Ag2 O9 -136.7(5) . . . .
O2 Ag1 Ag2 O9 9.1(4) . . . .
O1 Ag1 Ag2 O9 120.1(4) . . . .
Ag3 Ag1 Ag2 O9 -118.8(3) . . . .
Ag4 Ag1 Ag2 O9 -68.7(3) . . . .
O2 Ag1 Ag2 C12 145.8(5) . . . .
O1 Ag1 Ag2 C12 -103.2(5) . . . .
Ag3 Ag1 Ag2 C12 17.9(4) . . . .
Ag4 Ag1 Ag2 C12 68.0(4) . . . .
C12 Ag1 Ag2 O35 141.9(5) . . . 3_665
O2 Ag1 Ag2 O35 -72.4(4) . . . 3_665
O1 Ag1 Ag2 O35 38.7(4) . . . 3_665
Ag3 Ag1 Ag2 O35 159.7(3) . . . 3_665
Ag4 Ag1 Ag2 O35 -150.1(3) . . . 3_665
C12 Ag1 Ag2 C11 14.4(5) . . . .
O2 Ag1 Ag2 C11 160.2(4) . . . .
O1 Ag1 Ag2 C11 -88.8(4) . . . .
Ag3 Ag1 Ag2 C11 32.3(3) . . . .
Ag4 Ag1 Ag2 C11 82.4(3) . . . .
C12 Ag1 Ag2 Ag4 -68.0(4) . . . .
O2 Ag1 Ag2 Ag4 77.8(3) . . . .
O1 Ag1 Ag2 Ag4 -171.2(3) . . . .
Ag3 Ag1 Ag2 Ag4 -50.14(5) . . . .
O2 Ag1 Ag3 C12 -125.3(6) . . . .
O1 Ag1 Ag3 C12 105.2(5) . . . .
Ag4 Ag1 Ag3 C12 -63.8(4) . . . .
Ag2 Ag1 Ag3 C12 -17.5(4) . . . .
C12 Ag1 Ag3 O4 164.9(6) . . . .
O2 Ag1 Ag3 O4 39.6(5) . . . .
O1 Ag1 Ag3 O4 -89.9(5) . . . .
Ag4 Ag1 Ag3 O4 101.1(4) . . . .
Ag2 Ag1 Ag3 O4 147.3(4) . . . .
C12 Ag1 Ag3 O7 20.0(11) . . . .
O2 Ag1 Ag3 O7 -105.3(11) . . . .
O1 Ag1 Ag3 O7 125.2(11) . . . .
Ag4 Ag1 Ag3 O7 -43.8(10) . . . .
Ag2 Ag1 Ag3 O7 2.5(10) . . . .
C12 Ag1 Ag3 O34 -102.6(5) . . . 3_665
O2 Ag1 Ag3 O34 132.1(4) . . . 3_665
O1 Ag1 Ag3 O34 2.6(4) . . . 3_665
Ag4 Ag1 Ag3 O34 -166.4(3) . . . 3_665
Ag2 Ag1 Ag3 O34 -120.1(3) . . . 3_665
C12 Ag1 Ag3 Ag4 63.8(4) . . . .
O2 Ag1 Ag3 Ag4 -61.5(4) . . . .
O1 Ag1 Ag3 Ag4 169.0(3) . . . .
Ag2 Ag1 Ag3 Ag4 46.28(4) . . . .
C12 Ag1 Ag4 O6 -87.6(6) . . . .
O2 Ag1 Ag4 O6 106.2(5) . . . .
O1 Ag1 Ag4 O6 -100.1(18) . . . .
Ag3 Ag1 Ag4 O6 -27.8(4) . . . .
Ag2 Ag1 Ag4 O6 -148.8(4) . . . .
C12 Ag1 Ag4 O3 -179.0(6) . . . .
O2 Ag1 Ag4 O3 14.8(4) . . . .
O1 Ag1 Ag4 O3 168.6(18) . . . .
Ag3 Ag1 Ag4 O3 -119.2(3) . . . .
Ag2 Ag1 Ag4 O3 119.8(3) . . . .
O2 Ag1 Ag4 C12 -166.2(5) . . . .
O1 Ag1 Ag4 C12 -12.4(18) . . . .
Ag3 Ag1 Ag4 C12 59.8(5) . . . .
Ag2 Ag1 Ag4 C12 -61.2(5) . . . .
C12 Ag1 Ag4 O8 100.2(6) . . . .
O2 Ag1 Ag4 O8 -66.1(5) . . . .
O1 Ag1 Ag4 O8 87.7(18) . . . .
Ag3 Ag1 Ag4 O8 160.0(4) . . . .
Ag2 Ag1 Ag4 O8 38.9(4) . . . .
C12 Ag1 Ag4 Ag2 61.2(5) . . . .
O2 Ag1 Ag4 Ag2 -105.0(3) . . . .
O1 Ag1 Ag4 Ag2 48.8(17) . . . .
Ag3 Ag1 Ag4 Ag2 121.02(6) . . . .
C12 Ag1 Ag4 Ag3 -59.8(5) . . . .
O2 Ag1 Ag4 Ag3 134.0(3) . . . .
O1 Ag1 Ag4 Ag3 -72.2(17) . . . .
Ag2 Ag1 Ag4 Ag3 -121.02(6) . . . .
O11 Ag2 Ag4 O6 -6.5(9) . . . .
O9 Ag2 Ag4 O6 -106.5(7) . . . .
C12 Ag2 Ag4 O6 81.8(7) . . . .
O35 Ag2 Ag4 O6 164.1(7) 3_665 . . .
C11 Ag2 Ag4 O6 60.9(7) . . . .
Ag1 Ag2 Ag4 O6 137.1(6) . . . .
O11 Ag2 Ag4 O3 149.2(7) . . . .
O9 Ag2 Ag4 O3 49.2(5) . . . .
C12 Ag2 Ag4 O3 -122.5(5) . . . .
O35 Ag2 Ag4 O3 -40.2(4) 3_665 . . .
C11 Ag2 Ag4 O3 -143.4(4) . . . .
Ag1 Ag2 Ag4 O3 -67.2(3) . . . .
O11 Ag2 Ag4 C12 -88.3(7) . . . .
O9 Ag2 Ag4 C12 171.7(5) . . . .
O35 Ag2 Ag4 C12 82.3(5) 3_665 . . .
C11 Ag2 Ag4 C12 -20.9(5) . . . .
Ag1 Ag2 Ag4 C12 55.3(4) . . . .
O11 Ag2 Ag4 O8 67.8(7) . . . .
O9 Ag2 Ag4 O8 -32.2(4) . . . .
C12 Ag2 Ag4 O8 156.1(5) . . . .
O35 Ag2 Ag4 O8 -121.6(4) 3_665 . . .
C11 Ag2 Ag4 O8 135.2(4) . . . .
Ag1 Ag2 Ag4 O8 -148.6(3) . . . .
O11 Ag2 Ag4 Ag1 -143.6(6) . . . .
O9 Ag2 Ag4 Ag1 116.4(3) . . . .
C12 Ag2 Ag4 Ag1 -55.3(4) . . . .
O35 Ag2 Ag4 Ag1 27.0(3) 3_665 . . .
C11 Ag2 Ag4 Ag1 -76.2(3) . . . .
O11 Ag2 Ag4 Ag3 -95.0(6) . . . .
O9 Ag2 Ag4 Ag3 165.0(3) . . . .
C12 Ag2 Ag4 Ag3 -6.6(4) . . . .
O35 Ag2 Ag4 Ag3 75.6(3) 3_665 . . .
C11 Ag2 Ag4 Ag3 -27.6(3) . . . .
Ag1 Ag2 Ag4 Ag3 48.63(5) . . . .
C12 Ag3 Ag4 O6 -137.9(5) . . . .
O4 Ag3 Ag4 O6 68.9(4) . . . .
O7 Ag3 Ag4 O6 -31.5(4) . . . .
O34 Ag3 Ag4 O6 -177.1(6) 3_665 . . .
Ag1 Ag3 Ag4 O6 159.5(3) . . . .
C12 Ag3 Ag4 O3 126.6(5) . . . .
O4 Ag3 Ag4 O3 -26.6(4) . . . .
O7 Ag3 Ag4 O3 -127.0(4) . . . .
O34 Ag3 Ag4 O3 87.4(6) 3_665 . . .
Ag1 Ag3 Ag4 O3 64.0(3) . . . .
O4 Ag3 Ag4 C12 -153.2(5) . . . .
O7 Ag3 Ag4 C12 106.4(5) . . . .
O34 Ag3 Ag4 C12 -39.2(7) 3_665 . . .
Ag1 Ag3 Ag4 C12 -62.6(4) . . . .
C12 Ag3 Ag4 O8 -57.5(10) . . . .
O4 Ag3 Ag4 O8 149.3(9) . . . .
O7 Ag3 Ag4 O8 48.9(9) . . . .
O34 Ag3 Ag4 O8 -96.7(10) 3_665 . . .
Ag1 Ag3 Ag4 O8 -120.1(9) . . . .
C12 Ag3 Ag4 Ag1 62.6(4) . . . .
O4 Ag3 Ag4 Ag1 -90.6(3) . . . .
O7 Ag3 Ag4 Ag1 169.0(3) . . . .
O34 Ag3 Ag4 Ag1 23.4(5) 3_665 . . .
C12 Ag3 Ag4 Ag2 7.3(4) . . . .
O4 Ag3 Ag4 Ag2 -145.9(3) . . . .
O7 Ag3 Ag4 Ag2 113.7(3) . . . .
O34 Ag3 Ag4 Ag2 -31.9(5) 3_665 . . .
Ag1 Ag3 Ag4 Ag2 -55.33(6) . . . .
O12 Ag5 Ag7 C10 -158.7(7) . . . .
O10 Ag5 Ag7 C10 -50.0(15) . . . .
O8 Ag5 Ag7 C10 104.5(6) . . . .
C10 Ag5 Ag7 O14 -130.0(14) . . . .
O12 Ag5 Ag7 O14 71.2(14) . . . .
O10 Ag5 Ag7 O14 179.9(19) . . . .
O8 Ag5 Ag7 O14 -25.5(14) . . . .
C10 Ag5 Ag7 O13 173.8(6) . . . .
O12 Ag5 Ag7 O13 15.0(5) . . . .
O10 Ag5 Ag7 O13 123.7(14) . . . .
O8 Ag5 Ag7 O13 -81.7(4) . . . .
C10 Ag5 Ag7 Ag6 -31.2(5) . . . .
O12 Ag5 Ag7 Ag6 170.1(4) . . . .
O10 Ag5 Ag7 Ag6 -81.2(14) . . . .
O8 Ag5 Ag7 Ag6 73.3(3) . . . .
C10 Ag5 Ag7 Ag6' -6.5(8) . . . .
O12 Ag5 Ag7 Ag6' -165.2(7) . . . .
O10 Ag5 Ag7 Ag6' -56.5(15) . . . .
O8 Ag5 Ag7 Ag6' 98.0(7) . . . .
C10 Ag5 Ag7 Ag8 50.2(5) . . . .
O12 Ag5 Ag7 Ag8 -108.5(4) . . . .
O10 Ag5 Ag7 Ag8 0.2(14) . . . .
O8 Ag5 Ag7 Ag8 154.7(3) . . . .
O7 Ag6 Ag7 C10 -152.8(11) . . . .
O15 Ag6 Ag7 C10 156.2(7) . . . .
O6 Ag6 Ag7 C10 -110.0(5) . . . .
O7 Ag6 Ag7 O14 42.9(10) . . . .
C10 Ag6 Ag7 O14 -164.3(6) . . . .
O15 Ag6 Ag7 O14 -8.1(5) . . . .
O6 Ag6 Ag7 O14 85.7(4) . . . .
O7 Ag6 Ag7 O13 -35.6(12) . . . .
C10 Ag6 Ag7 O13 117.2(9) . . . .
O15 Ag6 Ag7 O13 -86.7(8) . . . .
O6 Ag6 Ag7 O13 7.2(7) . . . .
O7 Ag6 Ag7 Ag5 -122.1(9) . . . .
C10 Ag6 Ag7 Ag5 30.7(5) . . . .
O15 Ag6 Ag7 Ag5 -173.1(4) . . . .
O6 Ag6 Ag7 Ag5 -79.3(2) . . . .
O7 Ag6 Ag7 Ag6' 126.4(16) . . . .
C10 Ag6 Ag7 Ag6' -80.8(14) . . . .
O15 Ag6 Ag7 Ag6' 75.4(14) . . . .
O6 Ag6 Ag7 Ag6' 169.2(14) . . . .
O7 Ag6 Ag7 Ag8 163.5(9) . . . .
C10 Ag6 Ag7 Ag8 -43.7(5) . . . .
O15 Ag6 Ag7 Ag8 112.4(4) . . . .
O6 Ag6 Ag7 Ag8 -153.8(2) . . . .
O15 Ag6' Ag7 C10 -157.3(12) . . . .
C9 Ag6' Ag7 C10 3.9(6) . . . .
S5 Ag6' Ag7 C10 128.8(11) . . . .
Ag8 Ag6' Ag7 C10 58.4(6) . . . .
O15 Ag6' Ag7 O14 16.4(8) . . . .
C10 Ag6' Ag7 O14 173.7(8) . . . .
C9 Ag6' Ag7 O14 177.6(7) . . . .
S5 Ag6' Ag7 O14 -57.5(7) . . . .
Ag8 Ag6' Ag7 O14 -127.9(5) . . . .
O15 Ag6' Ag7 O13 27(6) . . . .
C10 Ag6' Ag7 O13 -176(5) . . . .
C9 Ag6' Ag7 O13 -172(5) . . . .
S5 Ag6' Ag7 O13 -47(6) . . . .
Ag8 Ag6' Ag7 O13 -117(5) . . . .
O15 Ag6' Ag7 Ag5 -150.9(6) . . . .
C10 Ag6' Ag7 Ag5 6.4(8) . . . .
C9 Ag6' Ag7 Ag5 10.2(7) . . . .
S5 Ag6' Ag7 Ag5 135.2(6) . . . .
Ag8 Ag6' Ag7 Ag5 64.7(4) . . . .
O15 Ag6' Ag7 Ag6 -77.7(13) . . . .
C10 Ag6' Ag7 Ag6 79.6(13) . . . .
C9 Ag6' Ag7 Ag6 83.5(13) . . . .
S5 Ag6' Ag7 Ag6 -151.6(18) . . . .
Ag8 Ag6' Ag7 Ag6 138.0(14) . . . .
O15 Ag6' Ag7 Ag8 144.3(9) . . . .
C10 Ag6' Ag7 Ag8 -58.4(6) . . . .
C9 Ag6' Ag7 Ag8 -54.5(5) . . . .
S5 Ag6' Ag7 Ag8 70.4(6) . . . .
C10 Ag7 Ag8 O16 179.9(9) . . . .
O14 Ag7 Ag8 O16 -52.4(7) . . . .
O13 Ag7 Ag8 O16 55.2(7) . . . .
Ag5 Ag7 Ag8 O16 127.6(6) . . . .
Ag6 Ag7 Ag8 O16 -133.8(6) . . . .
Ag6' Ag7 Ag8 O16 -116.9(9) . . . .
O14 Ag7 Ag8 C10 127.7(8) . . . .
O13 Ag7 Ag8 C10 -124.7(8) . . . .
Ag5 Ag7 Ag8 C10 -52.3(7) . . . .
Ag6 Ag7 Ag8 C10 46.3(7) . . . .
Ag6' Ag7 Ag8 C10 63.2(9) . . . .
C10 Ag7 Ag8 C8 -34.6(17) . . . .
O14 Ag7 Ag8 C8 93.1(16) . . . .
O13 Ag7 Ag8 C8 -159.3(16) . . . .
Ag5 Ag7 Ag8 C8 -86.9(15) . . . .
Ag6 Ag7 Ag8 C8 11.6(15) . . . .
Ag6' Ag7 Ag8 C8 28.6(17) . . . .
C10 Ag7 Ag8 C7 -12.2(9) . . . .
O14 Ag7 Ag8 C7 115.6(7) . . . .
O13 Ag7 Ag8 C7 -136.8(7) . . . .
Ag5 Ag7 Ag8 C7 -64.5(5) . . . .
Ag6 Ag7 Ag8 C7 34.1(5) . . . .
Ag6' Ag7 Ag8 C7 51.1(8) . . . .
C10 Ag7 Ag8 O18 113.4(8) . . . .
O14 Ag7 Ag8 O18 -118.9(6) . . . .
O13 Ag7 Ag8 O18 -11.3(5) . . . .
Ag5 Ag7 Ag8 O18 61.0(4) . . . .
Ag6 Ag7 Ag8 O18 159.6(4) . . . .
Ag6' Ag7 Ag8 O18 176.6(7) . . . .
C10 Ag7 Ag8 C9 -5.5(8) . . . .
O14 Ag7 Ag8 C9 122.2(5) . . . .
O13 Ag7 Ag8 C9 -130.2(5) . . . .
Ag5 Ag7 Ag8 C9 -57.8(3) . . . .
Ag6 Ag7 Ag8 C9 40.7(3) . . . .
Ag6' Ag7 Ag8 C9 57.7(7) . . . .
C10 Ag7 Ag8 Ag9 142.1(7) . . . .
O14 Ag7 Ag8 Ag9 -90.2(4) . . . .
O13 Ag7 Ag8 Ag9 17.4(4) . . . .
Ag5 Ag7 Ag8 Ag9 89.72(13) . . . .
Ag6 Ag7 Ag8 Ag9 -171.69(13) . . . .
Ag6' Ag7 Ag8 Ag9 -154.7(6) . . . .
C10 Ag7 Ag8 Ag6' -63.2(9) . . . .
O14 Ag7 Ag8 Ag6' 64.5(7) . . . .
O13 Ag7 Ag8 Ag6' 172.1(7) . . . .
Ag5 Ag7 Ag8 Ag6' -115.6(6) . . . .
Ag6 Ag7 Ag8 Ag6' -17.0(6) . . . .
C10 Ag7 Ag8 Ag10 -120.8(7) . . . .
O14 Ag7 Ag8 Ag10 6.9(4) . . . .
O13 Ag7 Ag8 Ag10 114.5(4) . . . .
Ag5 Ag7 Ag8 Ag10 -173.15(8) . . . .
Ag6 Ag7 Ag8 Ag10 -74.57(9) . . . .
Ag6' Ag7 Ag8 Ag10 -57.6(6) . . . .
O15 Ag6' Ag8 O16 8.5(14) . . . .
C10 Ag6' Ag8 O16 103.1(8) . . . .
C9 Ag6' Ag8 O16 139.2(7) . . . .
S5 Ag6' Ag8 O16 -52.4(7) . . . .
Ag7 Ag6' Ag8 O16 48.9(6) . . . .
O15 Ag6' Ag8 C10 -94.6(15) . . . .
C9 Ag6' Ag8 C10 36.2(6) . . . .
S5 Ag6' Ag8 C10 -155.4(11) . . . .
Ag7 Ag6' Ag8 C10 -54.2(6) . . . .
O15 Ag6' Ag8 C8 146.8(12) . . . .
C10 Ag6' Ag8 C8 -118.6(7) . . . .
C9 Ag6' Ag8 C8 -82.5(7) . . . .
S5 Ag6' Ag8 C8 86.0(7) . . . .
Ag7 Ag6' Ag8 C8 -172.8(4) . . . .
O15 Ag6' Ag8 C7 170.2(13) . . . .
C10 Ag6' Ag8 C7 -95.2(7) . . . .
C9 Ag6' Ag8 C7 -59.0(6) . . . .
S5 Ag6' Ag8 C7 109.4(6) . . . .
Ag7 Ag6' Ag8 C7 -149.4(5) . . . .
O15 Ag6' Ag8 O18 -54(3) . . . .
C10 Ag6' Ag8 O18 41(3) . . . .
C9 Ag6' Ag8 O18 77(3) . . . .
S5 Ag6' Ag8 O18 -115(3) . . . .
Ag7 Ag6' Ag8 O18 -14(3) . . . .
O15 Ag6' Ag8 C9 -130.7(16) . . . .
C10 Ag6' Ag8 C9 -36.2(6) . . . .
S5 Ag6' Ag8 C9 168.4(10) . . . .
Ag7 Ag6' Ag8 C9 -90.3(6) . . . .
O15 Ag6' Ag8 Ag7 -40.4(11) . . . .
C10 Ag6' Ag8 Ag7 54.2(6) . . . .
C9 Ag6' Ag8 Ag7 90.3(6) . . . .
S5 Ag6' Ag8 Ag7 -101.2(7) . . . .
O15 Ag6' Ag8 Ag9 120.0(12) . . . .
C10 Ag6' Ag8 Ag9 -145.5(7) . . . .
C9 Ag6' Ag8 Ag9 -109.3(8) . . . .
S5 Ag6' Ag8 Ag9 59.1(11) . . . .
Ag7 Ag6' Ag8 Ag9 160.4(5) . . . .
O15 Ag6' Ag8 Ag10 105.3(13) . . . .
C10 Ag6' Ag8 Ag10 -160.1(6) . . . .
C9 Ag6' Ag8 Ag10 -124.0(5) . . . .
S5 Ag6' Ag8 Ag10 44.5(6) . . . .
Ag7 Ag6' Ag8 Ag10 145.7(3) . . . .
O16 Ag8 Ag9 C8 149.5(8) . . . .
C10 Ag8 Ag9 C8 -67.9(12) . . . .
C7 Ag8 Ag9 C8 -16.9(7) . . . .
O18 Ag8 Ag9 C8 -141.4(8) . . . .
C9 Ag8 Ag9 C8 -40.3(7) . . . .
Ag7 Ag8 Ag9 C8 -178.7(6) . . . .
Ag6' Ag8 Ag9 C8 40.5(11) . . . .
Ag10 Ag8 Ag9 C8 59.4(6) . . . .
O16 Ag8 Ag9 O19 -15.8(7) . . . .
C10 Ag8 Ag9 O19 126.8(11) . . . .
C8 Ag8 Ag9 O19 -165.3(8) . . . .
C7 Ag8 Ag9 O19 177.8(7) . . . .
O18 Ag8 Ag9 O19 53.3(7) . . . .
C9 Ag8 Ag9 O19 154.4(7) . . . .
Ag7 Ag8 Ag9 O19 16.0(6) . . . .
Ag6' Ag8 Ag9 O19 -124.8(11) . . . .
Ag10 Ag8 Ag9 O19 -105.8(5) . . . .
O16 Ag8 Ag9 O18 -69.1(7) . . . .
C10 Ag8 Ag9 O18 73.5(11) . . . .
C8 Ag8 Ag9 O18 141.4(8) . . . .
C7 Ag8 Ag9 O18 124.5(6) . . . .
C9 Ag8 Ag9 O18 101.1(6) . . . .
Ag7 Ag8 Ag9 O18 -37.3(5) . . . .
Ag6' Ag8 Ag9 O18 -178.1(11) . . . .
Ag10 Ag8 Ag9 O18 -159.1(5) . . . .
O16 Ag8 Ag9 Ag10 90.0(5) . . . .
C10 Ag8 Ag9 Ag10 -127.4(10) . . . .
C8 Ag8 Ag9 Ag10 -59.4(6) . . . .
C7 Ag8 Ag9 Ag10 -76.4(4) . . . .
O18 Ag8 Ag9 Ag10 159.1(5) . . . .
C9 Ag8 Ag9 Ag10 -99.8(4) . . . .
Ag7 Ag8 Ag9 Ag10 121.81(13) . . . .
Ag6' Ag8 Ag9 Ag10 -18.9(9) . . . .
O16 Ag8 Ag9 Ag11 143.7(5) . . . .
C10 Ag8 Ag9 Ag11 -73.7(10) . . . .
C8 Ag8 Ag9 Ag11 -5.8(6) . . . .
C7 Ag8 Ag9 Ag11 -22.7(4) . . . .
O18 Ag8 Ag9 Ag11 -147.3(5) . . . .
C9 Ag8 Ag9 Ag11 -46.1(4) . . . .
Ag7 Ag8 Ag9 Ag11 175.44(11) . . . .
Ag6' Ag8 Ag9 Ag11 34.7(9) . . . .
Ag10 Ag8 Ag9 Ag11 53.63(5) . . . .
O16 Ag8 Ag9 Ag12 134.7(5) . . . .
C10 Ag8 Ag9 Ag12 -82.7(10) . . . .
C8 Ag8 Ag9 Ag12 -14.8(6) . . . .
C7 Ag8 Ag9 Ag12 -31.7(4) . . . .
O18 Ag8 Ag9 Ag12 -156.2(5) . . . .
C9 Ag8 Ag9 Ag12 -55.1(4) . . . .
Ag7 Ag8 Ag9 Ag12 166.47(13) . . . .
Ag6' Ag8 Ag9 Ag12 25.7(10) . . . .
Ag10 Ag8 Ag9 Ag12 44.66(16) . . . .
O19 Ag9 Ag10 C8 173.0(6) . . . .
O18 Ag9 Ag10 C8 73.8(6) . . . .
Ag11 Ag9 Ag10 C8 -61.6(4) . . . .
Ag12 Ag9 Ag10 C8 -108.9(4) . . . .
Ag8 Ag9 Ag10 C8 56.0(4) . . . .
C8 Ag9 Ag10 O21 -166.1(5) . . . .
O19 Ag9 Ag10 O21 7.0(5) . . . .
O18 Ag9 Ag10 O21 -92.3(5) . . . .
Ag11 Ag9 Ag10 O21 132.4(3) . . . .
Ag12 Ag9 Ag10 O21 85.0(3) . . . .
Ag8 Ag9 Ag10 O21 -110.1(3) . . . .
C8 Ag9 Ag10 O23 103.6(17) . . . .
O19 Ag9 Ag10 O23 -83.4(17) . . . .
O18 Ag9 Ag10 O23 177.4(17) . . . .
Ag11 Ag9 Ag10 O23 42.0(16) . . . .
Ag12 Ag9 Ag10 O23 -5.3(16) . . . .
Ag8 Ag9 Ag10 O23 159.6(16) . . . .
C8 Ag9 Ag10 O17 -65.1(7) . . . .
O19 Ag9 Ag10 O17 107.9(7) . . . .
O18 Ag9 Ag10 O17 8.7(7) . . . .
Ag11 Ag9 Ag10 O17 -126.6(5) . . . .
Ag12 Ag9 Ag10 O17 -174.0(5) . . . .
Ag8 Ag9 Ag10 O17 -9.1(5) . . . .
C8 Ag9 Ag10 O24' 60.0(13) . . . .
O19 Ag9 Ag10 O24' -126.9(13) . . . .
O18 Ag9 Ag10 O24' 133.8(13) . . . .
Ag11 Ag9 Ag10 O24' -1.5(12) . . . .
Ag12 Ag9 Ag10 O24' -48.9(12) . . . .
Ag8 Ag9 Ag10 O24' 116.0(12) . . . .
C8 Ag9 Ag10 Ag11 61.6(4) . . . .
O19 Ag9 Ag10 Ag11 -125.4(4) . . . .
O18 Ag9 Ag10 Ag11 135.4(4) . . . .
Ag12 Ag9 Ag10 Ag11 -47.33(4) . . . .
Ag8 Ag9 Ag10 Ag11 117.53(5) . . . .
C8 Ag9 Ag10 Ag13 117.6(4) . . . .
O19 Ag9 Ag10 Ag13 -69.4(4) . . . .
O18 Ag9 Ag10 Ag13 -168.6(4) . . . .
Ag11 Ag9 Ag10 Ag13 56.04(4) . . . .
Ag12 Ag9 Ag10 Ag13 8.71(5) . . . .
Ag8 Ag9 Ag10 Ag13 173.57(5) . . . .
C8 Ag9 Ag10 Ag8 -56.0(4) . . . .
O19 Ag9 Ag10 Ag8 117.1(4) . . . .
O18 Ag9 Ag10 Ag8 17.8(4) . . . .
Ag11 Ag9 Ag10 Ag8 -117.53(5) . . . .
Ag12 Ag9 Ag10 Ag8 -164.86(5) . . . .
O16 Ag8 Ag10 C8 -154.3(7) . . . .
C10 Ag8 Ag10 C8 88.9(8) . . . .
C7 Ag8 Ag10 C8 22.0(6) . . . .
O18 Ag8 Ag10 C8 -71.9(6) . . . .
C9 Ag8 Ag10 C8 62.6(6) . . . .
Ag7 Ag8 Ag10 C8 158.7(5) . . . .
Ag9 Ag8 Ag10 C8 -56.3(5) . . . .
Ag6' Ag8 Ag10 C8 113.0(7) . . . .
O16 Ag8 Ag10 O21 -16.8(6) . . . .
C10 Ag8 Ag10 O21 -133.6(7) . . . .
C8 Ag8 Ag10 O21 137.6(7) . . . .
C7 Ag8 Ag10 O21 159.5(6) . . . .
O18 Ag8 Ag10 O21 65.7(6) . . . .
C9 Ag8 Ag10 O21 -159.9(5) . . . .
Ag7 Ag8 Ag10 O21 -63.7(4) . . . .
Ag9 Ag8 Ag10 O21 81.3(4) . . . .
Ag6' Ag8 Ag10 O21 -109.4(7) . . . .
O16 Ag8 Ag10 O23 92.0(9) . . . .
C10 Ag8 Ag10 O23 -24.8(10) . . . .
C8 Ag8 Ag10 O23 -113.7(9) . . . .
C7 Ag8 Ag10 O23 -91.7(9) . . . .
O18 Ag8 Ag10 O23 174.4(9) . . . .
C9 Ag8 Ag10 O23 -51.1(8) . . . .
Ag7 Ag8 Ag10 O23 45.0(8) . . . .
Ag9 Ag8 Ag10 O23 -169.9(8) . . . .
Ag6' Ag8 Ag10 O23 -0.7(9) . . . .
O16 Ag8 Ag10 O17 71.7(8) . . . .
C10 Ag8 Ag10 O17 -45.0(8) . . . .
C8 Ag8 Ag10 O17 -133.9(8) . . . .
C7 Ag8 Ag10 O17 -111.9(8) . . . .
O18 Ag8 Ag10 O17 154.2(7) . . . .
C9 Ag8 Ag10 O17 -71.3(7) . . . .
Ag7 Ag8 Ag10 O17 24.8(6) . . . .
Ag9 Ag8 Ag10 O17 169.8(6) . . . .
Ag6' Ag8 Ag10 O17 -20.9(8) . . . .
O16 Ag8 Ag10 O24' 133.5(15) . . . .
C10 Ag8 Ag10 O24' 16.7(15) . . . .
C8 Ag8 Ag10 O24' -72.1(15) . . . .
C7 Ag8 Ag10 O24' -50.2(15) . . . .
O18 Ag8 Ag10 O24' -144.0(15) . . . .
C9 Ag8 Ag10 O24' -9.6(14) . . . .
Ag7 Ag8 Ag10 O24' 86.6(14) . . . .
Ag9 Ag8 Ag10 O24' -128.4(14) . . . .
Ag6' Ag8 Ag10 O24' 40.9(15) . . . .
O16 Ag8 Ag10 Ag9 -98.1(5) . . . .
C10 Ag8 Ag10 Ag9 145.1(6) . . . .
C8 Ag8 Ag10 Ag9 56.3(5) . . . .
C7 Ag8 Ag10 Ag9 78.2(4) . . . .
O18 Ag8 Ag10 Ag9 -15.6(4) . . . .
C9 Ag8 Ag10 Ag9 118.8(3) . . . .
Ag7 Ag8 Ag10 Ag9 -145.00(9) . . . .
Ag6' Ag8 Ag10 Ag9 169.3(5) . . . .
O16 Ag8 Ag10 Ag11 -149.2(5) . . . .
C10 Ag8 Ag10 Ag11 94.0(6) . . . .
C8 Ag8 Ag10 Ag11 5.1(5) . . . .
C7 Ag8 Ag10 Ag11 27.1(4) . . . .
O18 Ag8 Ag10 Ag11 -66.7(4) . . . .
C9 Ag8 Ag10 Ag11 67.7(3) . . . .
Ag7 Ag8 Ag10 Ag11 163.88(7) . . . .
Ag9 Ag8 Ag10 Ag11 -51.12(5) . . . .
Ag6' Ag8 Ag10 Ag11 118.2(5) . . . .
O16 Ag8 Ag10 Ag13 -109.1(5) . . . .
C10 Ag8 Ag10 Ag13 134.1(6) . . . .
C8 Ag8 Ag10 Ag13 45.3(5) . . . .
C7 Ag8 Ag10 Ag13 67.2(4) . . . .
O18 Ag8 Ag10 Ag13 -26.6(4) . . . .
C9 Ag8 Ag10 Ag13 107.8(3) . . . .
Ag7 Ag8 Ag10 Ag13 -155.99(8) . . . .
Ag9 Ag8 Ag10 Ag13 -10.99(8) . . . .
Ag6' Ag8 Ag10 Ag13 158.3(5) . . . .
C8 Ag9 Ag11 C16 -164.7(7) . . . 3_665
O19 Ag9 Ag11 C16 -2.2(7) . . . 3_665
O18 Ag9 Ag11 C16 159.7(8) . . . 3_665
Ag10 Ag9 Ag11 C16 -104.0(4) . . . 3_665
Ag12 Ag9 Ag11 C16 16.9(4) . . . 3_665
Ag8 Ag9 Ag11 C16 -159.2(4) . . . 3_665
O19 Ag9 Ag11 C8 162.6(8) . . . .
O18 Ag9 Ag11 C8 -35.5(8) . . . .
Ag10 Ag9 Ag11 C8 60.8(5) . . . .
Ag12 Ag9 Ag11 C8 -178.3(5) . . . .
Ag8 Ag9 Ag11 C8 5.5(5) . . . .
C8 Ag9 Ag11 O37 -15.8(9) . . . .
O19 Ag9 Ag11 O37 146.7(9) . . . .
O18 Ag9 Ag11 O37 -51.4(9) . . . .
Ag10 Ag9 Ag11 O37 44.9(7) . . . .
Ag12 Ag9 Ag11 O37 165.8(7) . . . .
Ag8 Ag9 Ag11 O37 -10.3(7) . . . .
C8 Ag9 Ag11 O25 95.0(6) . . . .
O19 Ag9 Ag11 O25 -102.4(6) . . . .
O18 Ag9 Ag11 O25 59.4(7) . . . .
Ag10 Ag9 Ag11 O25 155.8(3) . . . .
Ag12 Ag9 Ag11 O25 -83.4(3) . . . .
Ag8 Ag9 Ag11 O25 100.5(3) . . . .
C8 Ag9 Ag11 Ag13 -123.8(5) . . . .
O19 Ag9 Ag11 Ag13 38.7(6) . . . .
O18 Ag9 Ag11 Ag13 -159.4(6) . . . .
Ag10 Ag9 Ag11 Ag13 -63.07(5) . . . .
Ag12 Ag9 Ag11 Ag13 57.83(5) . . . .
Ag8 Ag9 Ag11 Ag13 -118.29(6) . . . .
C8 Ag9 Ag11 Ag12 178.3(5) . . . .
O19 Ag9 Ag11 Ag12 -19.1(6) . . . .
O18 Ag9 Ag11 Ag12 142.8(6) . . . .
Ag10 Ag9 Ag11 Ag12 -120.90(6) . . . .
Ag8 Ag9 Ag11 Ag12 -176.12(6) . . . .
C8 Ag9 Ag11 Ag10 -60.8(5) . . . .
O19 Ag9 Ag11 Ag10 101.8(6) . . . .
O18 Ag9 Ag11 Ag10 -96.3(6) . . . .
Ag12 Ag9 Ag11 Ag10 120.90(6) . . . .
Ag8 Ag9 Ag11 Ag10 -55.23(5) . . . .
C8 Ag10 Ag11 C16 157.6(7) . . . 3_665
O21 Ag10 Ag11 C16 33.0(7) . . . 3_665
O23 Ag10 Ag11 C16 -66.7(8) . . . 3_665
O17 Ag10 Ag11 C16 -161.1(9) . . . 3_665
O24' Ag10 Ag11 C16 -81.8(10) . . . 3_665
Ag9 Ag10 Ag11 C16 99.3(4) . . . 3_665
Ag13 Ag10 Ag11 C16 -0.6(4) . . . 3_665
Ag8 Ag10 Ag11 C16 152.7(4) . . . 3_665
O21 Ag10 Ag11 C8 -124.6(7) . . . .
O23 Ag10 Ag11 C8 135.7(8) . . . .
O17 Ag10 Ag11 C8 41.3(9) . . . .
O24' Ag10 Ag11 C8 120.5(10) . . . .
Ag9 Ag10 Ag11 C8 -58.3(5) . . . .
Ag13 Ag10 Ag11 C8 -158.2(5) . . . .
Ag8 Ag10 Ag11 C8 -5.0(5) . . . .
C8 Ag10 Ag11 O37 -97.5(6) . . . .
O21 Ag10 Ag11 O37 137.9(6) . . . .
O23 Ag10 Ag11 O37 38.2(7) . . . .
O17 Ag10 Ag11 O37 -56.2(9) . . . .
O24' Ag10 Ag11 O37 23.0(10) . . . .
Ag9 Ag10 Ag11 O37 -155.8(4) . . . .
Ag13 Ag10 Ag11 O37 104.3(4) . . . .
Ag8 Ag10 Ag11 O37 -102.4(4) . . . .
C8 Ag10 Ag11 O25 16.9(7) . . . .
O21 Ag10 Ag11 O25 -107.7(7) . . . .
O23 Ag10 Ag11 O25 152.6(8) . . . .
O17 Ag10 Ag11 O25 58.2(9) . . . .
O24' Ag10 Ag11 O25 137.4(10) . . . .
Ag9 Ag10 Ag11 O25 -41.4(5) . . . .
Ag13 Ag10 Ag11 O25 -141.3(5) . . . .
Ag8 Ag10 Ag11 O25 11.9(5) . . . .
C8 Ag10 Ag11 Ag13 158.2(5) . . . .
O21 Ag10 Ag11 Ag13 33.6(5) . . . .
O23 Ag10 Ag11 Ag13 -66.1(6) . . . .
O17 Ag10 Ag11 Ag13 -160.5(8) . . . .
O24' Ag10 Ag11 Ag13 -81.2(9) . . . .
Ag9 Ag10 Ag11 Ag13 99.87(6) . . . .
Ag8 Ag10 Ag11 Ag13 153.26(6) . . . .
C8 Ag10 Ag11 Ag9 58.3(5) . . . .
O21 Ag10 Ag11 Ag9 -66.3(5) . . . .
O23 Ag10 Ag11 Ag9 -166.0(6) . . . .
O17 Ag10 Ag11 Ag9 99.7(8) . . . .
O24' Ag10 Ag11 Ag9 178.9(9) . . . .
Ag13 Ag10 Ag11 Ag9 -99.87(6) . . . .
Ag8 Ag10 Ag11 Ag9 53.39(5) . . . .
C8 Ag10 Ag11 Ag12 110.0(5) . . . .
O21 Ag10 Ag11 Ag12 -14.6(5) . . . .
O23 Ag10 Ag11 Ag12 -114.3(6) . . . .
O17 Ag10 Ag11 Ag12 151.3(8) . . . .
O24' Ag10 Ag11 Ag12 -129.5(9) . . . .
Ag9 Ag10 Ag11 Ag12 51.65(5) . . . .
Ag13 Ag10 Ag11 Ag12 -48.23(5) . . . .
Ag8 Ag10 Ag11 Ag12 105.04(6) . . . .
C8 Ag11 Ag12 C16 159.4(7) . . . 3_665
O37 Ag11 Ag12 C16 -6.1(9) . . . 3_665
O25 Ag11 Ag12 C16 -106.6(6) . . . 3_665
Ag13 Ag11 Ag12 C16 59.7(5) . . . 3_665
Ag9 Ag11 Ag12 C16 158.2(5) . . . 3_665
Ag10 Ag11 Ag12 C16 111.8(5) . . . 3_665
C16 Ag11 Ag12 O20 -148.9(8) 3_665 . . .
C8 Ag11 Ag12 O20 10.5(7) . . . .
O37 Ag11 Ag12 O20 -155.0(10) . . . .
O25 Ag11 Ag12 O20 104.4(6) . . . .
Ag13 Ag11 Ag12 O20 -89.2(6) . . . .
Ag9 Ag11 Ag12 O20 9.2(6) . . . .
Ag10 Ag11 Ag12 O20 -37.2(6) . . . .
C16 Ag11 Ag12 O27 50.8(7) 3_665 . . .
C8 Ag11 Ag12 O27 -149.8(6) . . . .
O37 Ag11 Ag12 O27 44.7(9) . . . .
O25 Ag11 Ag12 O27 -55.8(5) . . . .
Ag13 Ag11 Ag12 O27 110.5(4) . . . .
Ag9 Ag11 Ag12 O27 -151.0(4) . . . .
Ag10 Ag11 Ag12 O27 162.6(4) . . . .
C16 Ag11 Ag12 O26 138.8(6) 3_665 . . .
C8 Ag11 Ag12 O26 -61.7(5) . . . .
O37 Ag11 Ag12 O26 132.7(8) . . . .
O25 Ag11 Ag12 O26 32.2(4) . . . .
Ag13 Ag11 Ag12 O26 -161.5(3) . . . .
Ag9 Ag11 Ag12 O26 -63.0(3) . . . .
Ag10 Ag11 Ag12 O26 -109.4(3) . . . .
C16 Ag11 Ag12 Ag13 -59.7(5) 3_665 . . .
C8 Ag11 Ag12 Ag13 99.7(4) . . . .
O37 Ag11 Ag12 Ag13 -65.8(8) . . . .
O25 Ag11 Ag12 Ag13 -166.3(3) . . . .
Ag9 Ag11 Ag12 Ag13 98.44(6) . . . .
Ag10 Ag11 Ag12 Ag13 52.06(5) . . . .
C16 Ag11 Ag12 Ag9 -158.2(5) 3_665 . . .
C8 Ag11 Ag12 Ag9 1.3(4) . . . .
O37 Ag11 Ag12 Ag9 -164.2(8) . . . .
O25 Ag11 Ag12 Ag9 95.2(3) . . . .
Ag13 Ag11 Ag12 Ag9 -98.44(5) . . . .
Ag10 Ag11 Ag12 Ag9 -46.38(5) . . . .
C16 Ag11 Ag12 Ag14 -6.8(5) 3_665 . . .
C8 Ag11 Ag12 Ag14 152.7(4) . . . .
O37 Ag11 Ag12 Ag14 -12.9(8) . . . .
O25 Ag11 Ag12 Ag14 -113.4(3) . . . .
Ag13 Ag11 Ag12 Ag14 52.93(5) . . . .
Ag9 Ag11 Ag12 Ag14 151.38(6) . . . .
Ag10 Ag11 Ag12 Ag14 104.99(5) . . . .
C8 Ag9 Ag12 C16 -18.7(6) . . . 3_665
O19 Ag9 Ag12 C16 148.1(6) . . . 3_665
O18 Ag9 Ag12 C16 -151.1(9) . . . 3_665
Ag10 Ag9 Ag12 C16 33.4(4) . . . 3_665
Ag11 Ag9 Ag12 C16 -17.3(4) . . . 3_665
Ag8 Ag9 Ag12 C16 -6.9(5) . . . 3_665
C8 Ag9 Ag12 O20 -174.9(6) . . . .
O19 Ag9 Ag12 O20 -8.1(6) . . . .
O18 Ag9 Ag12 O20 52.7(8) . . . .
Ag10 Ag9 Ag12 O20 -122.7(4) . . . .
Ag11 Ag9 Ag12 O20 -173.5(4) . . . .
Ag8 Ag9 Ag12 O20 -163.0(4) . . . .
C8 Ag9 Ag12 O27 98.6(9) . . . .
O19 Ag9 Ag12 O27 -94.7(9) . . . .
O18 Ag9 Ag12 O27 -33.8(11) . . . .
Ag10 Ag9 Ag12 O27 150.7(8) . . . .
Ag11 Ag9 Ag12 O27 100.0(8) . . . .
Ag8 Ag9 Ag12 O27 110.4(8) . . . .
C8 Ag9 Ag12 O26 84.9(6) . . . .
O19 Ag9 Ag12 O26 -108.3(6) . . . .
O18 Ag9 Ag12 O26 -47.5(8) . . . .
Ag10 Ag9 Ag12 O26 137.0(4) . . . .
Ag11 Ag9 Ag12 O26 86.3(4) . . . .
Ag8 Ag9 Ag12 O26 96.7(4) . . . .
C8 Ag9 Ag12 Ag13 -61.7(5) . . . .
O19 Ag9 Ag12 Ag13 105.0(5) . . . .
O18 Ag9 Ag12 Ag13 165.8(7) . . . .
Ag10 Ag9 Ag12 Ag13 -9.61(5) . . . .
Ag11 Ag9 Ag12 Ag13 -60.32(5) . . . .
Ag8 Ag9 Ag12 Ag13 -49.91(17) . . . .
C8 Ag9 Ag12 Ag11 -1.4(5) . . . .
O19 Ag9 Ag12 Ag11 165.3(5) . . . .
O18 Ag9 Ag12 Ag11 -133.8(7) . . . .
Ag10 Ag9 Ag12 Ag11 50.71(5) . . . .
Ag8 Ag9 Ag12 Ag11 10.41(16) . . . .
C8 Ag9 Ag12 Ag14 -58.9(5) . . . .
O19 Ag9 Ag12 Ag14 107.8(5) . . . .
O18 Ag9 Ag12 Ag14 168.6(7) . . . .
Ag10 Ag9 Ag12 Ag14 -6.82(11) . . . .
Ag11 Ag9 Ag12 Ag14 -57.53(10) . . . .
Ag8 Ag9 Ag12 Ag14 -47.1(2) . . . .
O20 Ag12 Ag13 C16 -166.5(6) . . . 3_665
O27 Ag12 Ag13 C16 -51.3(6) . . . 3_665
O26 Ag12 Ag13 C16 83.7(6) . . . 3_665
Ag11 Ag12 Ag13 C16 61.6(5) . . . 3_665
Ag9 Ag12 Ag13 C16 119.3(5) . . . 3_665
Ag14 Ag12 Ag13 C16 -59.0(5) . . . 3_665
C16 Ag12 Ag13 O22 168.2(6) 3_665 . . .
O20 Ag12 Ag13 O22 1.6(5) . . . .
O27 Ag12 Ag13 O22 116.8(5) . . . .
O26 Ag12 Ag13 O22 -108.1(5) . . . .
Ag11 Ag12 Ag13 O22 -130.2(4) . . . .
Ag9 Ag12 Ag13 O22 -72.5(4) . . . .
Ag14 Ag12 Ag13 O22 109.2(4) . . . .
C16 Ag12 Ag13 O24 -38.4(10) 3_665 . . .
O20 Ag12 Ag13 O24 155.1(9) . . . .
O27 Ag12 Ag13 O24 -89.7(9) . . . .
O26 Ag12 Ag13 O24 45.4(10) . . . .
Ag11 Ag12 Ag13 O24 23.3(9) . . . .
Ag9 Ag12 Ag13 O24 80.9(9) . . . .
Ag14 Ag12 Ag13 O24 -97.4(9) . . . .
C16 Ag12 Ag13 O23' -57(4) 3_665 . . .
O20 Ag12 Ag13 O23' 136(4) . . . .
O27 Ag12 Ag13 O23' -108(4) . . . .
O26 Ag12 Ag13 O23' 27(4) . . . .
Ag11 Ag12 Ag13 O23' 5(4) . . . .
Ag9 Ag12 Ag13 O23' 62(4) . . . .
Ag14 Ag12 Ag13 O23' -116(4) . . . .
C16 Ag12 Ag13 O29 70.5(6) 3_665 . . 3_665
O20 Ag12 Ag13 O29 -96.0(5) . . . 3_665
O27 Ag12 Ag13 O29 19.2(5) . . . 3_665
O26 Ag12 Ag13 O29 154.3(5) . . . 3_665
Ag11 Ag12 Ag13 O29 132.2(3) . . . 3_665
Ag9 Ag12 Ag13 O29 -170.2(3) . . . 3_665
Ag14 Ag12 Ag13 O29 11.5(3) . . . 3_665
C16 Ag12 Ag13 Ag11 -61.6(5) 3_665 . . .
O20 Ag12 Ag13 Ag11 131.8(4) . . . .
O27 Ag12 Ag13 Ag11 -113.0(4) . . . .
O26 Ag12 Ag13 Ag11 22.1(4) . . . .
Ag9 Ag12 Ag13 Ag11 57.65(5) . . . .
Ag14 Ag12 Ag13 Ag11 -120.64(5) . . . .
C16 Ag12 Ag13 Ag10 -110.7(5) 3_665 . . .
O20 Ag12 Ag13 Ag10 82.8(4) . . . .
O27 Ag12 Ag13 Ag10 -162.0(4) . . . .
O26 Ag12 Ag13 Ag10 -26.9(4) . . . .
Ag11 Ag12 Ag13 Ag10 -49.04(5) . . . .
Ag9 Ag12 Ag13 Ag10 8.61(5) . . . .
Ag14 Ag12 Ag13 Ag10 -169.68(5) . . . .
C16 Ag12 Ag13 Ag14 59.0(5) 3_665 . . .
O20 Ag12 Ag13 Ag14 -107.5(4) . . . .
O27 Ag12 Ag13 Ag14 7.7(4) . . . .
O26 Ag12 Ag13 Ag14 142.7(4) . . . .
Ag11 Ag12 Ag13 Ag14 120.64(5) . . . .
Ag9 Ag12 Ag13 Ag14 178.29(5) . . . .
C8 Ag11 Ag13 C16 -162.5(7) . . . 3_665
O37 Ag11 Ag13 C16 91.2(7) . . . 3_665
O25 Ag11 Ag13 C16 -37.4(7) . . . 3_665
Ag9 Ag11 Ag13 C16 -123.5(6) . . . 3_665
Ag12 Ag11 Ag13 C16 -59.4(6) . . . 3_665
Ag10 Ag11 Ag13 C16 -179.3(6) . . . 3_665
C16 Ag11 Ag13 O22 143.3(8) 3_665 . . .
C8 Ag11 Ag13 O22 -19.2(7) . . . .
O37 Ag11 Ag13 O22 -125.5(7) . . . .
O25 Ag11 Ag13 O22 105.9(7) . . . .
Ag9 Ag11 Ag13 O22 19.8(6) . . . .
Ag12 Ag11 Ag13 O22 83.9(6) . . . .
Ag10 Ag11 Ag13 O22 -36.0(6) . . . .
C16 Ag11 Ag13 O24 -104.8(8) 3_665 . . .
C8 Ag11 Ag13 O24 92.7(7) . . . .
O37 Ag11 Ag13 O24 -13.6(7) . . . .
O25 Ag11 Ag13 O24 -142.2(8) . . . .
Ag9 Ag11 Ag13 O24 131.7(6) . . . .
Ag12 Ag11 Ag13 O24 -164.2(6) . . . .
Ag10 Ag11 Ag13 O24 75.9(6) . . . .
C16 Ag11 Ag13 O23' -119.3(12) 3_665 . . .
C8 Ag11 Ag13 O23' 78.2(11) . . . .
O37 Ag11 Ag13 O23' -28.1(11) . . . .
O25 Ag11 Ag13 O23' -156.6(12) . . . .
Ag9 Ag11 Ag13 O23' 117.3(11) . . . .
Ag12 Ag11 Ag13 O23' -178.6(11) . . . .
Ag10 Ag11 Ag13 O23' 61.5(11) . . . .
C16 Ag11 Ag13 O29 -31.2(7) 3_665 . . 3_665
C8 Ag11 Ag13 O29 166.3(6) . . . 3_665
O37 Ag11 Ag13 O29 60.0(6) . . . 3_665
O25 Ag11 Ag13 O29 -68.6(7) . . . 3_665
Ag9 Ag11 Ag13 O29 -154.7(4) . . . 3_665
Ag12 Ag11 Ag13 O29 -90.6(4) . . . 3_665
Ag10 Ag11 Ag13 O29 149.5(4) . . . 3_665
C16 Ag11 Ag13 Ag12 59.4(6) 3_665 . . .
C8 Ag11 Ag13 Ag12 -103.1(4) . . . .
O37 Ag11 Ag13 Ag12 150.6(4) . . . .
O25 Ag11 Ag13 Ag12 22.0(5) . . . .
Ag9 Ag11 Ag13 Ag12 -64.08(5) . . . .
Ag10 Ag11 Ag13 Ag12 -119.88(5) . . . .
C16 Ag11 Ag13 Ag10 179.3(6) 3_665 . . .
C8 Ag11 Ag13 Ag10 16.8(4) . . . .
O37 Ag11 Ag13 Ag10 -89.5(4) . . . .
O25 Ag11 Ag13 Ag10 141.9(5) . . . .
Ag9 Ag11 Ag13 Ag10 55.80(5) . . . .
Ag12 Ag11 Ag13 Ag10 119.88(5) . . . .
C16 Ag11 Ag13 Ag14 9.0(6) 3_665 . . .
C8 Ag11 Ag13 Ag14 -153.5(4) . . . .
O37 Ag11 Ag13 Ag14 100.2(4) . . . .
O25 Ag11 Ag13 Ag14 -28.4(5) . . . .
Ag9 Ag11 Ag13 Ag14 -114.47(6) . . . .
Ag12 Ag11 Ag13 Ag14 -50.38(5) . . . .
Ag10 Ag11 Ag13 Ag14 -170.26(6) . . . .
C8 Ag10 Ag13 C16 -16.5(6) . . . 3_665
O21 Ag10 Ag13 C16 -152.1(6) . . . 3_665
O23 Ag10 Ag13 C16 115.6(7) . . . 3_665
O17 Ag10 Ag13 C16 128.4(17) . . . 3_665
O24' Ag10 Ag13 C16 82.6(11) . . . 3_665
Ag9 Ag10 Ag13 C16 -59.4(5) . . . 3_665
Ag11 Ag10 Ag13 C16 0.6(5) . . . 3_665
Ag8 Ag10 Ag13 C16 -49.4(5) . . . 3_665
C8 Ag10 Ag13 O22 136.5(6) . . . .
O21 Ag10 Ag13 O22 0.9(6) . . . .
O23 Ag10 Ag13 O22 -91.4(7) . . . .
O17 Ag10 Ag13 O22 -78.6(17) . . . .
O24' Ag10 Ag13 O22 -124.4(11) . . . .
Ag9 Ag10 Ag13 O22 93.6(4) . . . .
Ag11 Ag10 Ag13 O22 153.6(4) . . . .
Ag8 Ag10 Ag13 O22 103.6(4) . . . .
C8 Ag10 Ag13 O24 -104.3(8) . . . .
O21 Ag10 Ag13 O24 120.2(8) . . . .
O23 Ag10 Ag13 O24 27.9(9) . . . .
O17 Ag10 Ag13 O24 40.7(18) . . . .
O24' Ag10 Ag13 O24 -5.1(13) . . . .
Ag9 Ag10 Ag13 O24 -147.1(7) . . . .
Ag11 Ag10 Ag13 O24 -87.1(7) . . . .
Ag8 Ag10 Ag13 O24 -137.2(7) . . . .
C8 Ag10 Ag13 O23' -132.4(10) . . . .
O21 Ag10 Ag13 O23' 92.1(10) . . . .
O23 Ag10 Ag13 O23' -0.2(12) . . . .
O17 Ag10 Ag13 O23' 12.5(19) . . . .
O24' Ag10 Ag13 O23' -33.3(14) . . . .
Ag9 Ag10 Ag13 O23' -175.3(9) . . . .
Ag11 Ag10 Ag13 O23' -115.3(9) . . . .
Ag8 Ag10 Ag13 O23' -165.3(9) . . . .
C8 Ag10 Ag13 O29 -149.1(8) . . . 3_665
O21 Ag10 Ag13 O29 75.3(8) . . . 3_665
O23 Ag10 Ag13 O29 -17.0(9) . . . 3_665
O17 Ag10 Ag13 O29 -4.2(18) . . . 3_665
O24' Ag10 Ag13 O29 -50.0(12) . . . 3_665
Ag9 Ag10 Ag13 O29 168.0(7) . . . 3_665
Ag11 Ag10 Ag13 O29 -132.0(7) . . . 3_665
Ag8 Ag10 Ag13 O29 177.9(7) . . . 3_665
C8 Ag10 Ag13 Ag12 33.3(4) . . . .
O21 Ag10 Ag13 Ag12 -102.3(4) . . . .
O23 Ag10 Ag13 Ag12 165.4(6) . . . .
O17 Ag10 Ag13 Ag12 178.2(17) . . . .
O24' Ag10 Ag13 Ag12 132.4(10) . . . .
Ag9 Ag10 Ag13 Ag12 -9.60(5) . . . .
Ag11 Ag10 Ag13 Ag12 50.40(5) . . . .
Ag8 Ag10 Ag13 Ag12 0.35(11) . . . .
C8 Ag10 Ag13 Ag11 -17.1(4) . . . .
O21 Ag10 Ag13 Ag11 -152.7(4) . . . .
O23 Ag10 Ag13 Ag11 115.0(6) . . . .
O17 Ag10 Ag13 Ag11 127.8(17) . . . .
O24' Ag10 Ag13 Ag11 82.0(10) . . . .
Ag9 Ag10 Ag13 Ag11 -60.01(5) . . . .
Ag8 Ag10 Ag13 Ag11 -50.06(9) . . . .
C8 Ag10 Ag13 Ag14 8.8(4) . . . .
O21 Ag10 Ag13 Ag14 -126.8(4) . . . .
O23 Ag10 Ag13 Ag14 140.9(6) . . . .
O17 Ag10 Ag13 Ag14 153.7(17) . . . .
O24' Ag10 Ag13 Ag14 107.9(10) . . . .
Ag9 Ag10 Ag13 Ag14 -34.08(17) . . . .
Ag11 Ag10 Ag13 Ag14 25.92(15) . . . .
Ag8 Ag10 Ag13 Ag14 -24.1(2) . . . .
C16 Ag12 Ag14 O28 -155.4(6) 3_665 . . .
O20 Ag12 Ag14 O28 3.4(6) . . . .
O27 Ag12 Ag14 O28 88.5(5) . . . .
O26 Ag12 Ag14 O28 139.9(7) . . . .
Ag13 Ag12 Ag14 O28 -99.2(4) . . . .
Ag11 Ag12 Ag14 O28 -148.7(4) . . . .
Ag9 Ag12 Ag14 O28 -102.3(4) . . . .
O20 Ag12 Ag14 C16 158.8(7) . . . 3_665
O27 Ag12 Ag14 C16 -116.0(6) . . . 3_665
O26 Ag12 Ag14 C16 -64.7(8) . . . 3_665
Ag13 Ag12 Ag14 C16 56.2(5) . . . 3_665
Ag11 Ag12 Ag14 C16 6.7(5) . . . 3_665
Ag9 Ag12 Ag14 C16 53.2(5) . . . 3_665
C16 Ag12 Ag14 C14 98.5(7) 3_665 . . 3_665
O20 Ag12 Ag14 C14 -102.7(7) . . . 3_665
O27 Ag12 Ag14 C14 -17.5(7) . . . 3_665
O26 Ag12 Ag14 C14 33.8(8) . . . 3_665
Ag13 Ag12 Ag14 C14 154.7(5) . . . 3_665
Ag11 Ag12 Ag14 C14 105.2(5) . . . 3_665
Ag9 Ag12 Ag14 C14 151.7(5) . . . 3_665
C16 Ag12 Ag14 C13 66.7(7) 3_665 . . 3_665
O20 Ag12 Ag14 C13 -134.5(6) . . . 3_665
O27 Ag12 Ag14 C13 -49.4(6) . . . 3_665
O26 Ag12 Ag14 C13 2.0(7) . . . 3_665
Ag13 Ag12 Ag14 C13 122.9(4) . . . 3_665
Ag11 Ag12 Ag14 C13 73.4(4) . . . 3_665
Ag9 Ag12 Ag14 C13 119.8(4) . . . 3_665
C16 Ag12 Ag14 O29 -67.4(6) 3_665 . . 3_665
O20 Ag12 Ag14 O29 91.4(5) . . . 3_665
O27 Ag12 Ag14 O29 176.6(5) . . . 3_665
O26 Ag12 Ag14 O29 -132.1(6) . . . 3_665
Ag13 Ag12 Ag14 O29 -11.2(3) . . . 3_665
Ag11 Ag12 Ag14 O29 -60.7(3) . . . 3_665
Ag9 Ag12 Ag14 O29 -14.2(4) . . . 3_665
C16 Ag12 Ag14 C15 23.0(6) 3_665 . . 3_665
O20 Ag12 Ag14 C15 -178.2(5) . . . 3_665
O27 Ag12 Ag14 C15 -93.1(5) . . . 3_665
O26 Ag12 Ag14 C15 -41.7(6) . . . 3_665
Ag13 Ag12 Ag14 C15 79.2(3) . . . 3_665
Ag11 Ag12 Ag14 C15 29.7(3) . . . 3_665
Ag9 Ag12 Ag14 C15 76.1(4) . . . 3_665
C16 Ag12 Ag14 Ag15 170.0(5) 3_665 . . .
O20 Ag12 Ag14 Ag15 -31.1(4) . . . .
O27 Ag12 Ag14 Ag15 54.0(4) . . . .
O26 Ag12 Ag14 Ag15 105.3(6) . . . .
Ag13 Ag12 Ag14 Ag15 -133.76(8) . . . .
Ag11 Ag12 Ag14 Ag15 176.74(6) . . . .
Ag9 Ag12 Ag14 Ag15 -136.79(9) . . . .
C16 Ag12 Ag14 Ag13 -56.2(5) 3_665 . . .
O20 Ag12 Ag14 Ag13 102.6(4) . . . .
O27 Ag12 Ag14 Ag13 -172.2(4) . . . .
O26 Ag12 Ag14 Ag13 -120.9(6) . . . .
Ag11 Ag12 Ag14 Ag13 -49.50(5) . . . .
Ag9 Ag12 Ag14 Ag13 -3.03(9) . . . .
C16 Ag13 Ag14 O28 144.3(7) 3_665 . . .
O22 Ag13 Ag14 O28 -9.5(6) . . . .
O24 Ag13 Ag14 O28 -142.8(8) . . . .
O23' Ag13 Ag14 O28 -113.8(11) . . . .
O29 Ag13 Ag14 O28 -81.0(6) 3_665 . . .
Ag12 Ag13 Ag14 O28 84.8(4) . . . .
Ag11 Ag13 Ag14 O28 135.1(4) . . . .
Ag10 Ag13 Ag14 O28 112.5(4) . . . .
O22 Ag13 Ag14 C16 -153.8(7) . . . 3_665
O24 Ag13 Ag14 C16 72.9(9) . . . 3_665
O23' Ag13 Ag14 C16 101.9(12) . . . 3_665
O29 Ag13 Ag14 C16 134.7(7) 3_665 . . 3_665
Ag12 Ag13 Ag14 C16 -59.5(6) . . . 3_665
Ag11 Ag13 Ag14 C16 -9.2(6) . . . 3_665
Ag10 Ag13 Ag14 C16 -31.8(6) . . . 3_665
C16 Ag13 Ag14 C14 -72.8(12) 3_665 . . 3_665
O22 Ag13 Ag14 C14 133.4(11) . . . 3_665
O24 Ag13 Ag14 C14 0.0(13) . . . 3_665
O23' Ag13 Ag14 C14 29.1(15) . . . 3_665
O29 Ag13 Ag14 C14 61.9(11) 3_665 . . 3_665
Ag12 Ag13 Ag14 C14 -132.3(11) . . . 3_665
Ag11 Ag13 Ag14 C14 -82.1(11) . . . 3_665
Ag10 Ag13 Ag14 C14 -104.6(11) . . . 3_665
C16 Ag13 Ag14 C13 -43.4(7) 3_665 . . 3_665
O22 Ag13 Ag14 C13 162.8(6) . . . 3_665
O24 Ag13 Ag14 C13 29.4(8) . . . 3_665
O23' Ag13 Ag14 C13 58.5(11) . . . 3_665
O29 Ag13 Ag14 C13 91.3(6) 3_665 . . 3_665
Ag12 Ag13 Ag14 C13 -102.9(5) . . . 3_665
Ag11 Ag13 Ag14 C13 -52.7(5) . . . 3_665
Ag10 Ag13 Ag14 C13 -75.2(5) . . . 3_665
C16 Ag13 Ag14 O29 -134.7(7) 3_665 . . 3_665
O22 Ag13 Ag14 O29 71.5(6) . . . 3_665
O24 Ag13 Ag14 O29 -61.9(8) . . . 3_665
O23' Ag13 Ag14 O29 -32.8(11) . . . 3_665
Ag12 Ag13 Ag14 O29 165.8(4) . . . 3_665
Ag11 Ag13 Ag14 O29 -144.0(4) . . . 3_665
Ag10 Ag13 Ag14 O29 -166.5(5) . . . 3_665
C16 Ag13 Ag14 C15 -17.0(7) 3_665 . . 3_665
O22 Ag13 Ag14 C15 -170.8(6) . . . 3_665
O24 Ag13 Ag14 C15 55.9(8) . . . 3_665
O23' Ag13 Ag14 C15 84.9(11) . . . 3_665
O29 Ag13 Ag14 C15 117.7(6) 3_665 . . 3_665
Ag12 Ag13 Ag14 C15 -76.5(4) . . . 3_665
Ag11 Ag13 Ag14 C15 -26.2(4) . . . 3_665
Ag10 Ag13 Ag14 C15 -48.8(4) . . . 3_665
C16 Ag13 Ag14 Ag15 178.8(6) 3_665 . . .
O22 Ag13 Ag14 Ag15 25.0(5) . . . .
O24 Ag13 Ag14 Ag15 -108.3(7) . . . .
O23' Ag13 Ag14 Ag15 -79.3(11) . . . .
O29 Ag13 Ag14 Ag15 -46.4(4) 3_665 . . .
Ag12 Ag13 Ag14 Ag15 119.33(11) . . . .
Ag11 Ag13 Ag14 Ag15 169.57(9) . . . .
Ag10 Ag13 Ag14 Ag15 147.06(14) . . . .
C16 Ag13 Ag14 Ag12 59.5(6) 3_665 . . .
O22 Ag13 Ag14 Ag12 -94.3(5) . . . .
O24 Ag13 Ag14 Ag12 132.4(7) . . . .
O23' Ag13 Ag14 Ag12 161.4(10) . . . .
O29 Ag13 Ag14 Ag12 -165.8(4) 3_665 . . .
Ag11 Ag13 Ag14 Ag12 50.24(5) . . . .
Ag10 Ag13 Ag14 Ag12 27.73(15) . . . .
O28 Ag14 Ag15 C14 -165.9(7) . . . 3_665
C16 Ag14 Ag15 C14 -36(3) 3_665 . . 3_665
C13 Ag14 Ag15 C14 0.7(6) 3_665 . . 3_665
O29 Ag14 Ag15 C14 115.7(6) 3_665 . . 3_665
C15 Ag14 Ag15 C14 -3.0(8) 3_665 . . 3_665
Ag12 Ag14 Ag15 C14 -121.9(5) . . . 3_665
Ag13 Ag14 Ag15 C14 150.6(5) . . . 3_665
O28 Ag14 Ag15 O30 -44.1(6) . . . .
C16 Ag14 Ag15 O30 86(3) 3_665 . . .
C14 Ag14 Ag15 O30 121.8(6) 3_665 . . .
C13 Ag14 Ag15 O30 122.5(5) 3_665 . . .
O29 Ag14 Ag15 O30 -122.6(5) 3_665 . . .
C15 Ag14 Ag15 O30 118.8(7) 3_665 . . .
Ag12 Ag14 Ag15 O30 -0.1(4) . . . .
Ag13 Ag14 Ag15 O30 -87.6(4) . . . .
O28 Ag14 Ag15 O32 73.3(6) . . . .
C16 Ag14 Ag15 O32 -157(3) 3_665 . . .
C14 Ag14 Ag15 O32 -120.9(6) 3_665 . . .
C13 Ag14 Ag15 O32 -120.1(5) 3_665 . . .
O29 Ag14 Ag15 O32 -5.2(5) 3_665 . . .
C15 Ag14 Ag15 O32 -123.9(7) 3_665 . . .
Ag12 Ag14 Ag15 O32 117.3(4) . . . .
Ag13 Ag14 Ag15 O32 29.7(4) . . . .
C16 Ag14 Ag15 O28 130(3) 3_665 . . .
C14 Ag14 Ag15 O28 165.9(7) 3_665 . . .
C13 Ag14 Ag15 O28 166.6(6) 3_665 . . .
O29 Ag14 Ag15 O28 -78.5(6) 3_665 . . .
C15 Ag14 Ag15 O28 162.8(8) 3_665 . . .
Ag12 Ag14 Ag15 O28 44.0(5) . . . .
Ag13 Ag14 Ag15 O28 -43.5(5) . . . .
O28 Ag14 Ag15 Ag17 157.6(5) . . . .
C16 Ag14 Ag15 Ag17 -73(3) 3_665 . . .
C14 Ag14 Ag15 Ag17 -36.6(5) 3_665 . . .
C13 Ag14 Ag15 Ag17 -35.8(3) 3_665 . . .
O29 Ag14 Ag15 Ag17 79.1(3) 3_665 . . .
C15 Ag14 Ag15 Ag17 -39.6(6) 3_665 . . .
Ag12 Ag14 Ag15 Ag17 -158.44(7) . . . .
Ag13 Ag14 Ag15 Ag17 114.04(11) . . . .
O28 Ag14 Ag15 Ag16 -133.5(5) . . . .
C16 Ag14 Ag15 Ag16 -4(3) 3_665 . . .
C14 Ag14 Ag15 Ag16 32.4(5) 3_665 . . .
C13 Ag14 Ag15 Ag16 33.1(3) 3_665 . . .
O29 Ag14 Ag15 Ag16 148.0(3) 3_665 . . .
C15 Ag14 Ag15 Ag16 29.4(6) 3_665 . . .
Ag12 Ag14 Ag15 Ag16 -89.46(8) . . . .
Ag13 Ag14 Ag15 Ag16 -176.99(10) . . . .
O30 Ag15 Ag16 C14 -162.9(6) . . . 3_665
O32 Ag15 Ag16 C14 111.0(7) . . . 3_665
O28 Ag15 Ag16 C14 -75.5(6) . . . 3_665
Ag17 Ag15 Ag16 C14 56.0(5) . . . 3_665
Ag14 Ag15 Ag16 C14 -33.8(5) . . . 3_665
C14 Ag15 Ag16 O34 150(2) 3_665 . . .
O30 Ag15 Ag16 O34 -13(2) . . . .
O32 Ag15 Ag16 O34 -99(2) . . . .
O28 Ag15 Ag16 O34 74(2) . . . .
Ag17 Ag15 Ag16 O34 -154(2) . . . .
Ag14 Ag15 Ag16 O34 116(2) . . . .
C14 Ag15 Ag16 O31 156.2(7) 3_665 . . .
O30 Ag15 Ag16 O31 -6.7(5) . . . .
O32 Ag15 Ag16 O31 -92.8(6) . . . .
O28 Ag15 Ag16 O31 80.7(6) . . . .
Ag17 Ag15 Ag16 O31 -147.8(4) . . . .
Ag14 Ag15 Ag16 O31 122.5(4) . . . .
C14 Ag15 Ag16 Ag17 -56.0(5) 3_665 . . .
O30 Ag15 Ag16 Ag17 141.1(3) . . . .
O32 Ag15 Ag16 Ag17 55.0(5) . . . .
O28 Ag15 Ag16 Ag17 -131.5(4) . . . .
Ag14 Ag15 Ag16 Ag17 -89.75(6) . . . .
O30 Ag15 Ag17 C14 -118.0(7) . . . 3_665
O32 Ag15 Ag17 C14 157.7(6) . . . 3_665
O28 Ag15 Ag17 C14 62.5(7) . . . 3_665
Ag16 Ag15 Ag17 C14 -56.3(5) . . . 3_665
Ag14 Ag15 Ag17 C14 38.4(5) . . . 3_665
C14 Ag15 Ag17 O35 148.2(13) 3_665 . . .
O30 Ag15 Ag17 O35 30.2(13) . . . .
O32 Ag15 Ag17 O35 -54.2(12) . . . .
O28 Ag15 Ag17 O35 -149.3(13) . . . .
Ag16 Ag15 Ag17 O35 91.8(12) . . . .
Ag14 Ag15 Ag17 O35 -173.5(12) . . . .
C14 Ag15 Ag17 O33 -157.1(6) 3_665 . . .
O30 Ag15 Ag17 O33 84.9(6) . . . .
O32 Ag15 Ag17 O33 0.6(5) . . . .
O28 Ag15 Ag17 O33 -94.5(6) . . . .
Ag16 Ag15 Ag17 O33 146.6(4) . . . .
Ag14 Ag15 Ag17 O33 -118.7(4) . . . .
C14 Ag15 Ag17 Ag16 56.3(5) 3_665 . . .
O30 Ag15 Ag17 Ag16 -61.7(4) . . . .
O32 Ag15 Ag17 Ag16 -146.0(3) . . . .
O28 Ag15 Ag17 Ag16 118.9(4) . . . .
Ag14 Ag15 Ag17 Ag16 94.70(5) . . . .
O34 Ag16 Ag17 C14 -119.0(7) . . . 3_665
O31 Ag16 Ag17 C14 105.1(7) . . . 3_665
Ag15 Ag16 Ag17 C14 65.9(5) . . . 3_665
C14 Ag16 Ag17 O35 133.4(7) 3_665 . . .
O34 Ag16 Ag17 O35 14.4(6) . . . .
O31 Ag16 Ag17 O35 -121.5(6) . . . .
Ag15 Ag16 Ag17 O35 -160.7(4) . . . .
C14 Ag16 Ag17 O33 -108.6(7) 3_665 . . .
O34 Ag16 Ag17 O33 132.4(6) . . . .
O31 Ag16 Ag17 O33 -3.5(7) . . . .
Ag15 Ag16 Ag17 O33 -42.8(5) . . . .
C14 Ag16 Ag17 Ag15 -65.9(5) 3_665 . . .
O34 Ag16 Ag17 Ag15 175.1(4) . . . .
O31 Ag16 Ag17 Ag15 39.3(5) . . . .
C6 C1 C2 C9 -178.7(13) . . . .
C7 C1 C2 C9 4(2) . . . .
C6 C1 C2 C3 -0.1(19) . . . .
C7 C1 C2 C3 -177.2(12) . . . .
C1 C2 C3 C4 1.3(19) . . . .
C9 C2 C3 C4 179.9(12) . . . .
C1 C2 C3 C11 179.0(12) . . . .
C9 C2 C3 C11 -2.4(19) . . . .
C11 C3 C4 C5 -179.8(12) . . . .
C2 C3 C4 C5 -2(2) . . . .
C11 C3 C4 C13 -1(2) . . . .
C2 C3 C4 C13 177.1(12) . . . .
C3 C4 C5 C6 2(2) . . . .
C13 C4 C5 C6 -177.3(14) . . . .
C3 C4 C5 C15 179.9(13) . . . .
C13 C4 C5 C15 1(2) . . . .
C4 C5 C6 C1 -1(2) . . . .
C15 C5 C6 C1 -178.8(13) . . . .
C2 C1 C6 C5 0(2) . . . .
C7 C1 C6 C5 176.9(13) . . . .
C2 C1 C7 C8 -180(100) . . . .
C6 C1 C7 C8 3(15) . . . .
C2 C1 C7 Ag8 -7.6(16) . . . .
C6 C1 C7 Ag8 175.3(10) . . . .
O16 Ag8 C7 C8 -21(2) . . . .
C10 Ag8 C7 C8 -176.9(11) . . . .
O18 Ag8 C7 C8 62.3(11) . . . .
C9 Ag8 C7 C8 -175.3(12) . . . .
Ag7 Ag8 C7 C8 -168.5(9) . . . .
Ag9 Ag8 C7 C8 23.9(10) . . . .
Ag6' Ag8 C7 C8 -127.4(12) . . . .
Ag10 Ag8 C7 C8 -32.6(10) . . . .
O16 Ag8 C7 C1 159.7(17) . . . .
C10 Ag8 C7 C1 4.1(12) . . . .
C8 Ag8 C7 C1 -179.0(18) . . . .
O18 Ag8 C7 C1 -116.7(11) . . . .
C9 Ag8 C7 C1 5.7(10) . . . .
Ag7 Ag8 C7 C1 12.5(14) . . . .
Ag9 Ag8 C7 C1 -155.1(12) . . . .
Ag6' Ag8 C7 C1 53.6(12) . . . .
Ag10 Ag8 C7 C1 148.4(12) . . . .
C1 C7 C8 Ag9 95(14) . . . .
Ag8 C7 C8 Ag9 -77.2(17) . . . .
C1 C7 C8 Ag10 -107(14) . . . .
Ag8 C7 C8 Ag10 80.4(12) . . . .
C1 C7 C8 Ag11 -9(15) . . . .
Ag8 C7 C8 Ag11 178.4(10) . . . .
C1 C7 C8 Ag8 172(14) . . . .
O19 Ag9 C8 C7 137(2) . . . .
O18 Ag9 C8 C7 45.0(19) . . . .
Ag10 Ag9 C8 C7 164(2) . . . .
Ag11 Ag9 C8 C7 -113(2) . . . .
Ag12 Ag9 C8 C7 -111.4(18) . . . .
Ag8 Ag9 C8 C7 74.3(18) . . . .
O19 Ag9 C8 Ag10 -27(2) . . . .
O18 Ag9 C8 Ag10 -118.6(5) . . . .
Ag11 Ag9 C8 Ag10 83.4(4) . . . .
Ag12 Ag9 C8 Ag10 84.9(3) . . . .
Ag8 Ag9 C8 Ag10 -89.3(4) . . . .
O19 Ag9 C8 Ag11 -111(2) . . . .
O18 Ag9 C8 Ag11 157.9(5) . . . .
Ag10 Ag9 C8 Ag11 -83.4(4) . . . .
Ag12 Ag9 C8 Ag11 1.5(5) . . . .
Ag8 Ag9 C8 Ag11 -172.8(7) . . . .
O19 Ag9 C8 Ag8 62(3) . . . .
O18 Ag9 C8 Ag8 -29.3(6) . . . .
Ag10 Ag9 C8 Ag8 89.3(4) . . . .
Ag11 Ag9 C8 Ag8 172.8(7) . . . .
Ag12 Ag9 C8 Ag8 174.3(2) . . . .
O21 Ag10 C8 C7 -146.5(14) . . . .
O23 Ag10 C8 C7 40.9(18) . . . .
O17 Ag10 C8 C7 -41.4(16) . . . .
O24' Ag10 C8 C7 51.4(19) . . . .
Ag9 Ag10 C8 C7 -167.1(17) . . . .
Ag11 Ag10 C8 C7 109.8(16) . . . .
Ag13 Ag10 C8 C7 128.3(14) . . . .
Ag8 Ag10 C8 C7 -76.8(14) . . . .
O21 Ag10 C8 Ag9 20.6(8) . . . .
O23 Ag10 C8 Ag9 -152.0(8) . . . .
O17 Ag10 C8 Ag9 125.7(6) . . . .
O24' Ag10 C8 Ag9 -141.4(12) . . . .
Ag11 Ag10 C8 Ag9 -83.1(4) . . . .
Ag13 Ag10 C8 Ag9 -64.5(3) . . . .
Ag8 Ag10 C8 Ag9 90.3(5) . . . .
O21 Ag10 C8 Ag11 103.7(6) . . . .
O23 Ag10 C8 Ag11 -68.9(9) . . . .
O17 Ag10 C8 Ag11 -151.2(7) . . . .
O24' Ag10 C8 Ag11 -58.4(12) . . . .
Ag9 Ag10 C8 Ag11 83.1(4) . . . .
Ag13 Ag10 C8 Ag11 18.6(4) . . . .
Ag8 Ag10 C8 Ag11 173.4(7) . . . .
O21 Ag10 C8 Ag8 -69.7(7) . . . .
O23 Ag10 C8 Ag8 117.7(8) . . . .
O17 Ag10 C8 Ag8 35.4(7) . . . .
O24' Ag10 C8 Ag8 128.3(12) . . . .
Ag9 Ag10 C8 Ag8 -90.3(5) . . . .
Ag11 Ag10 C8 Ag8 -173.4(7) . . . .
Ag13 Ag10 C8 Ag8 -154.8(3) . . . .
C16 Ag11 C8 C7 177.7(12) 3_665 . . .
O37 Ag11 C8 C7 -43.6(14) . . . .
O25 Ag11 C8 C7 57.2(13) . . . .
Ag13 Ag11 C8 C7 -153.9(12) . . . .
Ag9 Ag11 C8 C7 145.6(15) . . . .
Ag12 Ag11 C8 C7 144.0(12) . . . .
Ag10 Ag11 C8 C7 -133.3(15) . . . .
C16 Ag11 C8 Ag9 32.1(14) 3_665 . . .
O37 Ag11 C8 Ag9 170.8(5) . . . .
O25 Ag11 C8 Ag9 -88.4(5) . . . .
Ag13 Ag11 C8 Ag9 60.6(5) . . . .
Ag12 Ag11 C8 Ag9 -1.6(5) . . . .
Ag10 Ag11 C8 Ag9 81.2(4) . . . .
C16 Ag11 C8 Ag10 -49.1(14) 3_665 . . .
O37 Ag11 C8 Ag10 89.6(5) . . . .
O25 Ag11 C8 Ag10 -169.6(4) . . . .
Ag13 Ag11 C8 Ag10 -20.6(5) . . . .
Ag9 Ag11 C8 Ag10 -81.2(4) . . . .
Ag12 Ag11 C8 Ag10 -82.8(4) . . . .
C16 Ag11 C8 Ag8 -11(5) 3_665 . . .
O37 Ag11 C8 Ag8 128(4) . . . .
O25 Ag11 C8 Ag8 -131(4) . . . .
Ag13 Ag11 C8 Ag8 18(4) . . . .
Ag9 Ag11 C8 Ag8 -43(4) . . . .
Ag12 Ag11 C8 Ag8 -44(4) . . . .
Ag10 Ag11 C8 Ag8 38(4) . . . .
O16 Ag8 C8 C7 170.6(11) . . . .
C10 Ag8 C8 C7 3.7(14) . . . .
O18 Ag8 C8 C7 -117.7(11) . . . .
C9 Ag8 C8 C7 4.4(11) . . . .
Ag7 Ag8 C8 C7 32(2) . . . .
Ag9 Ag8 C8 C7 -145.7(14) . . . .
Ag6' Ag8 C8 C7 57.4(13) . . . .
Ag10 Ag8 C8 C7 134.1(13) . . . .
O16 Ag8 C8 Ag9 -43.7(10) . . . .
C10 Ag8 C8 Ag9 149.4(6) . . . .
C7 Ag8 C8 Ag9 145.7(14) . . . .
O18 Ag8 C8 Ag9 28.0(5) . . . .
C9 Ag8 C8 Ag9 150.1(5) . . . .
Ag7 Ag8 C8 Ag9 177.7(11) . . . .
Ag6' Ag8 C8 Ag9 -156.9(7) . . . .
Ag10 Ag8 C8 Ag9 -80.2(5) . . . .
O16 Ag8 C8 Ag10 36.5(10) . . . .
C10 Ag8 C8 Ag10 -130.3(6) . . . .
C7 Ag8 C8 Ag10 -134.1(13) . . . .
O18 Ag8 C8 Ag10 108.3(5) . . . .
C9 Ag8 C8 Ag10 -129.7(5) . . . .
Ag7 Ag8 C8 Ag10 -102.0(14) . . . .
Ag9 Ag8 C8 Ag10 80.2(5) . . . .
Ag6' Ag8 C8 Ag10 -76.6(7) . . . .
O16 Ag8 C8 Ag11 -1(5) . . . .
C10 Ag8 C8 Ag11 -168(4) . . . .
C7 Ag8 C8 Ag11 -172(5) . . . .
O18 Ag8 C8 Ag11 70(4) . . . .
C9 Ag8 C8 Ag11 -168(4) . . . .
Ag7 Ag8 C8 Ag11 -140(3) . . . .
Ag9 Ag8 C8 Ag11 42(4) . . . .
Ag6' Ag8 C8 Ag11 -115(4) . . . .
Ag10 Ag8 C8 Ag11 -38(4) . . . .
C1 C2 C9 C10 109(13) . . . .
C3 C2 C9 C10 -70(13) . . . .
C1 C2 C9 Ag8 1.3(16) . . . .
C3 C2 C9 Ag8 -177.2(9) . . . .
C1 C2 C9 Ag6' -86.3(16) . . . .
C3 C2 C9 Ag6' 95.1(15) . . . .
O16 Ag8 C9 C10 13.9(14) . . . .
C8 Ag8 C9 C10 -178.9(12) . . . .
C7 Ag8 C9 C10 -176.7(12) . . . .
O18 Ag8 C9 C10 -93.2(12) . . . .
Ag7 Ag8 C9 C10 8.0(11) . . . .
Ag9 Ag8 C9 C10 -153.7(10) . . . .
Ag6' Ag8 C9 C10 70.8(13) . . . .
Ag10 Ag8 C9 C10 143.9(11) . . . .
O16 Ag8 C9 C2 -173.1(10) . . . .
C10 Ag8 C9 C2 173.0(17) . . . .
C8 Ag8 C9 C2 -5.9(10) . . . .
C7 Ag8 C9 C2 -3.7(9) . . . .
O18 Ag8 C9 C2 79.8(11) . . . .
Ag7 Ag8 C9 C2 -179.0(10) . . . .
Ag9 Ag8 C9 C2 19.3(11) . . . .
Ag6' Ag8 C9 C2 -116.2(12) . . . .
Ag10 Ag8 C9 C2 -43.1(10) . . . .
O16 Ag8 C9 Ag6' -56.9(10) . . . .
C10 Ag8 C9 Ag6' -70.8(13) . . . .
C8 Ag8 C9 Ag6' 110.3(8) . . . .
C7 Ag8 C9 Ag6' 112.5(8) . . . .
O18 Ag8 C9 Ag6' -164.0(8) . . . .
Ag7 Ag8 C9 Ag6' -62.8(7) . . . .
Ag9 Ag8 C9 Ag6' 135.5(7) . . . .
Ag10 Ag8 C9 Ag6' 73.1(7) . . . .
O15 Ag6' C9 C10 22(2) . . . .
S5 Ag6' C9 C10 -84.3(15) . . . .
Ag7 Ag6' C9 C10 -5.9(9) . . . .
Ag8 Ag6' C9 C10 -71.0(10) . . . .
O15 Ag6' C9 C2 -155.8(18) . . . .
C10 Ag6' C9 C2 -178.1(16) . . . .
S5 Ag6' C9 C2 97.6(16) . . . .
Ag7 Ag6' C9 C2 176.0(10) . . . .
Ag8 Ag6' C9 C2 110.9(11) . . . .
O15 Ag6' C9 Ag8 93(2) . . . .
C10 Ag6' C9 Ag8 71.0(10) . . . .
S5 Ag6' C9 Ag8 -13.3(11) . . . .
Ag7 Ag6' C9 Ag8 65.1(4) . . . .
C2 C9 C10 Ag7 -160(9) . . . .
Ag8 C9 C10 Ag7 -50(5) . . . .
Ag6' C9 C10 Ag7 34(6) . . . .
C2 C9 C10 Ag5 -9(13) . . . .
Ag8 C9 C10 Ag5 101.4(10) . . . .
Ag6' C9 C10 Ag5 -174.6(13) . . . .
C2 C9 C10 Ag6 136(13) . . . .
Ag8 C9 C10 Ag6 -114.3(7) . . . .
Ag6' C9 C10 Ag6 -30.3(8) . . . .
C2 C9 C10 Ag8 -110(13) . . . .
Ag6' C9 C10 Ag8 84.0(8) . . . .
C2 C9 C10 Ag6' 166(13) . . . .
Ag8 C9 C10 Ag6' -84.0(8) . . . .
O14 Ag7 C10 C9 -43(6) . . . .
O13 Ag7 C10 C9 145(6) . . . .
Ag5 Ag7 C10 C9 154(6) . . . .
Ag6 Ag7 C10 C9 -66(6) . . . .
Ag6' Ag7 C10 C9 -34(6) . . . .
Ag8 Ag7 C10 C9 50(6) . . . .
O14 Ag7 C10 Ag5 163.1(5) . . . .
O13 Ag7 C10 Ag5 -8.6(8) . . . .
Ag6 Ag7 C10 Ag5 140.0(5) . . . .
Ag6' Ag7 C10 Ag5 172.2(9) . . . .
Ag8 Ag7 C10 Ag5 -103.8(6) . . . .
O14 Ag7 C10 Ag6 23.1(8) . . . .
O13 Ag7 C10 Ag6 -148.6(6) . . . .
Ag5 Ag7 C10 Ag6 -140.0(5) . . . .
Ag6' Ag7 C10 Ag6 32.2(8) . . . .
Ag8 Ag7 C10 Ag6 116.2(6) . . . .
O14 Ag7 C10 Ag8 -93.1(8) . . . .
O13 Ag7 C10 Ag8 95.2(7) . . . .
Ag5 Ag7 C10 Ag8 103.8(6) . . . .
Ag6 Ag7 C10 Ag8 -116.2(6) . . . .
Ag6' Ag7 C10 Ag8 -84.0(9) . . . .
O14 Ag7 C10 Ag6' -9.1(11) . . . .
O13 Ag7 C10 Ag6' 179.2(9) . . . .
Ag5 Ag7 C10 Ag6' -172.2(9) . . . .
Ag6 Ag7 C10 Ag6' -32.2(8) . . . .
Ag8 Ag7 C10 Ag6' 84.0(9) . . . .
O12 Ag5 C10 C9 -146.2(11) . . . .
O10 Ag5 C10 C9 -13.0(14) . . . .
O8 Ag5 C10 C9 94.6(12) . . . .
Ag7 Ag5 C10 C9 -173.0(15) . . . .
O12 Ag5 C10 Ag7 26.8(8) . . . .
O10 Ag5 C10 Ag7 160.1(6) . . . .
O8 Ag5 C10 Ag7 -92.3(5) . . . .
O12 Ag5 C10 Ag6 87.6(11) . . . .
O10 Ag5 C10 Ag6 -139.2(9) . . . .
O8 Ag5 C10 Ag6 -31.6(10) . . . .
Ag7 Ag5 C10 Ag6 60.7(8) . . . .
O12 Ag5 C10 Ag8 -56.9(8) . . . .
O10 Ag5 C10 Ag8 76.4(7) . . . .
O8 Ag5 C10 Ag8 -176.0(4) . . . .
Ag7 Ag5 C10 Ag8 -83.7(5) . . . .
O12 Ag5 C10 Ag6' 50(3) . . . .
O10 Ag5 C10 Ag6' -177(3) . . . .
O8 Ag5 C10 Ag6' -70(3) . . . .
Ag7 Ag5 C10 Ag6' 23(3) . . . .
O7 Ag6 C10 C9 -25.9(15) . . . .
O15 Ag6 C10 C9 138.4(10) . . . .
O6 Ag6 C10 C9 -127.2(10) . . . .
Ag7 Ag6 C10 C9 166.7(12) . . . .
O7 Ag6 C10 Ag7 167.4(5) . . . .
O15 Ag6 C10 Ag7 -28.3(7) . . . .
O6 Ag6 C10 Ag7 66.1(4) . . . .
O7 Ag6 C10 Ag5 106.4(11) . . . .
O15 Ag6 C10 Ag5 -89.3(10) . . . .
O6 Ag6 C10 Ag5 5.1(9) . . . .
Ag7 Ag6 C10 Ag5 -61.0(8) . . . .
O7 Ag6 C10 Ag8 -112.3(8) . . . .
O15 Ag6 C10 Ag8 52.0(9) . . . .
O6 Ag6 C10 Ag8 146.4(6) . . . .
Ag7 Ag6 C10 Ag8 80.3(6) . . . .
O7 Ag6 C10 Ag6' -97.4(15) . . . .
O15 Ag6 C10 Ag6' 66.9(14) . . . .
O6 Ag6 C10 Ag6' 161.3(14) . . . .
Ag7 Ag6 C10 Ag6' 95.1(14) . . . .
O16 Ag8 C10 C9 -169.0(11) . . . .
C8 Ag8 C10 C9 1.3(14) . . . .
C7 Ag8 C10 C9 3.1(12) . . . .
O18 Ag8 C10 C9 104.2(11) . . . .
Ag7 Ag8 C10 C9 -168.9(15) . . . .
Ag9 Ag8 C10 C9 48.5(18) . . . .
Ag6' Ag8 C10 C9 -86.1(13) . . . .
Ag10 Ag8 C10 C9 -53.7(13) . . . .
O16 Ag8 C10 Ag7 -0.1(8) . . . .
C8 Ag8 C10 Ag7 170.3(5) . . . .
C7 Ag8 C10 Ag7 172.0(6) . . . .
O18 Ag8 C10 Ag7 -86.9(7) . . . .
C9 Ag8 C10 Ag7 168.9(15) . . . .
Ag9 Ag8 C10 Ag7 -142.6(5) . . . .
Ag6' Ag8 C10 Ag7 82.8(9) . . . .
Ag10 Ag8 C10 Ag7 115.2(5) . . . .
O16 Ag8 C10 Ag5 77.5(7) . . . .
C8 Ag8 C10 Ag5 -112.2(7) . . . .
C7 Ag8 C10 Ag5 -110.4(6) . . . .
O18 Ag8 C10 Ag5 -9.3(8) . . . .
C9 Ag8 C10 Ag5 -113.5(13) . . . .
Ag7 Ag8 C10 Ag5 77.6(6) . . . .
Ag9 Ag8 C10 Ag5 -65.0(11) . . . .
Ag6' Ag8 C10 Ag5 160.4(10) . . . .
Ag10 Ag8 C10 Ag5 -167.18(16) . . . .
O16 Ag8 C10 Ag6 -75.0(8) . . . .
C8 Ag8 C10 Ag6 95.3(7) . . . .
C7 Ag8 C10 Ag6 97.1(7) . . . .
O18 Ag8 C10 Ag6 -161.8(6) . . . .
C9 Ag8 C10 Ag6 94.0(14) . . . .
Ag7 Ag8 C10 Ag6 -74.9(6) . . . .
Ag9 Ag8 C10 Ag6 142.5(5) . . . .
Ag6' Ag8 C10 Ag6 7.9(8) . . . .
Ag10 Ag8 C10 Ag6 40.3(9) . . . .
O16 Ag8 C10 Ag6' -82.9(10) . . . .
C8 Ag8 C10 Ag6' 87.5(9) . . . .
C7 Ag8 C10 Ag6' 89.2(9) . . . .
O18 Ag8 C10 Ag6' -169.7(8) . . . .
C9 Ag8 C10 Ag6' 86.1(13) . . . .
Ag7 Ag8 C10 Ag6' -82.8(9) . . . .
Ag9 Ag8 C10 Ag6' 134.6(10) . . . .
Ag10 Ag8 C10 Ag6' 32.4(10) . . . .
O15 Ag6' C10 C9 -164.4(15) . . . .
S5 Ag6' C10 C9 111.2(14) . . . .
Ag7 Ag6' C10 C9 171.9(12) . . . .
Ag8 Ag6' C10 C9 84.7(9) . . . .
O15 Ag6' C10 Ag7 23.7(12) . . . .
C9 Ag6' C10 Ag7 -171.9(12) . . . .
S5 Ag6' C10 Ag7 -60.7(11) . . . .
Ag8 Ag6' C10 Ag7 -87.3(5) . . . .
O15 Ag6' C10 Ag5 1(4) . . . .
C9 Ag6' C10 Ag5 166(3) . . . .
S5 Ag6' C10 Ag5 -83(3) . . . .
Ag7 Ag6' C10 Ag5 -22(3) . . . .
Ag8 Ag6' C10 Ag5 -110(3) . . . .
O15 Ag6' C10 Ag6 -55.5(12) . . . .
C9 Ag6' C10 Ag6 108.9(15) . . . .
S5 Ag6' C10 Ag6 -140(2) . . . .
Ag7 Ag6' C10 Ag6 -79.2(12) . . . .
Ag8 Ag6' C10 Ag6 -166.5(13) . . . .
O15 Ag6' C10 Ag8 111.0(13) . . . .
C9 Ag6' C10 Ag8 -84.7(9) . . . .
S5 Ag6' C10 Ag8 26.6(11) . . . .
Ag7 Ag6' C10 Ag8 87.3(5) . . . .
C4 C3 C11 C12 99(17) . . . .
C2 C3 C11 C12 -79(17) . . . .
C4 C3 C11 Ag2 -93.6(13) . . . .
C2 C3 C11 Ag2 88.7(12) . . . .
O11 Ag2 C11 C12 -178.1(9) . . . .
O9 Ag2 C11 C12 64.2(14) . . . .
O35 Ag2 C11 C12 -67.6(9) 3_665 . . .
Ag4 Ag2 C11 C12 36.3(8) . . . .
Ag1 Ag2 C11 C12 -21.4(8) . . . .
O11 Ag2 C11 C3 3.0(10) . . . .
O9 Ag2 C11 C3 -114.7(11) . . . .
C12 Ag2 C11 C3 -178.9(14) . . . .
O35 Ag2 C11 C3 113.5(9) 3_665 . . .
Ag4 Ag2 C11 C3 -142.6(9) . . . .
Ag1 Ag2 C11 C3 159.7(9) . . . .
C3 C11 C12 Ag3 3(17) . . . .
Ag2 C11 C12 Ag3 -165.2(10) . . . .
C3 C11 C12 Ag1 -124(16) . . . .
Ag2 C11 C12 Ag1 68(2) . . . .
C3 C11 C12 Ag4 107(17) . . . .
Ag2 C11 C12 Ag4 -61.5(10) . . . .
C3 C11 C12 Ag2 168(17) . . . .
O4 Ag3 C12 C11 178.8(11) . . . .
O7 Ag3 C12 C11 31.6(14) . . . .
O34 Ag3 C12 C11 -74.1(13) 3_665 . . .
Ag1 Ag3 C12 C11 -154.0(14) . . . .
Ag4 Ag3 C12 C11 128.1(14) . . . .
O4 Ag3 C12 Ag1 -27.1(9) . . . .
O7 Ag3 C12 Ag1 -174.4(3) . . . .
O34 Ag3 C12 Ag1 79.9(4) 3_665 . . .
Ag4 Ag3 C12 Ag1 -77.9(3) . . . .
O4 Ag3 C12 Ag4 50.8(9) . . . .
O7 Ag3 C12 Ag4 -96.5(4) . . . .
O34 Ag3 C12 Ag4 157.8(4) 3_665 . . .
Ag1 Ag3 C12 Ag4 77.9(3) . . . .
O4 Ag3 C12 Ag2 32.2(18) . . . .
O7 Ag3 C12 Ag2 -115.0(13) . . . .
O34 Ag3 C12 Ag2 139.3(13) 3_665 . . .
Ag1 Ag3 C12 Ag2 59.4(12) . . . .
Ag4 Ag3 C12 Ag2 -18.5(11) . . . .
O2 Ag1 C12 C11 -120(2) . . . .
O1 Ag1 C12 C11 37(2) . . . .
Ag3 Ag1 C12 C11 137(2) . . . .
Ag4 Ag1 C12 C11 -141(2) . . . .
Ag2 Ag1 C12 C11 -66(2) . . . .
O2 Ag1 C12 Ag3 102.6(6) . . . .
O1 Ag1 C12 Ag3 -100.3(4) . . . .
Ag4 Ag1 C12 Ag3 82.3(3) . . . .
Ag2 Ag1 C12 Ag3 156.9(5) . . . .
O2 Ag1 C12 Ag4 20.3(8) . . . .
O1 Ag1 C12 Ag4 177.5(4) . . . .
Ag3 Ag1 C12 Ag4 -82.3(3) . . . .
Ag2 Ag1 C12 Ag4 74.6(3) . . . .
O2 Ag1 C12 Ag2 -54.3(7) . . . .
O1 Ag1 C12 Ag2 102.9(5) . . . .
Ag3 Ag1 C12 Ag2 -156.9(5) . . . .
Ag4 Ag1 C12 Ag2 -74.6(3) . . . .
O6 Ag4 C12 C11 -78.7(14) . . . .
O3 Ag4 C12 C11 156.2(12) . . . .
O8 Ag4 C12 C11 37.7(15) . . . .
Ag1 Ag4 C12 C11 154.9(15) . . . .
Ag2 Ag4 C12 C11 63.9(13) . . . .
Ag3 Ag4 C12 C11 -124.8(14) . . . .
O6 Ag4 C12 Ag3 46.0(6) . . . .
O3 Ag4 C12 Ag3 -79.0(6) . . . .
O8 Ag4 C12 Ag3 162.4(3) . . . .
Ag1 Ag4 C12 Ag3 -80.3(4) . . . .
Ag2 Ag4 C12 Ag3 -171.3(5) . . . .
O6 Ag4 C12 Ag1 126.3(4) . . . .
O3 Ag4 C12 Ag1 1.3(7) . . . .
O8 Ag4 C12 Ag1 -117.3(4) . . . .
Ag2 Ag4 C12 Ag1 -91.1(4) . . . .
Ag3 Ag4 C12 Ag1 80.3(4) . . . .
O6 Ag4 C12 Ag2 -142.6(4) . . . .
O3 Ag4 C12 Ag2 92.3(5) . . . .
O8 Ag4 C12 Ag2 -26.2(5) . . . .
Ag1 Ag4 C12 Ag2 91.1(4) . . . .
Ag3 Ag4 C12 Ag2 171.3(5) . . . .
O11 Ag2 C12 C11 2.2(11) . . . .
O9 Ag2 C12 C11 -144.8(8) . . . .
O35 Ag2 C12 C11 117.7(9) 3_665 . . .
Ag4 Ag2 C12 C11 -133.3(10) . . . .
Ag1 Ag2 C12 C11 150.2(10) . . . .
O11 Ag2 C12 Ag3 154.4(13) . . . .
O9 Ag2 C12 Ag3 7.5(17) . . . .
O35 Ag2 C12 Ag3 -90.0(13) 3_665 . . .
C11 Ag2 C12 Ag3 152.3(19) . . . .
Ag4 Ag2 C12 Ag3 19.0(11) . . . .
Ag1 Ag2 C12 Ag3 -57.5(12) . . . .
O11 Ag2 C12 Ag1 -148.1(6) . . . .
O9 Ag2 C12 Ag1 65.0(7) . . . .
O35 Ag2 C12 Ag1 -32.5(4) 3_665 . . .
C11 Ag2 C12 Ag1 -150.2(10) . . . .
Ag4 Ag2 C12 Ag1 76.5(3) . . . .
O11 Ag2 C12 Ag4 135.5(6) . . . .
O9 Ag2 C12 Ag4 -11.5(7) . . . .
O35 Ag2 C12 Ag4 -109.0(4) 3_665 . . .
C11 Ag2 C12 Ag4 133.3(10) . . . .
Ag1 Ag2 C12 Ag4 -76.5(3) . . . .
C3 C4 C13 C14 -14(11) . . . .
C5 C4 C13 C14 166(9) . . . .
C3 C4 C13 Ag14 179.1(10) . . . 3_665
C5 C4 C13 Ag14 -1.6(17) . . . 3_665
C4 C13 C14 Ag15 -172(8) . . . 3_665
Ag14 C13 C14 Ag15 -4(3) 3_665 . . 3_665
C4 C13 C14 Ag17 69(10) . . . 3_665
Ag14 C13 C14 Ag17 -123.2(9) 3_665 . . 3_665
C4 C13 C14 Ag16 -37(11) . . . 3_665
Ag14 C13 C14 Ag16 130.6(10) 3_665 . . 3_665
C4 C13 C14 Ag14 -168(10) . . . 3_665
C6 C5 C15 C16 24(15) . . . .
C4 C5 C15 C16 -154(14) . . . .
C6 C5 C15 Ag14 178.8(10) . . . 3_665
C4 C5 C15 Ag14 0.8(17) . . . 3_665
C5 C15 C16 Ag13 -133(14) . . . 3_665
Ag14 C15 C16 Ag13 70.9(18) 3_665 . . 3_665
C5 C15 C16 Ag12 83(15) . . . 3_665
Ag14 C15 C16 Ag12 -72.9(11) 3_665 . . 3_665
C5 C15 C16 Ag11 -20(16) . . . 3_665
Ag14 C15 C16 Ag11 -175.7(11) 3_665 . . 3_665
C5 C15 C16 Ag14 156(15) . . . 3_665
C12 Ag1 O1 S1 157.4(8) . . . .
O2 Ag1 O1 S1 -38.5(10) . . . .
Ag3 Ag1 O1 S1 101.0(8) . . . .
Ag4 Ag1 O1 S1 168.5(10) . . . .
Ag2 Ag1 O1 S1 -147.1(8) . . . .
C12 Ag1 O1 S13 -146.1(13) . . . .
O2 Ag1 O1 S13 18.1(13) . . . .
Ag3 Ag1 O1 S13 157.6(12) . . . .
Ag4 Ag1 O1 S13 -134.9(17) . . . .
Ag2 Ag1 O1 S13 -90.5(12) . . . .
C10 Ag8 O16 S14 157(3) . . . .
C8 Ag8 O16 S14 -12(4) . . . .
C7 Ag8 O16 S14 2(5) . . . .
O18 Ag8 O16 S14 -84(3) . . . .
C9 Ag8 O16 S14 151(3) . . . .
Ag7 Ag8 O16 S14 157(3) . . . .
Ag9 Ag8 O16 S14 -39(3) . . . .
Ag6' Ag8 O16 S14 108(3) . . . .
Ag10 Ag8 O16 S14 12(3) . . . .
C10 Ag8 O16 S4 -114.2(14) . . . .
C8 Ag8 O16 S4 76.8(17) . . . .
C7 Ag8 O16 S4 91(2) . . . .
O18 Ag8 O16 S4 4.5(14) . . . .
C9 Ag8 O16 S4 -120.9(12) . . . .
Ag7 Ag8 O16 S4 -114.3(16) . . . .
Ag9 Ag8 O16 S4 49.5(15) . . . .
Ag6' Ag8 O16 S4 -163.1(15) . . . .
Ag10 Ag8 O16 S4 100.8(14) . . . .
C8 Ag10 O17 S5 -158(2) . . . .
O21 Ag10 O17 S5 -20(2) . . . .
O23 Ag10 O17 S5 69(2) . . . .
O24' Ag10 O17 S5 100(2) . . . .
Ag9 Ag10 O17 S5 -115.2(19) . . . .
Ag11 Ag10 O17 S5 171.7(15) . . . .
Ag13 Ag10 O17 S5 56(3) . . . .
Ag8 Ag10 O17 S5 -125(2) . . . .
C8 Ag9 O18 S6 -113.5(13) . . . .
O19 Ag9 O18 S6 80.3(13) . . . .
Ag10 Ag9 O18 S6 -162.4(11) . . . .
Ag11 Ag9 O18 S6 -86.2(13) . . . .
Ag12 Ag9 O18 S6 22.5(18) . . . .
Ag8 Ag9 O18 S6 -141.6(15) . . . .
C8 Ag9 O18 Ag8 28.1(5) . . . .
O19 Ag9 O18 Ag8 -138.0(5) . . . .
Ag10 Ag9 O18 Ag8 -20.8(5) . . . .
Ag11 Ag9 O18 Ag8 55.4(7) . . . .
Ag12 Ag9 O18 Ag8 164.1(3) . . . .
O16 Ag8 O18 S6 -110.3(14) . . . .
C10 Ag8 O18 S6 -12.2(15) . . . .
C8 Ag8 O18 S6 113.6(14) . . . .
C7 Ag8 O18 S6 88.7(13) . . . .
C9 Ag8 O18 S6 20.9(15) . . . .
Ag7 Ag8 O18 S6 -58.9(14) . . . .
Ag9 Ag8 O18 S6 137.8(16) . . . .
Ag6' Ag8 O18 S6 -47(3) . . . .
Ag10 Ag8 O18 S6 154.0(13) . . . .
O16 Ag8 O18 Ag9 111.8(5) . . . .
C10 Ag8 O18 Ag9 -150.0(4) . . . .
C8 Ag8 O18 Ag9 -24.2(5) . . . .
C7 Ag8 O18 Ag9 -49.1(5) . . . .
C9 Ag8 O18 Ag9 -117.0(4) . . . .
Ag7 Ag8 O18 Ag9 163.3(2) . . . .
Ag6' Ag8 O18 Ag9 175(3) . . . .
Ag10 Ag8 O18 Ag9 16.2(4) . . . .
C16 Ag12 O27 S7 -178.9(11) 3_665 . . .
O20 Ag12 O27 S7 -21.8(12) . . . .
O26 Ag12 O27 S7 72.0(11) . . . .
Ag13 Ag12 O27 S7 -142.7(9) . . . .
Ag11 Ag12 O27 S7 144.4(9) . . . .
Ag9 Ag12 O27 S7 60.4(15) . . . .
Ag14 Ag12 O27 S7 -134.4(12) . . . .
C16 Ag14 O28 S15 48(5) 3_665 . . .
C14 Ag14 O28 S15 -150(4) 3_665 . . .
C13 Ag14 O28 S15 -156(4) 3_665 . . .
O29 Ag14 O28 S15 -33(4) 3_665 . . .
C15 Ag14 O28 S15 66(5) 3_665 . . .
Ag15 Ag14 O28 S15 -139(5) . . . .
Ag12 Ag14 O28 S15 70(4) . . . .
Ag13 Ag14 O28 S15 17(4) . . . .
C16 Ag14 O28 S8 73.5(11) 3_665 . . .
C14 Ag14 O28 S8 -123.7(9) 3_665 . . .
C13 Ag14 O28 S8 -129.9(8) 3_665 . . .
O29 Ag14 O28 S8 -6.7(9) 3_665 . . .
C15 Ag14 O28 S8 91.7(15) 3_665 . . .
Ag15 Ag14 O28 S8 -113.4(10) . . . .
Ag12 Ag14 O28 S8 95.4(9) . . . .
Ag13 Ag14 O28 S8 43.0(9) . . . .
C16 Ag14 O28 Ag15 -173.1(5) 3_665 . . .
C14 Ag14 O28 Ag15 -10.3(5) 3_665 . . .
C13 Ag14 O28 Ag15 -16.5(7) 3_665 . . .
O29 Ag14 O28 Ag15 106.7(4) 3_665 . . .
C15 Ag14 O28 Ag15 -154.9(10) 3_665 . . .
Ag12 Ag14 O28 Ag15 -151.2(3) . . . .
Ag13 Ag14 O28 Ag15 156.5(2) . . . .
C14 Ag15 O28 S15 -179.0(11) 3_665 . . .
O30 Ag15 O28 S15 -43.2(11) . . . .
O32 Ag15 O28 S15 46.8(11) . . . .
Ag17 Ag15 O28 S15 136.4(9) . . . .
Ag16 Ag15 O28 S15 -128.8(9) . . . .
Ag14 Ag15 O28 S15 169.4(13) . . . .
C14 Ag15 O28 S8 128.5(8) 3_665 . . .
O30 Ag15 O28 S8 -95.7(8) . . . .
O32 Ag15 O28 S8 -5.7(9) . . . .
Ag17 Ag15 O28 S8 83.9(8) . . . .
Ag16 Ag15 O28 S8 178.7(6) . . . .
Ag14 Ag15 O28 S8 116.9(10) . . . .
C14 Ag15 O28 Ag14 11.6(6) 3_665 . . .
O30 Ag15 O28 Ag14 147.4(4) . . . .
O32 Ag15 O28 Ag14 -122.6(4) . . . .
Ag17 Ag15 O28 Ag14 -33.0(6) . . . .
Ag16 Ag15 O28 Ag14 61.8(5) . . . .
C14 Ag16 O34 S10 162.6(9) 3_665 . . .
O31 Ag16 O34 S10 10.8(11) . . . .
Ag15 Ag16 O34 S10 17(3) . . . .
Ag17 Ag16 O34 S10 -134.1(8) . . . .
C14 Ag16 O34 Ag3 -46.3(9) 3_665 . . 3_665
O31 Ag16 O34 Ag3 161.8(6) . . . 3_665
Ag15 Ag16 O34 Ag3 168.2(19) . . . 3_665
Ag17 Ag16 O34 Ag3 16.9(7) . . . 3_665
C14 Ag17 O35 S11 -179.0(8) 3_665 . . .
O33 Ag17 O35 S11 -10.9(9) . . . .
Ag15 Ag17 O35 S11 42.9(19) . . . .
Ag16 Ag17 O35 S11 124.0(7) . . . .
C14 Ag17 O35 Ag2 -14.1(11) 3_665 . . 3_665
O33 Ag17 O35 Ag2 154.0(5) . . . 3_665
Ag15 Ag17 O35 Ag2 -152.2(8) . . . 3_665
Ag16 Ag17 O35 Ag2 -71.1(5) . . . 3_665
C12 Ag3 O4 C21 32.0(18) . . . .
O7 Ag3 O4 C21 -177.5(14) . . . .
O34 Ag3 O4 C21 -76.5(14) 3_665 . . .
Ag1 Ag3 O4 C21 11.1(14) . . . .
Ag4 Ag3 O4 C21 70.7(14) . . . .
Ag3 O4 C21 O5 6(3) . . . .
Ag3 O4 C21 C22 -177.6(10) . . . .
O4 C21 C22 F12 -119.2(17) . . . .
O5 C21 C22 F12 58(2) . . . .
O4 C21 C22 F13 121.8(17) . . . .
O5 C21 C22 F13 -61(2) . . . .
O4 C21 C22 F11 1(2) . . . .
O5 C21 C22 F11 178.8(15) . . . .
C12 Ag1 O2 C19 -41.6(14) . . . .
O1 Ag1 O2 C19 159.5(11) . . . .
Ag3 Ag1 O2 C19 26.2(12) . . . .
Ag4 Ag1 O2 C19 -25.3(11) . . . .
Ag2 Ag1 O2 C19 -80.4(11) . . . .
O6 Ag4 O3 C19 -145.0(13) . . . .
C12 Ag4 O3 C19 -14.1(15) . . . .
O8 Ag4 O3 C19 116.8(13) . . . .
Ag1 Ag4 O3 C19 -13.1(12) . . . .
Ag2 Ag4 O3 C19 48.5(13) . . . .
Ag3 Ag4 O3 C19 -64.5(13) . . . .
Ag4 O3 C19 O2 -6(3) . . . .
Ag4 O3 C19 C20 174.3(9) . . . .
Ag1 O2 C19 O3 25(2) . . . .
Ag1 O2 C19 C20 -154.4(9) . . . .
O3 C19 C20 F21 178(3) . . . .
O2 C19 C20 F21 -2(4) . . . .
O3 C19 C20 F23 -58(3) . . . .
O2 C19 C20 F23 122(3) . . . .
O3 C19 C20 F22 56(3) . . . .
O2 C19 C20 F22 -124(3) . . . .
O3 C19 C20 F23' 96(3) . . . .
O2 C19 C20 F23' -85(3) . . . .
O3 C19 C20 F22' -27(3) . . . .
O2 C19 C20 F22' 153(2) . . . .
O3 C19 C20 F21' -147(2) . . . .
O2 C19 C20 F21' 33(2) . . . .
O3 Ag4 O6 S2 -21.5(11) . . . .
C12 Ag4 O6 S2 -161.3(10) . . . .
O8 Ag4 O6 S2 69.9(11) . . . .
Ag1 Ag4 O6 S2 -104.0(10) . . . .
Ag2 Ag4 O6 S2 135.9(7) . . . .
Ag3 Ag4 O6 S2 -128.0(11) . . . .
O3 Ag4 O6 Ag6 167.2(4) . . . .
C12 Ag4 O6 Ag6 27.4(7) . . . .
O8 Ag4 O6 Ag6 -101.4(5) . . . .
Ag1 Ag4 O6 Ag6 84.7(5) . . . .
Ag2 Ag4 O6 Ag6 -35.4(9) . . . .
Ag3 Ag4 O6 Ag6 60.7(4) . . . .
O7 Ag6 O6 S2 101.5(11) . . . .
C10 Ag6 O6 S2 -113.1(11) . . . .
O15 Ag6 O6 S2 10.5(11) . . . .
Ag7 Ag6 O6 S2 -67.7(10) . . . .
O7 Ag6 O6 Ag4 -87.6(5) . . . .
C10 Ag6 O6 Ag4 57.8(6) . . . .
O15 Ag6 O6 Ag4 -178.7(6) . . . .
Ag7 Ag6 O6 Ag4 103.2(4) . . . .
C10 Ag6 O7 S3 160.6(7) . . . .
O15 Ag6 O7 S3 -6.3(7) . . . .
O6 Ag6 O7 S3 -97.2(7) . . . .
Ag7 Ag6 O7 S3 -56.0(13) . . . .
C10 Ag6 O7 Ag3 -52.6(9) . . . .
O15 Ag6 O7 Ag3 140.5(5) . . . .
O6 Ag6 O7 Ag3 49.6(4) . . . .
Ag7 Ag6 O7 Ag3 90.8(9) . . . .
C12 Ag3 O7 S3 175.9(8) . . . .
O4 Ag3 O7 S3 13.8(10) . . . .
O34 Ag3 O7 S3 -80.1(9) 3_665 . . .
Ag1 Ag3 O7 S3 158.8(5) . . . .
Ag4 Ag3 O7 S3 119.8(8) . . . .
C12 Ag3 O7 Ag6 40.3(5) . . . .
O4 Ag3 O7 Ag6 -121.7(5) . . . .
O34 Ag3 O7 Ag6 144.4(4) 3_665 . . .
Ag1 Ag3 O7 Ag6 23.3(12) . . . .
Ag4 Ag3 O7 Ag6 -15.7(4) . . . .
O6 Ag4 O8 C27 -161.3(11) . . . .
O3 Ag4 O8 C27 -62.5(12) . . . .
C12 Ag4 O8 C27 74.3(12) . . . .
Ag1 Ag4 O8 C27 12.9(13) . . . .
Ag2 Ag4 O8 C27 51.6(11) . . . .
Ag3 Ag4 O8 C27 121.4(11) . . . .
O6 Ag4 O8 Ag5 66.6(4) . . . .
O3 Ag4 O8 Ag5 165.4(4) . . . .
C12 Ag4 O8 Ag5 -57.7(6) . . . .
Ag1 Ag4 O8 Ag5 -119.1(3) . . . .
Ag2 Ag4 O8 Ag5 -80.4(3) . . . .
Ag3 Ag4 O8 Ag5 -10.7(12) . . . .
C10 Ag5 O8 C27 -139.9(11) . . . .
O12 Ag5 O8 C27 84.7(11) . . . .
O10 Ag5 O8 C27 -21.7(13) . . . .
Ag7 Ag5 O8 C27 168.5(10) . . . .
C10 Ag5 O8 Ag4 -7.9(6) . . . .
O12 Ag5 O8 Ag4 -143.3(4) . . . .
O10 Ag5 O8 Ag4 110.3(7) . . . .
Ag7 Ag5 O8 Ag4 -59.5(4) . . . .
O11 Ag2 O9 C27 -106.6(12) . . . .
C12 Ag2 O9 C27 44.4(14) . . . .
O35 Ag2 O9 C27 143.8(12) 3_665 . . .
C11 Ag2 O9 C27 9.0(18) . . . .
Ag4 Ag2 O9 C27 35.6(11) . . . .
Ag1 Ag2 O9 C27 84.9(12) . . . .
Ag4 O8 C27 O9 -42(2) . . . .
Ag5 O8 C27 O9 82(2) . . . .
Ag4 O8 C27 C28 136.8(11) . . . .
Ag5 O8 C27 C28 -98.7(14) . . . .
Ag2 O9 C27 O8 -5(2) . . . .
Ag2 O9 C27 C28 176.0(10) . . . .
O8 C27 C28 F31' -69(3) . . . .
O9 C27 C28 F31' 111(3) . . . .
O8 C27 C28 F33' 52(4) . . . .
O9 C27 C28 F33' -129(4) . . . .
O8 C27 C28 F32' 172(3) . . . .
O9 C27 C28 F32' -8(4) . . . .
O8 C27 C28 F31 -96(3) . . . .
O9 C27 C28 F31 83(3) . . . .
O8 C27 C28 F32 142(3) . . . .
O9 C27 C28 F32 -38(4) . . . .
O8 C27 C28 F33 20(3) . . . .
O9 C27 C28 F33 -160(3) . . . .
C10 Ag5 O12 C31 -39(2) . . . .
O10 Ag5 O12 C31 -174.7(18) . . . .
O8 Ag5 O12 C31 85.7(17) . . . .
Ag7 Ag5 O12 C31 -18.3(17) . . . .
C10 Ag7 O13 C31 -14.6(19) . . . .
O14 Ag7 O13 C31 171.1(17) . . . .
Ag5 Ag7 O13 C31 -21.4(16) . . . .
Ag6 Ag7 O13 C31 -111.0(16) . . . .
Ag6' Ag7 O13 C31 160(5) . . . .
Ag8 Ag7 O13 C31 47.0(17) . . . .
Ag7 O13 C31 O12 14(3) . . . .
Ag7 O13 C31 C32 -160.1(13) . . . .
Ag5 O12 C31 O13 7(3) . . . .
Ag5 O12 C31 C32 -178.2(13) . . . .
O13 C31 C32 F41 -83(2) . . . .
O12 C31 C32 F41 102(2) . . . .
O13 C31 C32 F43 157.9(19) . . . .
O12 C31 C32 F43 -17(3) . . . .
O13 C31 C32 F42 36(3) . . . .
O12 C31 C32 F42 -139(2) . . . .
C8 Ag10 O21 C43 -95.4(17) . . . .
O23 Ag10 O21 C43 79.3(17) . . . .
O17 Ag10 O21 C43 162.9(17) . . . .
O24' Ag10 O21 C43 65(2) . . . .
Ag9 Ag10 O21 C43 -80.1(17) . . . .
Ag11 Ag10 O21 C43 -27.4(19) . . . .
Ag13 Ag10 O21 C43 0.8(16) . . . .
Ag8 Ag10 O21 C43 -142.5(16) . . . .
C16 Ag13 O22 C43 111.6(18) 3_665 . . .
O24 Ag13 O22 C43 -68.7(19) . . . .
O23' Ag13 O22 C43 -76(2) . . . .
O29 Ag13 O22 C43 -156.3(17) 3_665 . . .
Ag12 Ag13 O22 C43 92.1(17) . . . .
Ag11 Ag13 O22 C43 28(2) . . . .
Ag10 Ag13 O22 C43 -3.5(16) . . . .
Ag14 Ag13 O22 C43 157.3(16) . . . .
Ag10 O21 C43 O22 -4(3) . . . .
Ag10 O21 C43 C44 -179.9(11) . . . .
Ag13 O22 C43 O21 6(3) . . . .
Ag13 O22 C43 C44 -178.5(11) . . . .
O21 C43 C44 F52' -98(3) . . . .
O22 C43 C44 F52' 86(3) . . . .
O21 C43 C44 F51' 25(3) . . . .
O22 C43 C44 F51' -152(3) . . . .
O21 C43 C44 F53' 144(2) . . . .
O22 C43 C44 F53' -32(3) . . . .
O21 C43 C44 F52 59(2) . . . .
O22 C43 C44 F52 -116.9(19) . . . .
O21 C43 C44 F51 -60(2) . . . .
O22 C43 C44 F51 123.8(19) . . . .
O21 C43 C44 F53 -179.4(18) . . . .
O22 C43 C44 F53 4(2) . . . .
C16 Ag11 O25 C47 -82.9(13) 3_665 . . .
C8 Ag11 O25 C47 73.0(13) . . . .
O37 Ag11 O25 C47 173.9(12) . . . .
Ag13 Ag11 O25 C47 -55.9(14) . . . .
Ag9 Ag11 O25 C47 27.0(12) . . . .
Ag12 Ag11 O25 C47 -37.2(12) . . . .
Ag10 Ag11 O25 C47 60.6(14) . . . .
C16 Ag12 O26 C47 -14.2(13) 3_665 . . .
O20 Ag12 O26 C47 175.0(12) . . . .
O27 Ag12 O26 C47 75.7(13) . . . .
Ag13 Ag12 O26 C47 -67.0(13) . . . .
Ag11 Ag12 O26 C47 -46.7(12) . . . .
Ag9 Ag12 O26 C47 -110.0(13) . . . .
Ag14 Ag12 O26 C47 34.2(15) . . . .
Ag11 O25 C47 O26 8(3) . . . .
Ag11 O25 C47 C48 -177.4(12) . . . .
Ag12 O26 C47 O25 36(3) . . . .
Ag12 O26 C47 C48 -138.6(12) . . . .
O25 C47 C48 F62 151.6(16) . . . .
O26 C47 C48 F62 -33(2) . . . .
O25 C47 C48 F63 29(2) . . . .
O26 C47 C48 F63 -155.5(15) . . . .
O25 C47 C48 F61 -88(2) . . . .
O26 C47 C48 F61 88.0(18) . . . .
C10 Ag7 O14 C33 -2.3(18) . . . .
O13 Ag7 O14 C33 171.8(15) . . . .
Ag5 Ag7 O14 C33 116.3(16) . . . .
Ag6 Ag7 O14 C33 16.0(14) . . . .
Ag6' Ag7 O14 C33 -9.7(16) . . . .
Ag8 Ag7 O14 C33 -64.0(15) . . . .
O7 Ag6 O15 C33 -161.4(17) . . . .
C10 Ag6 O15 C33 27.6(19) . . . .
O6 Ag6 O15 C33 -69.0(17) . . . .
Ag7 Ag6 O15 C33 6.3(16) . . . .
O7 Ag6 O15 Ag6' 100.7(14) . . . .
C10 Ag6 O15 Ag6' -70.3(15) . . . .
O6 Ag6 O15 Ag6' -167.0(14) . . . .
Ag7 Ag6 O15 Ag6' -91.7(14) . . . .
C10 Ag6' O15 C33 -53(2) . . . .
C9 Ag6' O15 C33 -64(3) . . . .
S5 Ag6' O15 C33 60.2(17) . . . .
Ag7 Ag6' O15 C33 -35.7(17) . . . .
Ag8 Ag6' O15 C33 0(2) . . . .
C10 Ag6' O15 Ag6 52.2(11) . . . .
C9 Ag6' O15 Ag6 41.3(15) . . . .
S5 Ag6' O15 Ag6 165.1(16) . . . .
Ag7 Ag6' O15 Ag6 69.2(11) . . . .
Ag8 Ag6' O15 Ag6 104.8(18) . . . .
Ag7 O14 C33 O15 -17(3) . . . .
Ag7 O14 C33 C34 168.7(11) . . . .
Ag6 O15 C33 O14 5(3) . . . .
Ag6' O15 C33 O14 45(3) . . . .
Ag6 O15 C33 C34 179.7(11) . . . .
Ag6' O15 C33 C34 -140.7(15) . . . .
O14 C33 C34 F72 -133(2) . . . .
O15 C33 C34 F72 52(2) . . . .
O14 C33 C34 F71 -9(2) . . . .
O15 C33 C34 F71 175.7(19) . . . .
O14 C33 C34 F73 110(2) . . . .
O15 C33 C34 F73 -66(2) . . . .
O14 C33 C34 F73' 48(5) . . . .
O15 C33 C34 F73' -127(5) . . . .
O14 C33 C34 F71' 173(4) . . . .
O15 C33 C34 F71' -3(5) . . . .
O14 C33 C34 F72' -72(4) . . . .
O15 C33 C34 F72' 113(4) . . . .
C8 Ag9 O19 C41 126(2) . . . .
O18 Ag9 O19 C41 -141(2) . . . .
Ag10 Ag9 O19 C41 103(2) . . . .
Ag11 Ag9 O19 C41 27(2) . . . .
Ag12 Ag9 O19 C41 10(2) . . . .
Ag8 Ag9 O19 C41 179.7(18) . . . .
C16 Ag12 O20 C41 -89(2) 3_665 . . .
O27 Ag12 O20 C41 168.2(18) . . . .
O26 Ag12 O20 C41 68.6(18) . . . .
Ag13 Ag12 O20 C41 -62.9(18) . . . .
Ag11 Ag12 O20 C41 5(2) . . . .
Ag9 Ag12 O20 C41 12.7(17) . . . .
Ag14 Ag12 O20 C41 -134.2(17) . . . .
Ag12 O20 C41 O19 -10(3) . . . .
Ag12 O20 C41 C42 167.5(13) . . . .
Ag9 O19 C41 O20 -5(4) . . . .
Ag9 O19 C41 C42 177.8(13) . . . .
O20 C41 C42 F81 162(3) . . . .
O19 C41 C42 F81 -21(4) . . . .
O20 C41 C42 F83 34(4) . . . .
O19 C41 C42 F83 -148(3) . . . .
O20 C41 C42 F81' 3(3) . . . .
O19 C41 C42 F81' -179(2) . . . .
O20 C41 C42 F83' -122(3) . . . .
O19 C41 C42 F83' 56(3) . . . .
O20 C41 C42 F82 -81(3) . . . .
O19 C41 C42 F82 96(3) . . . .
O20 C41 C42 F82' 121(3) . . . .
O19 C41 C42 F82' -62(3) . . . .
C14 Ag15 O30 C55 -10.4(15) 3_665 . . .
O32 Ag15 O30 C55 145.7(12) . . . .
O28 Ag15 O30 C55 -116.6(12) . . . .
Ag17 Ag15 O30 C55 63.7(13) . . . .
Ag16 Ag15 O30 C55 8.4(12) . . . .
Ag14 Ag15 O30 C55 -85.1(12) . . . .
C14 Ag16 O31 C55 31.8(19) 3_665 . . .
O34 Ag16 O31 C55 -170.9(17) . . . .
Ag15 Ag16 O31 C55 10.0(16) . . . .
Ag17 Ag16 O31 C55 -22.0(19) . . . .
Ag16 O31 C55 O30 -7(3) . . . .
Ag16 O31 C55 C56 173.3(11) . . . .
Ag15 O30 C55 O31 -3(3) . . . .
Ag15 O30 C55 C56 176.5(10) . . . .
O31 C55 C56 F93 -176.5(15) . . . .
O30 C55 C56 F93 4(2) . . . .
O31 C55 C56 F92 -54(2) . . . .
O30 C55 C56 F92 125.8(15) . . . .
O31 C55 C56 F91 63.5(18) . . . .
O30 C55 C56 F91 -116.3(15) . . . .
C14 Ag15 O32 C57 22.9(16) 3_665 . . .
O30 Ag15 O32 C57 -134.8(13) . . . .
O28 Ag15 O32 C57 135.2(13) . . . .
Ag17 Ag15 O32 C57 0.1(13) . . . .
Ag16 Ag15 O32 C57 -50.1(15) . . . .
Ag14 Ag15 O32 C57 88.6(13) . . . .
C14 Ag17 O33 C57 -23.8(18) 3_665 . . .
O35 Ag17 O33 C57 165.3(16) . . . .
Ag15 Ag17 O33 C57 -1.7(15) . . . .
Ag16 Ag17 O33 C57 33.0(17) . . . .
Ag17 O33 C57 O32 3(3) . . . .
Ag17 O33 C57 C58 -175.5(10) . . . .
Ag15 O32 C57 O33 -2(3) . . . .
Ag15 O32 C57 C58 176.5(10) . . . .
O33 C57 C58 F10C 74(4) . . . .
O32 C57 C58 F10C -104(4) . . . .
O33 C57 C58 F10B -165(4) . . . .
O32 C57 C58 F10B 17(5) . . . .
O33 C57 C58 F10A -41(4) . . . .
O32 C57 C58 F10A 141(4) . . . .
O33 C57 C58 F101 116(2) . . . .
O32 C57 C58 F101 -63(2) . . . .
O33 C57 C58 F102 -124(2) . . . .
O32 C57 C58 F102 58(2) . . . .
O33 C57 C58 F103 -7(2) . . . .
O32 C57 C58 F103 174.7(18) . . . .
C8 Ag10 O23 C45 60(2) . . . .
O21 Ag10 O23 C45 -115(2) . . . .
O17 Ag10 O23 C45 146(2) . . . .
O24' Ag10 O23 C45 41(2) . . . .
Ag9 Ag10 O23 C45 -24(3) . . . .
Ag11 Ag10 O23 C45 13(2) . . . .
Ag13 Ag10 O23 C45 -38(2) . . . .
Ag8 Ag10 O23 C45 129.5(19) . . . .
C16 Ag13 O24 C45 -149(3) 3_665 . . .
O22 Ag13 O24 C45 31(3) . . . .
O23' Ag13 O24 C45 47(2) . . . .
O29 Ag13 O24 C45 122(3) 3_665 . . .
Ag12 Ag13 O24 C45 -121(2) . . . .
Ag11 Ag13 O24 C45 -100(3) . . . .
Ag10 Ag13 O24 C45 -39(2) . . . .
Ag14 Ag13 O24 C45 164(2) . . . .
C16 Ag13 O23' C45 -64(4) 3_665 . . .
O22 Ag13 O23' C45 120(3) . . . .
O24 Ag13 O23' C45 -46(2) . . . .
O29 Ag13 O23' C45 -148(3) 3_665 . . .
Ag12 Ag13 O23' C45 -17(6) . . . .
Ag11 Ag13 O23' C45 -13(3) . . . .
Ag10 Ag13 O23' C45 40(3) . . . .
Ag14 Ag13 O23' C45 -123(3) . . . .
C8 Ag10 O24' C45 155(3) . . . .
O21 Ag10 O24' C45 -12(4) . . . .
O23 Ag10 O24' C45 -40(2) . . . .
O17 Ag10 O24' C45 -114(3) . . . .
Ag9 Ag10 O24' C45 113(3) . . . .
Ag11 Ag10 O24' C45 112(3) . . . .
Ag13 Ag10 O24' C45 53(3) . . . .
Ag8 Ag10 O24' C45 -159(3) . . . .
Ag10 O24' C45 O23' -42(5) . . . .
Ag10 O24' C45 O24 -89(3) . . . .
Ag10 O24' C45 O23 46(2) . . . .
Ag10 O24' C45 C46 149(2) . . . .
Ag13 O23' C45 O24' -8(6) . . . .
Ag13 O23' C45 O24 51(2) . . . .
Ag13 O23' C45 O23 -80(3) . . . .
Ag13 O23' C45 C46 161(2) . . . .
Ag13 O24 C45 O24' 85(3) . . . .
Ag13 O24 C45 O23' -54(3) . . . .
Ag13 O24 C45 O23 23(5) . . . .
Ag13 O24 C45 C46 -155.2(18) . . . .
Ag10 O23 C45 O24' -51(3) . . . .
Ag10 O23 C45 O23' 78(3) . . . .
Ag10 O23 C45 O24 21(5) . . . .
Ag10 O23 C45 C46 -160.8(17) . . . .
O24' C45 C46 F113 156(3) . . . .
O23' C45 C46 F113 -15(4) . . . .
O24 C45 C46 F113 49(4) . . . .
O23 C45 C46 F113 -129(3) . . . .
O24' C45 C46 F111 37(4) . . . .
O23' C45 C46 F111 -134(3) . . . .
O24 C45 C46 F111 -70(3) . . . .
O23 C45 C46 F111 111(3) . . . .
O24' C45 C46 F112 -81(4) . . . .
O23' C45 C46 F112 108(3) . . . .
O24 C45 C46 F112 172(3) . . . .
O23 C45 C46 F112 -7(3) . . . .
C10 Ag5 O10 C29 30(2) . . . .
O12 Ag5 O10 C29 173(2) . . . .
O8 Ag5 O10 C29 -86(2) . . . .
Ag7 Ag5 O10 C29 69(2) . . . .
O9 Ag2 O11 C29 63.2(19) . . . .
C12 Ag2 O11 C29 -93.1(18) . . . .
O35 Ag2 O11 C29 158.5(18) 3_665 . . .
C11 Ag2 O11 C29 -92.1(18) . . . .
Ag4 Ag2 O11 C29 -31(2) . . . .
Ag1 Ag2 O11 C29 -138.9(16) . . . .
Ag2 O11 C29 O10 -26(4) . . . .
Ag2 O11 C29 C30 179.6(14) . . . .
Ag5 O10 C29 O11 68(4) . . . .
Ag5 O10 C29 C30 -137.1(17) . . . .
O11 C29 C30 F123 14(3) . . . .
O10 C29 C30 F123 -147(2) . . . .
O11 C29 C30 F121 -105(2) . . . .
O10 C29 C30 F121 94(2) . . . .
O11 C29 C30 F122 137(2) . . . .
O10 C29 C30 F122 -23(3) . . . .
S13 O1 S1 C18 -53(2) . . . .
Ag1 O1 S1 C18 40.7(13) . . . .
S13 O1 S1 C17 55(2) . . . .
Ag1 O1 S1 C17 147.8(11) . . . .
Ag4 O6 S2 C23 -45.4(13) . . . .
Ag6 O6 S2 C23 123.1(12) . . . .
Ag4 O6 S2 C24 58.4(13) . . . .
Ag6 O6 S2 C24 -133.2(11) . . . .
Ag6 O7 S3 C26 -178.0(10) . . . .
Ag3 O7 S3 C26 52.7(12) . . . .
Ag6 O7 S3 C25 79.7(10) . . . .
Ag3 O7 S3 C25 -49.6(12) . . . .
S14 O16 S4 C36 55.8(13) . . . .
Ag8 O16 S4 C36 -84.8(15) . . . .
S14 O16 S4 C35 -48.6(13) . . . .
Ag8 O16 S4 C35 170.7(12) . . . .
Ag10 O17 S5 C38 -90(3) . . . .
Ag10 O17 S5 C37 0(3) . . . .
Ag10 O17 S5 Ag6' 175(2) . . . .
O15 Ag6' S5 O17 -170.6(14) . . . .
C10 Ag6' S5 O17 -61.5(15) . . . .
C9 Ag6' S5 O17 -30.9(15) . . . .
Ag7 Ag6' S5 O17 -98.9(12) . . . .
Ag8 Ag6' S5 O17 -41.6(11) . . . .
O15 Ag6' S5 C38 94.8(16) . . . .
C10 Ag6' S5 C38 -156.0(18) . . . .
C9 Ag6' S5 C38 -125.5(19) . . . .
Ag7 Ag6' S5 C38 166.6(16) . . . .
Ag8 Ag6' S5 C38 -136.1(15) . . . .
O15 Ag6' S5 C37 -90(17) . . . .
C10 Ag6' S5 C37 19(17) . . . .
C9 Ag6' S5 C37 49(17) . . . .
Ag7 Ag6' S5 C37 -19(17) . . . .
Ag8 Ag6' S5 C37 39(17) . . . .
Ag9 O18 S6 C39 -115.4(16) . . . .
Ag8 O18 S6 C39 124.1(16) . . . .
Ag9 O18 S6 C40 -24(2) . . . .
Ag8 O18 S6 C40 -144.0(18) . . . .
Ag12 O27 S7 C50 53.9(13) . . . .
Ag12 O27 S7 C49 -50.2(14) . . . .
S15 O28 S8 C51 59.2(17) . . . .
Ag14 O28 S8 C51 -112.0(15) . . . .
Ag15 O28 S8 C51 158.6(15) . . . .
S15 O28 S8 C52 -40.2(17) . . . .
Ag14 O28 S8 C52 148.6(15) . . . .
Ag15 O28 S8 C52 59.2(16) . . . .
Ag14 O29 S9 C54 -66.2(17) 3_665 . . .
Ag13 O29 S9 C54 179.6(11) 3_665 . . .
Ag14 O29 S9 C53 31(2) 3_665 . . .
Ag13 O29 S9 C53 -82.9(18) 3_665 . . .
Ag16 O34 S10 C59 44.6(13) . . . .
Ag3 O34 S10 C59 -106.1(9) 3_665 . . .
Ag16 O34 S10 C60 -60.5(13) . . . .
Ag3 O34 S10 C60 148.8(9) 3_665 . . .
Ag17 O35 S11 C61 85.5(13) . . . .
Ag2 O35 S11 C61 -70.1(16) 3_665 . . .
Ag17 O35 S11 C62 -170.3(9) . . . .
Ag2 O35 S11 C62 34.1(16) 3_665 . . .
